data_4002825
loop_
_publ_author_name
'Lo, Chun-Wan Timothy'
'Ortiz, Brenden R.'
'Toberer, Eric S.'
'He, Allan'
'Svitlyk, Volodymyr'
'Chernyshov, Dmitry'
'Kolodiazhnyi, Taras'
'Lidin, Sven'
'Mozharivskyj, Yurij'

_publ_section_title
;
 Synthesis, Structure, and Thermoelectric Properties of \a-Zn3Sb2 and
 Comparison to \b-Zn13Sb10
;
_journal_issue 12
_journal_name_full 'Chemistry of Materials'
_journal_page_first 5249
_journal_paper_doi 10.1021/acs.chemmater.7b01214
_journal_volume 29
_journal_year 2017
_chemical_formula_moiety Zn3Sb2
_chemical_formula_sum 'Sb2 Zn2.91'
_chemical_formula_weight 433.90
_chemical_name_common Zn3Sb2
_chemical_name_systematic
; 
 ? 
;
_space_group_IT_number 148
_symmetry_cell_setting hexagonal
_symmetry_space_group_name_Hall '-R 3'
_symmetry_space_group_name_H-M 'R -3 :H'
_atom_sites_solution_hydrogens geom
_atom_sites_solution_primary direct
_atom_sites_solution_secondary difmap
_audit_creation_method SHELXL-97
_cell_angle_alpha 90.00
_cell_angle_beta 90.00
_cell_angle_gamma 120.00
_cell_formula_units_Z 126
_cell_length_a 15.122(2)
_cell_length_b 15.122(2)
_cell_length_c 74.834(15)
_cell_measurement_temperature 293(2)
_cell_measurement_theta_max 27.98
_cell_measurement_theta_min 2.07
_cell_volume 14820(4)
_computing_structure_refinement 'SHELXL-97 (Sheldrick, 1997)'
_computing_structure_solution 'SHELXS-97 (Sheldrick, 1990)'
_diffrn_ambient_temperature 293(2)
_diffrn_measured_fraction_theta_full 0.977
_diffrn_measured_fraction_theta_max 0.977
_diffrn_measurement_device_type 'STOE IPDS II'
_diffrn_measurement_method 'omega scan'
_diffrn_radiation_monochromator graphite
_diffrn_radiation_source 'fine-focus sealed tube'
_diffrn_radiation_type MoK\a
_diffrn_radiation_wavelength 0.71073
_diffrn_reflns_av_R_equivalents 0.0709
_diffrn_reflns_av_sigmaI/netI 0.0739
_diffrn_reflns_limit_h_max 9
_diffrn_reflns_limit_h_min -19
_diffrn_reflns_limit_k_max 19
_diffrn_reflns_limit_k_min 0
_diffrn_reflns_limit_l_max 94
_diffrn_reflns_limit_l_min -89
_diffrn_reflns_number 15101
_diffrn_reflns_theta_full 27.98
_diffrn_reflns_theta_max 27.98
_diffrn_reflns_theta_min 2.07
_exptl_absorpt_coefficient_mu 25.769
_exptl_absorpt_correction_type numerical
_exptl_crystal_colour metallic
_exptl_crystal_density_diffrn 6.126
_exptl_crystal_density_method 'not measured'
_exptl_crystal_description piece
_exptl_crystal_F_000 23862
_refine_diff_density_max 4.752
_refine_diff_density_min -4.084
_refine_diff_density_rms 0.676
_refine_ls_extinction_coef 0.0000000(4)
_refine_ls_extinction_expression Fc^*^=kFc[1+0.001xFc^2^\l^3^/sin(2\q)]^-1/4^
_refine_ls_extinction_method SHELXL
_refine_ls_goodness_of_fit_ref 1.134
_refine_ls_hydrogen_treatment mixed
_refine_ls_matrix_type full
_refine_ls_number_parameters 308
_refine_ls_number_reflns 7759
_refine_ls_number_restraints 0
_refine_ls_restrained_S_all 1.134
_refine_ls_R_factor_all 0.1671
_refine_ls_R_factor_gt 0.0891
_refine_ls_shift/su_max 1.991
_refine_ls_shift/su_mean 0.007
_refine_ls_structure_factor_coef Fsqd
_refine_ls_weighting_details 'calc w=1/[\s^2^(Fo^2^)+(0.0007P)^2^+9408.8203P] where P=(Fo^2^+2Fc^2^)/3'
_refine_ls_weighting_scheme calc
_refine_ls_wR_factor_gt 0.1457
_refine_ls_wR_factor_ref 0.1812
_reflns_number_gt 4565
_reflns_number_total 7759
_reflns_threshold_expression >2sigma(I)
_cod_data_source_file cm7b01214_si_002.cif
_cod_data_source_block r3b
_cod_original_cell_volume 14819(4)
_cod_original_sg_symbol_H-M R-3
_cod_database_code 4002825

loop_
_symmetry_equiv_pos_as_xyz
'x, y, z'
'-y, x-y, z'
'-x+y, -x, z'
'x+2/3, y+1/3, z+1/3'
'-y+2/3, x-y+1/3, z+1/3'
'-x+y+2/3, -x+1/3, z+1/3'
'x+1/3, y+2/3, z+2/3'
'-y+1/3, x-y+2/3, z+2/3'
'-x+y+1/3, -x+2/3, z+2/3'
'-x, -y, -z'
'y, -x+y, -z'
'x-y, x, -z'
'-x+2/3, -y+1/3, -z+1/3'
'y+2/3, -x+y+1/3, -z+1/3'
'x-y+2/3, x+1/3, -z+1/3'
'-x+1/3, -y+2/3, -z+2/3'
'y+1/3, -x+y+2/3, -z+2/3'
'x-y+1/3, x+2/3, -z+2/3'

loop_
_atom_site_label
_atom_site_type_symbol
_atom_site_fract_x
_atom_site_fract_y
_atom_site_fract_z
_atom_site_U_iso_or_equiv
_atom_site_adp_type
_atom_site_occupancy
_atom_site_symmetry_multiplicity
_atom_site_calc_flag
_atom_site_refinement_flags
Sb1 Sb 0.0000 0.0000 0.02689(6) 0.0288(8) Uani 1 3 d S
Sb2 Sb 0.0000 0.0000 0.12364(5) 0.0180(6) Uani 1 3 d S
Sb3 Sb 0.0000 0.0000 0.22489(4) 0.0137(6) Uani 1 3 d S
Sb4 Sb 0.0000 0.0000 0.27683(4) 0.0124(6) Uani 1 3 d S
Sb5 Sb 0.0000 0.0000 0.37359(4) 0.0156(6) Uani 1 3 d S
Sb6 Sb 0.0000 0.0000 0.46906(4) 0.0169(6) Uani 1 3 d S
Sb7 Sb 0.28701(14) 0.07868(14) 0.01756(2) 0.0148(4) Uani 1 1 d .
Sb8 Sb 0.22531(13) 0.91723(13) 0.13454(2) 0.0145(4) Uani 1 1 d .
Sb9 Sb 0.37977(14) 0.85207(14) 0.99266(2) 0.0167(4) Uani 1 1 d .
Sb10 Sb 0.30124(13) 0.22397(13) 0.11644(2) 0.0142(4) Uani 1 1 d .
Sb11 Sb 0.14427(13) 0.95540(13) 0.07547(2) 0.0144(4) Uani 1 1 d .
Sb12 Sb 0.59431(13) 0.53776(13) 0.10058(2) 0.0119(3) Uani 1 1 d .
Sb13 Sb 0.41706(13) 0.96481(13) 0.05169(2) 0.0136(4) Uani 1 1 d .
Sb14 Sb 0.38815(13) 0.25369(13) 0.06556(2) 0.0125(3) Uani 1 1 d .
Sb15 Sb 0.18689(14) 0.70949(13) 0.08979(2) 0.0149(4) Uani 1 1 d .
Sb16 Sb 0.94479(14) 0.81281(14) 0.17400(2) 0.0148(4) Uani 1 1 d .
Sb17 Sb 0.05917(15) 0.59653(14) 0.14940(2) 0.0193(4) Uani 1 1 d .
Sb18 Sb 0.11150(13) 0.75623(14) 0.03233(2) 0.0157(4) Uani 1 1 d .
Zn1 Zn 0.0000 0.0000 0.06211(10) 0.0368(16) Uiso 1 3 d S
Zn2 Zn 0.0000 0.0000 0.31212(8) 0.0211(12) Uiso 1 3 d S
Zn3 Zn 0.1676(3) 0.0107(3) 0.11077(5) 0.0261(8) Uiso 1 1 d .
Zn4 Zn 0.2056(3) 0.1589(3) 0.08458(4) 0.0212(7) Uiso 1 1 d .
Zn5 Zn 0.0778(3) 0.7449(3) 0.06661(5) 0.0293(8) Uiso 1 1 d .
Zn6 Zn 0.3040(3) 0.0596(3) 0.05266(5) 0.0225(7) Uiso 1 1 d .
Zn7 Zn 0.2190(3) 0.7440(3) 0.12631(5) 0.0284(8) Uiso 1 1 d .
Zn8 Zn 0.4056(3) 0.4325(3) 0.11318(5) 0.0239(7) Uiso 1 1 d .
Zn9 Zn 0.0000 0.0000 0.19041(10) 0.0249(14) Uiso 0.8931(14) 3 d SP
Zn10 Zn 0.0000 0.0000 0.15688(15) 0.0249(5) Uiso 0.575(17) 3 d SP
Zn11 Zn 0.0000 0.0000 0.4090(10) 0.0249(5) Uiso 0.083(17) 3 d SP
Zn12 Zn 0.4879(5) 0.8429(4) 0.93133(6) 0.0249(5) Uiso 0.87(2) 1 d P
Zn13 Zn 0.3908(3) 0.9457(3) 0.96092(6) 0.0249(5) Uiso 0.868(11) 1 d P
Zn14 Zn 0.4868(11) 0.3115(13) 0.0972(2) 0.0249(5) Uiso 0.57(6) 1 d P
Zn15 Zn 0.419(2) 0.148(2) 0.1254(2) 0.0249(5) Uiso 0.328(19) 1 d P
Zn16 Zn 0.4592(10) 0.1928(11) 0.12289(13) 0.0249(5) Uiso 0.400(14) 1 d P
Zn17 Zn 0.3139(5) 0.8179(5) 0.02695(9) 0.0249(5) Uiso 0.520(10) 1 d P
Zn18 Zn 0.2969(6) 0.8974(6) 0.02305(10) 0.0249(5) Uiso 0.497(10) 1 d P
Zn19 Zn 0.4599(6) 0.8467(6) 0.02617(10) 0.0249(5) Uiso 0.463(10) 1 d P
Zn20 Zn 0.0259(6) 0.8368(6) 0.14146(10) 0.0249(5) Uiso 0.473(10) 1 d P
Zn21 Zn 0.0342(6) 0.7834(6) 0.14480(10) 0.0249(5) Uiso 0.473(10) 1 d P
Zn22 Zn 0.2052(4) 0.5719(4) 0.07032(6) 0.0249(5) Uiso 0.787(10) 1 d P
Zn23 Zn 0.1415(18) 0.5228(18) 0.0808(3) 0.0249(5) Uiso 0.154(10) 1 d P
Zn24 Zn 0.3111(5) 0.2597(5) 0.01044(8) 0.0249(5) Uiso 0.601(10) 1 d P
Zn25 Zn 0.1783(8) 0.1755(8) 0.01472(14) 0.0249(5) Uiso 0.357(10) 1 d P
Zn26 Zn 0.0936(11) 0.1973(10) 0.0172(3) 0.0249(5) Uiso 0.270(11) 1 d P
Zn27 Zn 0.1214(19) 0.1077(18) 0.0024(3) 0.0249(5) Uiso 0.149(10) 1 d P
Zn28 Zn 0.4654(6) 0.1834(6) 0.00277(10) 0.0249(5) Uiso 0.481(10) 1 d P
Zn29 Zn 0.4206(16) 0.0481(16) 0.0022(3) 0.0249(5) Uiso 0.174(10) 1 d P
Zn30 Zn 0.2701(4) 0.9108(4) 0.09731(8) 0.0249(5) Uiso 0.676(10) 1 d P
Zn31 Zn 0.2941(12) 0.9154(12) 0.0871(2) 0.0249(5) Uiso 0.238(10) 1 d P
Zn32 Zn 0.7476(6) 0.7158(7) 0.16609(12) 0.0249(5) Uiso 0.461(11) 1 d P
Zn33 Zn 0.5984(7) 0.6078(7) 0.15542(12) 0.0249(5) Uiso 0.399(10) 1 d P
Zn34 Zn 0.7900(8) 0.8440(8) 0.16859(14) 0.0249(5) Uiso 0.338(10) 1 d P
Zn35 Zn 0.5938(10) 0.5703(10) 0.13999(17) 0.0249(5) Uiso 0.286(10) 1 d P
Zn36 Zn 0.0810(15) 0.1924(15) 0.0265(4) 0.0249(5) Uiso 0.190(11) 1 d P
Zn37 Zn 0.152(2) 0.6917(19) 0.1803(3) 0.0249(5) Uiso 0.141(10) 1 d P
Zn38 Zn 0.5016(15) 0.3306(18) 0.0939(3) 0.0249(5) Uiso 0.41(6) 1 d P
Zn39 Zn 0.4287(9) 0.0243(9) 0.01293(15) 0.0249(5) Uiso 0.324(10) 1 d P
Zn40 Zn 0.3855(18) 0.1150(18) 0.1277(2) 0.0249(5) Uiso 0.31(2) 1 d P
Zn41 Zn 0.2384(9) 0.6957(9) 0.16676(15) 0.0249(5) Uiso 0.323(10) 1 d P
Zn42 Zn 0.511(3) 0.956(3) 0.0209(6) 0.0249(5) Uiso 0.082(9) 1 d P
Zn43 Zn 0.391(3) 0.882(3) 0.9561(4) 0.0249(5) Uiso 0.108(10) 1 d P
Zn44 Zn 0.755(3) 0.701(3) 0.1753(5) 0.0249(5) Uiso 0.109(10) 1 d P
Zn45 Zn 0.459(3) 0.852(2) 0.9316(4) 0.0249(5) Uiso 0.147(19) 1 d P
Zn46 Zn 0.0680(19) 0.1927(19) 0.0360(4) 0.0249(5) Uiso 0.150(11) 1 d P
Zn47 Zn 0.762(4) 0.771(4) 0.1666(6) 0.0249(5) Uiso 0.077(10) 1 d P

loop_
_atom_site_aniso_label
_atom_site_aniso_U_11
_atom_site_aniso_U_22
_atom_site_aniso_U_33
_atom_site_aniso_U_23
_atom_site_aniso_U_13
_atom_site_aniso_U_12
Sb1 0.0215(11) 0.0215(11) 0.043(2) 0.000 0.000 0.0107(6)
Sb2 0.0143(9) 0.0143(9) 0.0254(17) 0.000 0.000 0.0072(4)
Sb3 0.0129(9) 0.0129(9) 0.0153(15) 0.000 0.000 0.0064(4)
Sb4 0.0116(8) 0.0116(8) 0.0139(15) 0.000 0.000 0.0058(4)
Sb5 0.0148(9) 0.0148(9) 0.0172(15) 0.000 0.000 0.0074(4)
Sb6 0.0159(9) 0.0159(9) 0.0189(16) 0.000 0.000 0.0079(5)
Sb7 0.0182(9) 0.0150(9) 0.0135(9) 0.0006(6) 0.0002(7) 0.0101(7)
Sb8 0.0142(8) 0.0130(8) 0.0150(9) 0.0009(6) -0.0003(6) 0.0059(7)
Sb9 0.0208(9) 0.0181(9) 0.0158(9) -0.0018(7) -0.0023(7) 0.0131(8)
Sb10 0.0158(9) 0.0142(8) 0.0122(8) 0.0003(6) 0.0016(6) 0.0072(7)
Sb11 0.0133(8) 0.0130(8) 0.0153(9) -0.0009(6) 0.0026(6) 0.0055(7)
Sb12 0.0122(8) 0.0105(8) 0.0122(8) -0.0007(6) 0.0002(6) 0.0051(7)
Sb13 0.0137(8) 0.0114(8) 0.0146(9) -0.0022(6) -0.0001(6) 0.0054(7)
Sb14 0.0106(8) 0.0140(8) 0.0132(8) -0.0003(6) 0.0006(6) 0.0063(7)
Sb15 0.0156(9) 0.0133(8) 0.0152(9) 0.0000(7) 0.0026(7) 0.0069(7)
Sb16 0.0170(9) 0.0155(9) 0.0142(9) -0.0004(6) 0.0002(7) 0.0098(7)
Sb17 0.0250(10) 0.0172(9) 0.0159(9) 0.0021(7) 0.0074(7) 0.0107(8)
Sb18 0.0121(8) 0.0167(9) 0.0141(9) 0.0007(7) 0.0018(6) 0.0039(7)

loop_
_atom_type_symbol
_atom_type_description
_atom_type_scat_dispersion_real
_atom_type_scat_dispersion_imag
_atom_type_scat_source
Zn Zn 0.2839 1.4301 'International Tables Vol C Tables 4.2.6.8 and 6.1.1.4'
Sb Sb -0.5866 1.5461 'International Tables Vol C Tables 4.2.6.8 and 6.1.1.4'

loop_
_geom_angle_atom_site_label_1
_geom_angle_atom_site_label_2
_geom_angle_atom_site_label_3
_geom_angle
_geom_angle_site_symmetry_1
_geom_angle_site_symmetry_3
Zn27 Sb1 Zn27 73.2(9) 3 2
Zn27 Sb1 Zn27 73.2(9) 3 .
Zn27 Sb1 Zn27 73.2(9) 2 .
Zn27 Sb1 Zn36 81.9(8) 3 2
Zn27 Sb1 Zn36 58.2(9) 2 2
Zn27 Sb1 Zn36 130.1(10) . 2
Zn27 Sb1 Zn36 130.1(10) 3 .
Zn27 Sb1 Zn36 81.9(8) 2 .
Zn27 Sb1 Zn36 58.2(9) . .
Zn36 Sb1 Zn36 119.99(3) 2 .
Zn27 Sb1 Zn36 58.2(9) 3 3
Zn27 Sb1 Zn36 130.1(10) 2 3
Zn27 Sb1 Zn36 81.9(8) . 3
Zn36 Sb1 Zn36 119.99(3) 2 3
Zn36 Sb1 Zn36 119.99(3) . 3
Zn27 Sb1 Zn1 136.5(6) 3 .
Zn27 Sb1 Zn1 136.5(6) 2 .
Zn27 Sb1 Zn1 136.5(6) . .
Zn36 Sb1 Zn1 90.6(8) 2 .
Zn36 Sb1 Zn1 90.6(8) . .
Zn36 Sb1 Zn1 90.6(8) 3 .
Zn27 Sb1 Zn46 146.2(9) 3 .
Zn27 Sb1 Zn46 90.5(8) 2 .
Zn27 Sb1 Zn46 73.7(9) . .
Zn36 Sb1 Zn46 114.8(8) 2 .
Zn36 Sb1 Zn46 16.1(6) . .
Zn36 Sb1 Zn46 123.3(8) 3 .
Zn1 Sb1 Zn46 75.1(7) . .
Zn27 Sb1 Zn46 90.5(8) 3 2
Zn27 Sb1 Zn46 73.7(9) 2 2
Zn27 Sb1 Zn46 146.2(9) . 2
Zn36 Sb1 Zn46 16.1(6) 2 2
Zn36 Sb1 Zn46 123.3(8) . 2
Zn36 Sb1 Zn46 114.8(8) 3 2
Zn1 Sb1 Zn46 75.1(7) . 2
Zn46 Sb1 Zn46 113.6(6) . 2
Zn27 Sb1 Zn46 73.7(9) 3 3
Zn27 Sb1 Zn46 146.2(9) 2 3
Zn27 Sb1 Zn46 90.5(8) . 3
Zn36 Sb1 Zn46 123.3(8) 2 3
Zn36 Sb1 Zn46 114.8(8) . 3
Zn36 Sb1 Zn46 16.1(6) 3 3
Zn1 Sb1 Zn46 75.1(7) . 3
Zn46 Sb1 Zn46 113.6(6) . 3
Zn46 Sb1 Zn46 113.6(6) 2 3
Zn27 Sb1 Zn26 73.6(6) 3 2
Zn27 Sb1 Zn26 43.9(7) 2 2
Zn27 Sb1 Zn26 114.7(7) . 2
Zn36 Sb1 Zn26 15.4(6) 2 2
Zn36 Sb1 Zn26 115.3(6) . 2
Zn36 Sb1 Zn26 121.9(6) 3 2
Zn1 Sb1 Zn26 105.6(4) . 2
Zn46 Sb1 Zn26 114.8(6) . 2
Zn46 Sb1 Zn26 31.5(7) 2 2
Zn46 Sb1 Zn26 129.9(6) 3 2
Zn27 Sb1 Zn26 43.9(7) 3 3
Zn27 Sb1 Zn26 114.7(7) 2 3
Zn27 Sb1 Zn26 73.6(6) . 3
Zn36 Sb1 Zn26 115.3(6) 2 3
Zn36 Sb1 Zn26 121.9(6) . 3
Zn36 Sb1 Zn26 15.4(6) 3 3
Zn1 Sb1 Zn26 105.6(4) . 3
Zn46 Sb1 Zn26 129.9(6) . 3
Zn46 Sb1 Zn26 114.8(6) 2 3
Zn46 Sb1 Zn26 31.5(7) 3 3
Zn26 Sb1 Zn26 113.0(3) 2 3
Zn10 Sb2 Zn3 111.41(11) . 3
Zn10 Sb2 Zn3 111.41(11) . 2
Zn3 Sb2 Zn3 107.46(11) 3 2
Zn10 Sb2 Zn3 111.41(11) . .
Zn3 Sb2 Zn3 107.46(11) 3 .
Zn3 Sb2 Zn3 107.46(11) 2 .
Zn10 Sb2 Zn20 63.59(16) . 2_665
Zn3 Sb2 Zn20 173.8(2) 3 2_665
Zn3 Sb2 Zn20 72.31(17) 2 2_665
Zn3 Sb2 Zn20 78.27(17) . 2_665
Zn10 Sb2 Zn20 63.59(16) . 1_545
Zn3 Sb2 Zn20 78.27(17) 3 1_545
Zn3 Sb2 Zn20 173.8(2) 2 1_545
Zn3 Sb2 Zn20 72.31(17) . 1_545
Zn20 Sb2 Zn20 101.73(19) 2_665 1_545
Zn10 Sb2 Zn20 63.59(16) . 3_455
Zn3 Sb2 Zn20 72.31(17) 3 3_455
Zn3 Sb2 Zn20 78.27(17) 2 3_455
Zn3 Sb2 Zn20 173.8(2) . 3_455
Zn20 Sb2 Zn20 101.73(19) 2_665 3_455
Zn20 Sb2 Zn20 101.73(19) 1_545 3_455
Zn9 Sb3 Zn14 108.1(4) . 13
Zn9 Sb3 Zn14 108.1(4) . 15_445
Zn14 Sb3 Zn14 110.8(4) 13 15_445
Zn9 Sb3 Zn14 108.1(4) . 14_455
Zn14 Sb3 Zn14 110.8(4) 13 14_455
Zn14 Sb3 Zn14 110.8(4) 15_445 14_455
Zn9 Sb3 Zn38 113.8(5) . 13
Zn14 Sb3 Zn38 7.7(3) 13 13
Zn14 Sb3 Zn38 103.6(6) 15_445 13
Zn14 Sb3 Zn38 112.4(5) 14_455 13
Zn9 Sb3 Zn38 113.8(5) . 15_445
Zn14 Sb3 Zn38 112.4(5) 13 15_445
Zn14 Sb3 Zn38 7.7(3) 15_445 15_445
Zn14 Sb3 Zn38 103.6(6) 14_455 15_445
Zn38 Sb3 Zn38 104.8(6) 13 15_445
Zn9 Sb3 Zn38 113.8(5) . 14_455
Zn14 Sb3 Zn38 103.6(6) 13 14_455
Zn14 Sb3 Zn38 112.4(5) 15_445 14_455
Zn14 Sb3 Zn38 7.7(3) 14_455 14_455
Zn38 Sb3 Zn38 104.8(6) 13 14_455
Zn38 Sb3 Zn38 104.8(6) 15_445 14_455
Zn9 Sb3 Zn16 68.71(19) . 15_445
Zn14 Sb3 Zn16 91.9(3) 13 15_445
Zn14 Sb3 Zn16 52.3(5) 15_445 15_445
Zn14 Sb3 Zn16 156.4(5) 14_455 15_445
Zn38 Sb3 Zn16 89.3(4) 13 15_445
Zn38 Sb3 Zn16 60.0(7) 15_445 15_445
Zn38 Sb3 Zn16 162.0(5) 14_455 15_445
Zn9 Sb3 Zn16 68.71(19) . 13
Zn14 Sb3 Zn16 52.3(5) 13 13
Zn14 Sb3 Zn16 156.4(4) 15_445 13
Zn14 Sb3 Zn16 91.9(3) 14_455 13
Zn38 Sb3 Zn16 60.0(7) 13 13
Zn38 Sb3 Zn16 162.0(5) 15_445 13
Zn38 Sb3 Zn16 89.3(4) 14_455 13
Zn16 Sb3 Zn16 107.6(2) 15_445 13
Zn9 Sb3 Zn16 68.72(19) . 14_455
Zn14 Sb3 Zn16 156.4(5) 13 14_455
Zn14 Sb3 Zn16 91.9(3) 15_445 14_455
Zn14 Sb3 Zn16 52.3(5) 14_455 14_455
Zn38 Sb3 Zn16 162.0(5) 13 14_455
Zn38 Sb3 Zn16 89.3(4) 15_445 14_455
Zn38 Sb3 Zn16 60.0(7) 14_455 14_455
Zn16 Sb3 Zn16 107.6(2) 15_445 14_455
Zn16 Sb3 Zn16 107.6(2) 13 14_455
Zn45 Sb4 Zn45 109.3(6) 6_454 4_444
Zn45 Sb4 Zn45 109.3(6) 6_454 5_554
Zn45 Sb4 Zn45 109.3(6) 4_444 5_554
Zn45 Sb4 Zn2 109.7(6) 6_454 .
Zn45 Sb4 Zn2 109.7(6) 4_444 .
Zn45 Sb4 Zn2 109.7(6) 5_554 .
Zn45 Sb4 Zn12 11.3(9) 6_454 6_454
Zn45 Sb4 Zn12 118.6(8) 4_444 6_454
Zn45 Sb4 Zn12 99.2(9) 5_554 6_454
Zn2 Sb4 Zn12 109.89(11) . 6_454
Zn45 Sb4 Zn12 99.2(9) 6_454 4_444
Zn45 Sb4 Zn12 11.3(9) 4_444 4_444
Zn45 Sb4 Zn12 118.6(8) 5_554 4_444
Zn2 Sb4 Zn12 109.88(11) . 4_444
Zn12 Sb4 Zn12 109.06(12) 6_454 4_444
Zn45 Sb4 Zn12 118.6(8) 6_454 5_554
Zn45 Sb4 Zn12 99.2(9) 4_444 5_554
Zn45 Sb4 Zn12 11.3(9) 5_554 5_554
Zn2 Sb4 Zn12 109.88(11) . 5_554
Zn12 Sb4 Zn12 109.05(12) 6_454 5_554
Zn12 Sb4 Zn12 109.05(12) 4_444 5_554
Zn45 Sb4 Zn43 45.7(10) 6_454 6_454
Zn45 Sb4 Zn43 98.9(12) 4_444 6_454
Zn45 Sb4 Zn43 148.4(12) 5_554 6_454
Zn2 Sb4 Zn43 72.2(6) . 6_454
Zn12 Sb4 Zn43 53.5(6) 6_454 6_454
Zn12 Sb4 Zn43 88.2(7) 4_444 6_454
Zn12 Sb4 Zn43 159.7(7) 5_554 6_454
Zn45 Sb4 Zn43 98.9(12) 6_454 5_554
Zn45 Sb4 Zn43 148.4(12) 4_444 5_554
Zn45 Sb4 Zn43 45.7(10) 5_554 5_554
Zn2 Sb4 Zn43 72.2(6) . 5_554
Zn12 Sb4 Zn43 88.2(7) 6_454 5_554
Zn12 Sb4 Zn43 159.7(7) 4_444 5_554
Zn12 Sb4 Zn43 53.5(6) 5_554 5_554
Zn43 Sb4 Zn43 111.1(6) 6_454 5_554
Zn45 Sb4 Zn43 148.4(12) 6_454 4_444
Zn45 Sb4 Zn43 45.7(10) 4_444 4_444
Zn45 Sb4 Zn43 98.9(12) 5_554 4_444
Zn2 Sb4 Zn43 72.2(6) . 4_444
Zn12 Sb4 Zn43 159.7(7) 6_454 4_444
Zn12 Sb4 Zn43 53.5(7) 4_444 4_444
Zn12 Sb4 Zn43 88.2(7) 5_554 4_444
Zn43 Sb4 Zn43 111.1(6) 6_454 4_444
Zn43 Sb4 Zn43 111.1(6) 5_554 4_444
Zn19 Sb5 Zn19 105.1(2) 6_455 4_445
Zn19 Sb5 Zn19 105.1(2) 6_455 5
Zn19 Sb5 Zn19 105.1(2) 4_445 5
Zn19 Sb5 Zn17 45.1(2) 6_455 6_455
Zn19 Sb5 Zn17 64.6(2) 4_445 6_455
Zn19 Sb5 Zn17 133.1(3) 5 6_455
Zn19 Sb5 Zn17 64.6(2) 6_455 5
Zn19 Sb5 Zn17 133.1(3) 4_445 5
Zn19 Sb5 Zn17 45.1(2) 5 5
Zn17 Sb5 Zn17 106.68(18) 6_455 5
Zn19 Sb5 Zn17 133.1(3) 6_455 4_445
Zn19 Sb5 Zn17 45.1(2) 4_445 4_445
Zn19 Sb5 Zn17 64.6(2) 5 4_445
Zn17 Sb5 Zn17 106.68(18) 6_455 4_445
Zn17 Sb5 Zn17 106.68(18) 5 4_445
Zn19 Sb5 Zn11 113.52(18) 6_455 .
Zn19 Sb5 Zn11 113.52(18) 4_445 .
Zn19 Sb5 Zn11 113.52(18) 5 .
Zn17 Sb5 Zn11 112.14(16) 6_455 .
Zn17 Sb5 Zn11 112.14(16) 5 .
Zn17 Sb5 Zn11 112.14(16) 4_445 .
Zn19 Sb5 Zn22 79.8(2) 6_455 5
Zn19 Sb5 Zn22 109.2(2) 4_445 5
Zn19 Sb5 Zn22 142.6(2) 5 5
Zn17 Sb5 Zn22 76.54(18) 6_455 5
Zn17 Sb5 Zn22 113.03(18) 5 5
Zn17 Sb5 Zn22 137.36(19) 4_445 5
Zn11 Sb5 Zn22 37.73(10) . 5
Zn19 Sb5 Zn22 109.2(2) 6_455 4_445
Zn19 Sb5 Zn22 142.6(2) 4_445 4_445
Zn19 Sb5 Zn22 79.8(2) 5 4_445
Zn17 Sb5 Zn22 137.36(19) 6_455 4_445
Zn17 Sb5 Zn22 76.54(18) 5 4_445
Zn17 Sb5 Zn22 113.03(18) 4_445 4_445
Zn11 Sb5 Zn22 37.73(10) . 4_445
Zn22 Sb5 Zn22 64.00(16) 5 4_445
Zn19 Sb5 Zn22 142.6(2) 6_455 6_455
Zn19 Sb5 Zn22 79.8(2) 4_445 6_455
Zn19 Sb5 Zn22 109.2(2) 5 6_455
Zn17 Sb5 Zn22 113.03(18) 6_455 6_455
Zn17 Sb5 Zn22 137.36(19) 5 6_455
Zn17 Sb5 Zn22 76.54(18) 4_445 6_455
Zn11 Sb5 Zn22 37.73(10) . 6_455
Zn22 Sb5 Zn22 64.00(16) 5 6_455
Zn22 Sb5 Zn22 64.00(16) 4_445 6_455
Zn7 Sb6 Zn7 113.06(9) 5 6_455
Zn7 Sb6 Zn7 113.06(9) 5 4_445
Zn7 Sb6 Zn7 113.06(9) 6_455 4_445
Zn7 Sb6 Zn41 141.0(3) 5 17_445
Zn7 Sb6 Zn41 91.6(3) 6_455 17_445
Zn7 Sb6 Zn41 81.0(2) 4_445 17_445
Zn7 Sb6 Zn41 81.0(2) 5 18_545
Zn7 Sb6 Zn41 141.0(3) 6_455 18_545
Zn7 Sb6 Zn41 91.6(2) 4_445 18_545
Zn41 Sb6 Zn41 61.8(4) 17_445 18_545
Zn7 Sb6 Zn41 91.6(2) 5 16
Zn7 Sb6 Zn41 81.0(2) 6_455 16
Zn7 Sb6 Zn41 141.0(3) 4_445 16
Zn41 Sb6 Zn41 61.8(4) 17_445 16
Zn41 Sb6 Zn41 61.8(4) 18_545 16
Zn7 Sb6 Zn41 70.0(2) 5 5
Zn7 Sb6 Zn41 113.9(2) 6_455 5
Zn7 Sb6 Zn41 126.0(3) 4_445 5
Zn41 Sb6 Zn41 72.5(4) 17_445 5
Zn41 Sb6 Zn41 34.40(16) 18_545 5
Zn41 Sb6 Zn41 34.40(16) 16 5
Zn7 Sb6 Zn41 126.0(2) 5 6_455
Zn7 Sb6 Zn41 70.0(2) 6_455 6_455
Zn7 Sb6 Zn41 113.9(2) 4_445 6_455
Zn41 Sb6 Zn41 34.40(16) 17_445 6_455
Zn41 Sb6 Zn41 72.5(4) 18_545 6_455
Zn41 Sb6 Zn41 34.41(16) 16 6_455
Zn41 Sb6 Zn41 61.5(4) 5 6_455
Zn7 Sb6 Zn41 113.9(3) 5 4_445
Zn7 Sb6 Zn41 126.0(3) 6_455 4_445
Zn7 Sb6 Zn41 70.0(2) 4_445 4_445
Zn41 Sb6 Zn41 34.40(16) 17_445 4_445
Zn41 Sb6 Zn41 34.41(16) 18_545 4_445
Zn41 Sb6 Zn41 72.5(4) 16 4_445
Zn41 Sb6 Zn41 61.5(4) 5 4_445
Zn41 Sb6 Zn41 61.5(4) 6_455 4_445
Zn7 Sb6 Zn37 161.9(5) 5 17_445
Zn7 Sb6 Zn37 85.0(5) 6_455 17_445
Zn7 Sb6 Zn37 57.3(5) 4_445 17_445
Zn41 Sb6 Zn37 30.4(5) 17_445 17_445
Zn41 Sb6 Zn37 83.9(5) 18_545 17_445
Zn41 Sb6 Zn37 90.0(5) 16 17_445
Zn41 Sb6 Zn37 102.3(5) 5 17_445
Zn41 Sb6 Zn37 57.4(5) 6_455 17_445
Zn41 Sb6 Zn37 49.8(5) 4_445 17_445
Zn7 Sb6 Zn37 57.3(5) 5 18_545
Zn7 Sb6 Zn37 161.9(5) 6_455 18_545
Zn7 Sb6 Zn37 85.0(5) 4_445 18_545
Zn41 Sb6 Zn37 90.0(5) 17_445 18_545
Zn41 Sb6 Zn37 30.4(5) 18_545 18_545
Zn41 Sb6 Zn37 83.9(5) 16 18_545
Zn41 Sb6 Zn37 49.8(5) 5 18_545
Zn41 Sb6 Zn37 102.3(5) 6_455 18_545
Zn41 Sb6 Zn37 57.4(5) 4_445 18_545
Zn37 Sb6 Zn37 105.0(5) 17_445 18_545
Zn7 Sb6 Zn37 85.0(5) 5 16
Zn7 Sb6 Zn37 57.3(5) 6_455 16
Zn7 Sb6 Zn37 161.9(5) 4_445 16
Zn41 Sb6 Zn37 83.9(5) 17_445 16
Zn41 Sb6 Zn37 90.0(5) 18_545 16
Zn41 Sb6 Zn37 30.4(5) 16 16
Zn41 Sb6 Zn37 57.4(5) 5 16
Zn41 Sb6 Zn37 49.8(5) 6_455 16
Zn41 Sb6 Zn37 102.3(5) 4_445 16
Zn37 Sb6 Zn37 105.0(5) 17_445 16
Zn37 Sb6 Zn37 105.0(5) 18_545 16
Zn29 Sb7 Zn28 41.0(5) . .
Zn29 Sb7 Zn24 112.7(5) . .
Zn28 Sb7 Zn24 73.6(2) . .
Zn29 Sb7 Zn36 118.3(7) . 3
Zn28 Sb7 Zn36 158.9(6) . 3
Zn24 Sb7 Zn36 123.9(5) . 3
Zn29 Sb7 Zn6 107.2(5) . .
Zn28 Sb7 Zn6 111.01(19) . .
Zn24 Sb7 Zn6 109.96(16) . .
Zn36 Sb7 Zn6 76.0(7) 3 .
Zn29 Sb7 Zn39 20.0(5) . .
Zn28 Sb7 Zn39 52.0(3) . .
Zn24 Sb7 Zn39 125.4(3) . .
Zn36 Sb7 Zn39 110.3(5) 3 .
Zn6 Sb7 Zn39 87.6(3) . .
Zn29 Sb7 Zn26 110.2(6) . 3
Zn28 Sb7 Zn26 147.1(4) . 3
Zn24 Sb7 Zn26 123.0(3) . 3
Zn36 Sb7 Zn26 15.4(6) 3 3
Zn6 Sb7 Zn26 90.8(4) . 3
Zn39 Sb7 Zn26 107.3(4) . 3
Zn29 Sb7 Zn25 144.2(5) . .
Zn28 Sb7 Zn25 111.4(3) . .
Zn24 Sb7 Zn25 39.2(3) . .
Zn36 Sb7 Zn25 84.8(5) 3 .
Zn6 Sb7 Zn25 104.7(2) . .
Zn39 Sb7 Zn25 162.7(3) . .
Zn26 Sb7 Zn25 85.0(4) 3 .
Zn29 Sb7 Zn46 123.5(7) . 3
Zn28 Sb7 Zn46 162.2(6) . 3
Zn24 Sb7 Zn46 123.4(5) . 3
Zn36 Sb7 Zn46 15.7(6) 3 3
Zn6 Sb7 Zn46 60.6(7) . 3
Zn39 Sb7 Zn46 110.5(6) . 3
Zn26 Sb7 Zn46 31.1(7) 3 3
Zn25 Sb7 Zn46 86.4(6) . 3
Zn29 Sb7 Zn24 51.7(5) . 11
Zn28 Sb7 Zn24 81.4(2) . 11
Zn24 Sb7 Zn24 118.79(12) . 11
Zn36 Sb7 Zn24 79.4(7) 3 11
Zn6 Sb7 Zn24 131.17(16) . 11
Zn39 Sb7 Zn24 62.6(3) . 11
Zn26 Sb7 Zn24 65.7(4) 3 11
Zn25 Sb7 Zn24 114.3(3) . 11
Zn46 Sb7 Zn24 92.9(7) 3 11
Zn29 Sb7 Zn27 109.1(7) . 11
Zn28 Sb7 Zn27 122.1(5) . 11
Zn24 Sb7 Zn27 90.4(5) . 11
Zn36 Sb7 Zn27 52.6(8) 3 11
Zn6 Sb7 Zn27 126.6(5) . 11
Zn39 Sb7 Zn27 120.4(6) . 11
Zn26 Sb7 Zn27 40.2(6) 3 11
Zn25 Sb7 Zn27 61.7(5) . 11
Zn46 Sb7 Zn27 66.9(8) 3 11
Zn24 Sb7 Zn27 58.3(5) 11 11
Zn29 Sb7 Zn18 57.7(5) . 1_545
Zn28 Sb7 Zn18 96.3(2) . 1_545
Zn24 Sb7 Zn18 169.9(2) . 1_545
Zn36 Sb7 Zn18 66.1(4) 3 1_545
Zn6 Sb7 Zn18 72.53(17) . 1_545
Zn39 Sb7 Zn18 44.5(3) . 1_545
Zn26 Sb7 Zn18 66.1(3) 3 1_545
Zn25 Sb7 Zn18 150.7(3) . 1_545
Zn46 Sb7 Zn18 66.6(5) 3 1_545
Zn24 Sb7 Zn18 59.0(2) 11 1_545
Zn27 Sb7 Zn18 95.8(5) 11 1_545
Zn47 Sb8 Zn7 127.9(11) 2_665 .
Zn47 Sb8 Zn3 108.9(10) 2_665 1_565
Zn7 Sb8 Zn3 120.57(13) . 1_565
Zn47 Sb8 Zn20 78.3(13) 2_665 .
Zn7 Sb8 Zn20 96.9(2) . .
Zn3 Sb8 Zn20 77.15(19) 1_565 .
Zn47 Sb8 Zn21 81.1(13) 2_665 .
Zn7 Sb8 Zn21 80.1(2) . .
Zn3 Sb8 Zn21 94.4(2) 1_565 .
Zn20 Sb8 Zn21 19.6(2) . .
Zn47 Sb8 Zn33 58.7(12) 2_665 2_665
Zn7 Sb8 Zn33 96.1(2) . 2_665
Zn3 Sb8 Zn33 130.9(2) 1_565 2_665
Zn20 Sb8 Zn33 133.3(3) . 2_665
Zn21 Sb8 Zn33 125.4(3) . 2_665
Zn47 Sb8 Zn35 80.5(13) 2_665 2_665
Zn7 Sb8 Zn35 95.1(3) . 2_665
Zn3 Sb8 Zn35 111.3(3) 1_565 2_665
Zn20 Sb8 Zn35 158.8(3) . 2_665
Zn21 Sb8 Zn35 152.2(3) . 2_665
Zn33 Sb8 Zn35 27.3(3) 2_665 2_665
Zn47 Sb8 Zn37 77.6(12) 2_665 14_455
Zn7 Sb8 Zn37 63.2(5) . 14_455
Zn3 Sb8 Zn37 157.3(6) 1_565 14_455
Zn20 Sb8 Zn37 125.4(6) . 14_455
Zn21 Sb8 Zn37 108.2(6) . 14_455
Zn33 Sb8 Zn37 33.9(6) 2_665 14_455
Zn35 Sb8 Zn37 47.2(6) 2_665 14_455
Zn47 Sb8 Zn32 15.5(12) 2_665 2_665
Zn7 Sb8 Zn32 130.70(19) . 2_665
Zn3 Sb8 Zn32 108.72(19) 1_565 2_665
Zn20 Sb8 Zn32 93.2(3) . 2_665
Zn21 Sb8 Zn32 96.6(3) . 2_665
Zn33 Sb8 Zn32 46.5(3) 2_665 2_665
Zn35 Sb8 Zn32 65.8(3) 2_665 2_665
Zn37 Sb8 Zn32 71.7(6) 14_455 2_665
Zn47 Sb8 Zn40 83.7(13) 2_665 1_565
Zn7 Sb8 Zn40 126.8(3) . 1_565
Zn3 Sb8 Zn40 69.5(3) 1_565 1_565
Zn20 Sb8 Zn40 134.2(3) . 1_565
Zn21 Sb8 Zn40 152.8(3) . 1_565
Zn33 Sb8 Zn40 62.2(3) 2_665 1_565
Zn35 Sb8 Zn40 43.3(4) 2_665 1_565
Zn37 Sb8 Zn40 90.3(6) 14_455 1_565
Zn32 Sb8 Zn40 69.9(3) 2_665 1_565
Zn47 Sb8 Zn34 19.8(13) 2_665 2_665
Zn7 Sb8 Zn34 121.4(2) . 2_665
Zn3 Sb8 Zn34 105.7(2) 1_565 2_665
Zn20 Sb8 Zn34 58.9(3) . 2_665
Zn21 Sb8 Zn34 61.5(3) . 2_665
Zn33 Sb8 Zn34 76.1(3) 2_665 2_665
Zn35 Sb8 Zn34 99.9(3) 2_665 2_665
Zn37 Sb8 Zn34 87.6(6) 14_455 2_665
Zn32 Sb8 Zn34 35.3(3) 2_665 2_665
Zn40 Sb8 Zn34 100.8(4) 1_565 2_665
Zn47 Sb8 Zn30 160.0(12) 2_665 .
Zn7 Sb8 Zn30 68.56(14) . .
Zn3 Sb8 Zn30 61.24(14) 1_565 .
Zn20 Sb8 Zn30 113.7(2) . .
Zn21 Sb8 Zn30 115.8(2) . .
Zn33 Sb8 Zn30 112.8(2) 2_665 .
Zn35 Sb8 Zn30 87.0(3) 2_665 .
Zn37 Sb8 Zn30 105.2(5) 14_455 .
Zn32 Sb8 Zn30 146.1(2) 2_665 .
Zn40 Sb8 Zn30 76.5(3) 1_565 .
Zn34 Sb8 Zn30 166.8(3) 2_665 .
Zn39 Sb9 Zn29 20.1(5) 10_666 10_666
Zn39 Sb9 Zn28 176.9(3) 10_666 11_566
Zn29 Sb9 Zn28 160.2(5) 10_666 11_566
Zn39 Sb9 Zn28 52.2(3) 10_666 10_666
Zn29 Sb9 Zn28 39.7(5) 10_666 10_666
Zn28 Sb9 Zn28 126.1(3) 11_566 10_666
Zn39 Sb9 Zn17 117.7(3) 10_666 1_556
Zn29 Sb9 Zn17 100.2(5) 10_666 1_556
Zn28 Sb9 Zn17 64.4(2) 11_566 1_556
Zn28 Sb9 Zn17 96.7(2) 10_666 1_556
Zn39 Sb9 Zn42 45.6(10) 10_666 10_676
Zn29 Sb9 Zn42 62.1(11) 10_666 10_676
Zn28 Sb9 Zn42 135.8(9) 11_566 10_676
Zn28 Sb9 Zn42 97.7(10) 10_666 10_676
Zn17 Sb9 Zn42 121.8(10) 1_556 10_676
Zn39 Sb9 Zn13 74.2(3) 10_666 .
Zn29 Sb9 Zn13 94.3(5) 10_666 .
Zn28 Sb9 Zn13 105.3(2) 11_566 .
Zn28 Sb9 Zn13 112.5(2) 10_666 .
Zn17 Sb9 Zn13 147.77(19) 1_556 .
Zn42 Sb9 Zn13 43.5(10) 10_676 .
Zn39 Sb9 Zn2 107.6(3) 10_666 7
Zn29 Sb9 Zn2 106.0(5) 10_666 7
Zn28 Sb9 Zn2 69.46(18) 11_566 7
Zn28 Sb9 Zn2 69.14(18) 10_666 7
Zn17 Sb9 Zn2 106.4(2) 1_556 7
Zn42 Sb9 Zn2 131.4(9) 10_676 7
Zn13 Sb9 Zn2 96.85(16) . 7
Zn39 Sb9 Zn43 76.5(8) 10_666 .
Zn29 Sb9 Zn43 95.4(9) 10_666 .
Zn28 Sb9 Zn43 101.8(8) 11_566 .
Zn28 Sb9 Zn43 100.0(7) 10_666 .
Zn17 Sb9 Zn43 162.8(8) 1_556 .
Zn42 Sb9 Zn43 60.1(12) 10_676 .
Zn13 Sb9 Zn43 21.4(7) . .
Zn2 Sb9 Zn43 75.9(7) 7 .
Zn39 Sb9 Zn39 74.5(4) 10_666 1_566
Zn29 Sb9 Zn39 72.0(5) 10_666 1_566
Zn28 Sb9 Zn39 108.6(3) 11_566 1_566
Zn28 Sb9 Zn39 105.6(3) 10_666 1_566
Zn17 Sb9 Zn39 64.0(3) 1_556 1_566
Zn42 Sb9 Zn39 57.8(10) 10_676 1_566
Zn13 Sb9 Zn39 94.1(3) . 1_566
Zn2 Sb9 Zn39 169.1(3) 7 1_566
Zn43 Sb9 Zn39 114.8(8) . 1_566
Zn39 Sb9 Zn42 59.3(10) 10_666 1_556
Zn29 Sb9 Zn42 43.9(10) 10_666 1_556
Zn28 Sb9 Zn42 122.9(9) 11_566 1_556
Zn28 Sb9 Zn42 64.5(9) 10_666 1_556
Zn17 Sb9 Zn42 58.6(9) 1_556 1_556
Zn42 Sb9 Zn42 78.3(15) 10_676 1_556
Zn13 Sb9 Zn42 121.8(10) . 1_556
Zn2 Sb9 Zn42 127.8(9) 7 1_556
Zn43 Sb9 Zn42 133.7(13) . 1_556
Zn39 Sb9 Zn42 43.5(9) 1_566 1_556
Zn39 Sb9 Zn29 72.6(5) 10_666 1_566
Zn29 Sb9 Zn29 76.9(7) 10_666 1_566
Zn28 Sb9 Zn29 110.3(5) 11_566 1_566
Zn28 Sb9 Zn29 115.4(5) 10_666 1_566
Zn17 Sb9 Zn29 80.0(5) 1_556 1_566
Zn42 Sb9 Zn29 43.1(10) 10_676 1_566
Zn13 Sb9 Zn29 75.4(5) . 1_566
Zn2 Sb9 Zn29 172.0(5) 7 1_566
Zn43 Sb9 Zn29 96.5(9) . 1_566
Zn39 Sb9 Zn29 18.9(4) 1_566 1_566
Zn42 Sb9 Zn29 59.4(10) 1_556 1_566
Zn21 Sb10 Zn15 110.5(4) 2_665 .
Zn21 Sb10 Zn20 19.9(2) 2_665 2_665
Zn15 Sb10 Zn20 111.6(6) . 2_665
Zn21 Sb10 Zn40 105.2(4) 2_665 .
Zn15 Sb10 Zn40 11.4(4) . .
Zn20 Sb10 Zn40 103.0(5) 2_665 .
Zn21 Sb10 Zn16 115.3(3) 2_665 .
Zn15 Sb10 Zn16 14.5(6) . .
Zn20 Sb10 Zn16 121.1(3) 2_665 .
Zn40 Sb10 Zn16 25.8(5) . .
Zn21 Sb10 Zn4 123.9(2) 2_665 .
Zn15 Sb10 Zn4 114.8(3) . .
Zn20 Sb10 Zn4 109.0(2) 2_665 .
Zn40 Sb10 Zn4 112.7(3) . .
Zn16 Sb10 Zn4 116.9(2) . .
Zn21 Sb10 Zn8 86.5(2) 2_665 .
Zn15 Sb10 Zn8 113.5(8) . .
Zn20 Sb10 Zn8 103.6(2) 2_665 .
Zn40 Sb10 Zn8 124.0(6) . .
Zn16 Sb10 Zn8 99.6(3) . .
Zn4 Sb10 Zn8 103.62(12) . .
Zn21 Sb10 Zn14 142.1(3) 2_665 .
Zn15 Sb10 Zn14 66.8(8) . .
Zn20 Sb10 Zn14 161.9(3) 2_665 .
Zn40 Sb10 Zn14 77.3(6) . .
Zn16 Sb10 Zn14 54.1(4) . .
Zn4 Sb10 Zn14 87.0(2) . .
Zn8 Sb10 Zn14 63.3(3) . .
Zn21 Sb10 Zn3 99.9(2) 2_665 .
Zn15 Sb10 Zn3 78.2(7) . .
Zn20 Sb10 Zn3 80.7(2) 2_665 .
Zn40 Sb10 Zn3 68.7(5) . .
Zn16 Sb10 Zn3 91.0(3) . .
Zn4 Sb10 Zn3 60.69(11) . .
Zn8 Sb10 Zn3 164.04(13) . .
Zn14 Sb10 Zn3 115.5(2) . .
Zn21 Sb10 Zn38 141.6(3) 2_665 .
Zn15 Sb10 Zn38 70.9(8) . .
Zn20 Sb10 Zn38 161.5(3) 2_665 .
Zn40 Sb10 Zn38 81.4(7) . .
Zn16 Sb10 Zn38 58.1(5) . .
Zn4 Sb10 Zn38 85.1(3) . .
Zn8 Sb10 Zn38 60.4(3) . .
Zn14 Sb10 Zn38 4.1(3) . .
Zn3 Sb10 Zn38 117.3(3) . .
Zn6 Sb11 Zn3 119.08(13) 1_565 1_565
Zn6 Sb11 Zn31 74.7(4) 1_565 .
Zn3 Sb11 Zn31 76.6(4) 1_565 .
Zn6 Sb11 Zn1 102.20(15) 1_565 1_565
Zn3 Sb11 Zn1 105.69(17) 1_565 1_565
Zn31 Sb11 Zn1 176.9(4) . 1_565
Zn6 Sb11 Zn4 153.36(13) 1_565 3_565
Zn3 Sb11 Zn4 87.11(12) 1_565 3_565
Zn31 Sb11 Zn4 109.8(3) . 3_565
Zn1 Sb11 Zn4 72.65(10) 1_565 3_565
Zn6 Sb11 Zn4 78.91(11) 1_565 1_565
Zn3 Sb11 Zn4 60.78(11) 1_565 1_565
Zn31 Sb11 Zn4 107.7(3) . 1_565
Zn1 Sb11 Zn4 72.00(10) 1_565 1_565
Zn4 Sb11 Zn4 121.92(14) 3_565 1_565
Zn6 Sb11 Zn30 89.56(15) 1_565 .
Zn3 Sb11 Zn30 61.13(15) 1_565 .
Zn31 Sb11 Zn30 17.1(3) . .
Zn1 Sb11 Zn30 165.9(2) 1_565 .
Zn4 Sb11 Zn30 100.22(15) 3_565 .
Zn4 Sb11 Zn30 103.12(14) 1_565 .
Zn6 Sb11 Zn5 102.24(12) 1_565 .
Zn3 Sb11 Zn5 118.50(12) 1_565 .
Zn31 Sb11 Zn5 72.7(3) . .
Zn1 Sb11 Zn5 107.59(11) 1_565 .
Zn4 Sb11 Zn5 56.97(11) 3_565 .
Zn4 Sb11 Zn5 178.85(13) 1_565 .
Zn30 Sb11 Zn5 77.03(14) . .
Zn6 Sb11 Zn46 56.8(5) 1_565 3_565
Zn3 Sb11 Zn46 169.9(5) 1_565 3_565
Zn31 Sb11 Zn46 109.3(6) . 3_565
Zn1 Sb11 Zn46 68.1(5) 1_565 3_565
Zn4 Sb11 Zn46 98.1(5) 3_565 3_565
Zn4 Sb11 Zn46 109.2(5) 1_565 3_565
Zn30 Sb11 Zn46 125.7(5) . 3_565
Zn5 Sb11 Zn46 71.5(5) . 3_565
Zn31 Sb12 Zn15 108.4(8) 3_565 3_665
Zn31 Sb12 Zn30 18.4(4) 3_565 3_565
Zn15 Sb12 Zn30 92.6(7) 3_665 3_565
Zn31 Sb12 Zn8 108.9(4) 3_565 .
Zn15 Sb12 Zn8 111.6(3) 3_665 .
Zn30 Sb12 Zn8 107.95(15) 3_565 .
Zn31 Sb12 Zn16 119.6(5) 3_565 3_665
Zn15 Sb12 Zn16 14.7(6) 3_665 3_665
Zn30 Sb12 Zn16 105.4(3) 3_565 3_665
Zn8 Sb12 Zn16 113.0(2) . 3_665
Zn31 Sb12 Zn40 99.1(6) 3_565 3_665
Zn15 Sb12 Zn40 11.2(5) 3_665 3_665
Zn30 Sb12 Zn40 82.4(5) 3_565 3_665
Zn8 Sb12 Zn40 110.4(3) . 3_665
Zn16 Sb12 Zn40 25.9(5) 3_665 3_665
Zn31 Sb12 Zn12 90.2(4) 3_565 12_656
Zn15 Sb12 Zn12 114.0(6) 3_665 12_656
Zn30 Sb12 Zn12 105.47(18) 3_565 12_656
Zn8 Sb12 Zn12 120.8(2) . 12_656
Zn16 Sb12 Zn12 102.9(3) 3_665 12_656
Zn40 Sb12 Zn12 121.3(4) 3_665 12_656
Zn31 Sb12 Zn45 94.2(7) 3_565 12_656
Zn15 Sb12 Zn45 121.9(10) 3_665 12_656
Zn30 Sb12 Zn45 111.1(7) 3_565 12_656
Zn8 Sb12 Zn45 109.8(10) . 12_656
Zn16 Sb12 Zn45 109.5(8) 3_665 12_656
Zn40 Sb12 Zn45 130.4(10) 3_665 12_656
Zn12 Sb12 Zn45 11.0(9) 12_656 12_656
Zn31 Sb12 Zn38 142.1(6) 3_565 .
Zn15 Sb12 Zn38 107.8(8) 3_665 .
Zn30 Sb12 Zn38 159.5(4) 3_565 .
Zn8 Sb12 Zn38 66.4(4) . .
Zn16 Sb12 Zn38 94.7(4) 3_665 .
Zn40 Sb12 Zn38 118.1(6) 3_665 .
Zn12 Sb12 Zn38 65.2(6) 12_656 .
Zn45 Sb12 Zn38 56.8(10) 12_656 .
Zn31 Sb12 Zn14 146.1(5) 3_565 .
Zn15 Sb12 Zn14 105.0(7) 3_665 .
Zn30 Sb12 Zn14 161.9(2) 3_565 .
Zn8 Sb12 Zn14 62.2(3) . .
Zn16 Sb12 Zn14 92.6(4) 3_665 .
Zn40 Sb12 Zn14 114.8(6) 3_665 .
Zn12 Sb12 Zn14 71.1(4) 12_656 .
Zn45 Sb12 Zn14 62.8(9) 12_656 .
Zn38 Sb12 Zn14 6.0(4) . .
Zn31 Sb12 Zn35 103.7(5) 3_565 .
Zn15 Sb12 Zn35 46.7(6) 3_665 .
Zn30 Sb12 Zn35 86.1(3) 3_565 .
Zn8 Sb12 Zn35 70.0(3) . .
Zn16 Sb12 Zn35 56.5(4) 3_665 .
Zn40 Sb12 Zn35 41.5(4) 3_665 .
Zn12 Sb12 Zn35 158.9(3) 12_656 .
Zn45 Sb12 Zn35 161.2(6) 12_656 .
Zn38 Sb12 Zn35 108.9(6) . .
Zn14 Sb12 Zn35 103.1(4) . .
Zn31 Sb12 Zn23 40.3(6) 3_565 2_665
Zn15 Sb12 Zn23 143.3(9) 3_665 2_665
Zn30 Sb12 Zn23 52.5(5) 3_565 2_665
Zn8 Sb12 Zn23 75.1(5) . 2_665
Zn16 Sb12 Zn23 157.4(6) 3_665 2_665
Zn40 Sb12 Zn23 132.1(7) 3_665 2_665
Zn12 Sb12 Zn23 89.2(5) 12_656 2_665
Zn45 Sb12 Zn23 85.8(8) 12_656 2_665
Zn38 Sb12 Zn23 107.7(5) . 2_665
Zn14 Sb12 Zn23 109.5(5) . 2_665
Zn35 Sb12 Zn23 111.6(5) . 2_665
Zn23 Sb13 Zn18 123.2(6) 3_565 .
Zn23 Sb13 Zn22 25.7(5) 3_565 3_565
Zn18 Sb13 Zn22 103.87(19) . 3_565
Zn23 Sb13 Zn13 116.3(5) 3_565 10_676
Zn18 Sb13 Zn13 105.60(19) . 10_676
Zn22 Sb13 Zn13 112.49(15) 3_565 10_676
Zn23 Sb13 Zn17 102.1(5) 3_565 .
Zn18 Sb13 Zn17 29.8(2) . .
Zn22 Sb13 Zn17 78.34(18) 3_565 .
Zn13 Sb13 Zn17 101.96(18) 10_676 .
Zn23 Sb13 Zn43 120.5(9) 3_565 10_676
Zn18 Sb13 Zn43 112.8(7) . 10_676
Zn22 Sb13 Zn43 126.6(7) 3_565 10_676
Zn13 Sb13 Zn43 21.8(7) 10_676 10_676
Zn17 Sb13 Zn43 118.9(7) . 10_676
Zn23 Sb13 Zn6 108.2(5) 3_565 1_565
Zn18 Sb13 Zn6 74.66(18) . 1_565
Zn22 Sb13 Zn6 122.61(14) 3_565 1_565
Zn13 Sb13 Zn6 123.26(13) 10_676 1_565
Zn17 Sb13 Zn6 101.20(18) . 1_565
Zn43 Sb13 Zn6 104.1(7) 10_676 1_565
Zn23 Sb13 Zn45 93.9(8) 3_565 10_676
Zn18 Sb13 Zn45 138.0(8) . 10_676
Zn22 Sb13 Zn45 117.0(7) 3_565 10_676
Zn13 Sb13 Zn45 68.3(9) 10_676 10_676
Zn17 Sb13 Zn45 163.8(6) . 10_676
Zn43 Sb13 Zn45 48.7(11) 10_676 10_676
Zn6 Sb13 Zn45 75.5(10) 1_565 10_676
Zn23 Sb13 Zn42 128.9(11) 3_565 .
Zn18 Sb13 Zn42 64.8(9) . .
Zn22 Sb13 Zn42 107.3(9) 3_565 .
Zn13 Sb13 Zn42 43.6(9) 10_676 .
Zn17 Sb13 Zn42 59.0(9) . .
Zn43 Sb13 Zn42 60.3(12) 10_676 .
Zn6 Sb13 Zn42 121.5(9) 1_565 .
Zn45 Sb13 Zn42 108.8(12) 10_676 .
Zn23 Sb13 Zn12 95.8(5) 3_565 10_676
Zn18 Sb13 Zn12 131.0(2) . 10_676
Zn22 Sb13 Zn12 120.59(15) 3_565 10_676
Zn13 Sb13 Zn12 76.93(18) 10_676 10_676
Zn17 Sb13 Zn12 160.3(2) . 10_676
Zn43 Sb13 Zn12 56.2(7) 10_676 10_676
Zn6 Sb13 Zn12 64.92(18) 1_565 10_676
Zn45 Sb13 Zn12 10.7(9) 10_676 10_676
Zn42 Sb13 Zn12 114.8(9) . 10_676
Zn23 Sb13 Zn19 102.3(5) 3_565 .
Zn18 Sb13 Zn19 63.5(2) . .
Zn22 Sb13 Zn19 78.21(19) 3_565 .
Zn13 Sb13 Zn19 63.97(18) 10_676 .
Zn17 Sb13 Zn19 42.2(2) . .
Zn43 Sb13 Zn19 84.8(7) 10_676 .
Zn6 Sb13 Zn19 137.13(18) 1_565 .
Zn45 Sb13 Zn19 132.0(9) 10_676 .
Zn42 Sb13 Zn19 30.3(9) . .
Zn12 Sb13 Zn19 140.9(2) 10_676 .
Zn23 Sb13 Zn39 162.6(6) 3_565 1_565
Zn18 Sb13 Zn39 42.8(3) . 1_565
Zn22 Sb13 Zn39 137.1(2) 3_565 1_565
Zn13 Sb13 Zn39 68.0(2) 10_676 1_565
Zn17 Sb13 Zn39 60.7(3) . 1_565
Zn43 Sb13 Zn39 70.3(7) 10_676 1_565
Zn6 Sb13 Zn39 80.0(2) 1_565 1_565
Zn45 Sb13 Zn39 103.2(6) 10_676 1_565
Zn42 Sb13 Zn39 41.5(9) . 1_565
Zn12 Sb13 Zn39 101.6(2) 10_676 1_565
Zn19 Sb13 Zn39 63.4(3) . 1_565
Zn43 Sb14 Zn38 96.4(10) 12_656 .
Zn43 Sb14 Zn13 22.4(8) 12_656 12_656
Zn38 Sb14 Zn13 111.7(7) . 12_656
Zn43 Sb14 Zn14 104.0(9) 12_656 .
Zn38 Sb14 Zn14 7.6(4) . .
Zn13 Sb14 Zn14 119.1(5) 12_656 .
Zn43 Sb14 Zn6 114.3(8) 12_656 .
Zn38 Sb14 Zn6 128.1(5) . .
Zn13 Sb14 Zn6 111.59(13) 12_656 .
Zn14 Sb14 Zn6 122.9(4) . .
Zn43 Sb14 Zn4 150.1(8) 12_656 .
Zn38 Sb14 Zn4 94.4(6) . .
Zn13 Sb14 Zn4 128.98(13) 12_656 .
Zn14 Sb14 Zn4 87.9(4) . .
Zn6 Sb14 Zn4 79.51(11) . .
Zn43 Sb14 Zn5 92.5(8) 12_656 2_665
Zn38 Sb14 Zn5 103.8(3) . 2_665
Zn13 Sb14 Zn5 73.30(13) 12_656 2_665
Zn14 Sb14 Zn5 103.5(2) . 2_665
Zn6 Sb14 Zn5 114.90(12) . 2_665
Zn4 Sb14 Zn5 57.87(11) . 2_665
Zn43 Sb14 Zn12 94.7(8) 12_656 10_666
Zn38 Sb14 Zn12 73.3(3) . 10_666
Zn13 Sb14 Zn12 114.18(14) 12_656 10_666
Zn14 Sb14 Zn12 72.6(2) . 10_666
Zn6 Sb14 Zn12 63.78(12) . 10_666
Zn4 Sb14 Zn12 115.05(13) . 10_666
Zn5 Sb14 Zn12 172.50(14) 2_665 10_666
Zn43 Sb14 Zn45 44.2(9) 12_656 12_656
Zn38 Sb14 Zn45 52.2(8) . 12_656
Zn13 Sb14 Zn45 61.5(5) 12_656 12_656
Zn14 Sb14 Zn45 59.8(6) . 12_656
Zn6 Sb14 Zn45 139.8(5) . 12_656
Zn4 Sb14 Zn45 137.7(5) . 12_656
Zn5 Sb14 Zn45 101.3(5) 2_665 12_656
Zn12 Sb14 Zn45 82.5(5) 10_666 12_656
Zn5 Sb15 Zn23 101.3(5) . .
Zn5 Sb15 Zn22 96.82(14) . .
Zn23 Sb15 Zn22 25.6(5) . .
Zn5 Sb15 Zn31 78.0(3) . .
Zn23 Sb15 Zn31 154.0(6) . .
Zn22 Sb15 Zn31 128.4(4) . .
Zn5 Sb15 Zn30 83.94(15) . .
Zn23 Sb15 Zn30 169.2(5) . .
Zn22 Sb15 Zn30 145.07(18) . .
Zn31 Sb15 Zn30 17.7(3) . .
Zn5 Sb15 Zn23 101.3(5) . 3_565
Zn23 Sb15 Zn23 114.5(9) . 3_565
Zn22 Sb15 Zn23 91.2(5) . 3_565
Zn31 Sb15 Zn23 42.1(6) . 3_565
Zn30 Sb15 Zn23 54.8(5) . 3_565
Zn5 Sb15 Zn22 97.36(14) . 3_565
Zn23 Sb15 Zn22 92.0(5) . 3_565
Zn22 Sb15 Zn22 67.4(2) . 3_565
Zn31 Sb15 Zn22 62.7(4) . 3_565
Zn30 Sb15 Zn22 77.87(16) . 3_565
Zn23 Sb15 Zn22 24.6(5) 3_565 3_565
Zn5 Sb15 Zn7 132.84(14) . .
Zn23 Sb15 Zn7 112.2(5) . .
Zn22 Sb15 Zn7 127.41(14) . .
Zn31 Sb15 Zn7 84.8(4) . .
Zn30 Sb15 Zn7 69.23(15) . .
Zn23 Sb15 Zn7 94.1(5) 3_565 .
Zn22 Sb15 Zn7 113.01(14) 3_565 .
Zn5 Sb15 Zn8 96.02(13) . 3_565
Zn23 Sb15 Zn8 79.1(5) . 3_565
Zn22 Sb15 Zn8 104.65(14) . 3_565
Zn31 Sb15 Zn8 126.9(4) . 3_565
Zn30 Sb15 Zn8 110.01(16) . 3_565
Zn23 Sb15 Zn8 155.0(5) 3_565 3_565
Zn22 Sb15 Zn8 165.15(14) 3_565 3_565
Zn7 Sb15 Zn8 60.94(12) . 3_565
Zn5 Sb15 Zn11 116.5(14) . 7_554
Zn23 Sb15 Zn11 58.0(5) . 7_554
Zn22 Sb15 Zn11 38.0(6) . 7_554
Zn31 Sb15 Zn11 98.6(4) . 7_554
Zn30 Sb15 Zn11 111.18(18) . 7_554
Zn23 Sb15 Zn11 56.8(5) 3_565 7_554
Zn22 Sb15 Zn11 37.3(6) 3_565 7_554
Zn7 Sb15 Zn11 109.3(14) . 7_554
Zn8 Sb15 Zn11 129.3(8) 3_565 7_554
Zn44 Sb16 Zn47 27.5(15) . .
Zn44 Sb16 Zn34 46.3(9) . .
Zn47 Sb16 Zn34 21.5(13) . .
Zn44 Sb16 Zn32 16.6(9) . .
Zn47 Sb16 Zn32 16.4(12) . .
Zn34 Sb16 Zn32 38.0(3) . .
Zn44 Sb16 Zn20 115.0(9) . 1_655
Zn47 Sb16 Zn20 101.7(11) . 1_655
Zn34 Sb16 Zn20 102.9(3) . 1_655
Zn32 Sb16 Zn20 100.6(3) . 1_655
Zn44 Sb16 Zn15 84.1(10) . 15
Zn47 Sb16 Zn15 105.5(11) . 15
Zn34 Sb16 Zn15 108.7(6) . 15
Zn32 Sb16 Zn15 100.6(3) . 15
Zn20 Sb16 Zn15 147.8(6) 1_655 15
Zn44 Sb16 Zn21 114.6(9) . 1_655
Zn47 Sb16 Zn21 110.4(11) . 1_655
Zn34 Sb16 Zn21 117.6(3) . 1_655
Zn32 Sb16 Zn21 104.1(3) . 1_655
Zn20 Sb16 Zn21 19.5(2) 1_655 1_655
Zn15 Sb16 Zn21 129.9(7) 15 1_655
Zn44 Sb16 Zn40 82.9(10) . 15
Zn47 Sb16 Zn40 107.3(11) . 15
Zn34 Sb16 Zn40 114.5(4) . 15
Zn32 Sb16 Zn40 99.4(4) . 15
Zn20 Sb16 Zn40 139.3(5) 1_655 15
Zn15 Sb16 Zn40 11.1(4) 15 15
Zn21 Sb16 Zn40 120.4(5) 1_655 15
Zn44 Sb16 Zn16 84.0(9) . 15
Zn47 Sb16 Zn16 100.6(11) . 15
Zn34 Sb16 Zn16 99.1(4) . 15
Zn32 Sb16 Zn16 99.7(3) . 15
Zn20 Sb16 Zn16 157.4(3) 1_655 15
Zn15 Sb16 Zn16 14.3(6) 15 15
Zn21 Sb16 Zn16 142.3(3) 1_655 15
Zn40 Sb16 Zn16 25.4(5) 15 15
Zn44 Sb16 Zn44 76.5(12) . 13_665
Zn47 Sb16 Zn44 91.1(15) . 13_665
Zn34 Sb16 Zn44 111.4(8) . 13_665
Zn32 Sb16 Zn44 76.0(7) . 13_665
Zn20 Sb16 Zn44 65.6(8) 1_655 13_665
Zn15 Sb16 Zn44 96.7(11) 15 13_665
Zn21 Sb16 Zn44 49.9(8) 1_655 13_665
Zn40 Sb16 Zn44 85.7(10) 15 13_665
Zn16 Sb16 Zn44 110.4(9) 15 13_665
Zn44 Sb16 Zn33 119.1(8) . 13_665
Zn47 Sb16 Zn33 143.0(13) . 13_665
Zn34 Sb16 Zn33 164.5(3) . 13_665
Zn32 Sb16 Zn33 126.6(3) . 13_665
Zn20 Sb16 Zn33 77.8(3) 1_655 13_665
Zn15 Sb16 Zn33 70.1(7) 15 13_665
Zn21 Sb16 Zn33 60.1(3) 1_655 13_665
Zn40 Sb16 Zn33 61.8(5) 15 13_665
Zn16 Sb16 Zn33 82.2(3) 15 13_665
Zn44 Sb16 Zn33 54.5(8) 13_665 13_665
Zn44 Sb16 Zn9 109.2(8) . 1_665
Zn47 Sb16 Zn9 94.8(13) . 1_665
Zn34 Sb16 Zn9 74.3(2) . 1_665
Zn32 Sb16 Zn9 110.0(2) . 1_665
Zn20 Sb16 Zn9 112.2(2) 1_655 1_665
Zn15 Sb16 Zn9 82.6(8) 15 1_665
Zn21 Sb16 Zn9 126.6(2) 1_655 1_665
Zn40 Sb16 Zn9 93.4(6) 15 1_665
Zn16 Sb16 Zn9 69.3(3) 15 1_665
Zn44 Sb16 Zn9 174.0(7) 13_665 1_665
Zn33 Sb16 Zn9 120.0(2) 13_665 1_665
Zn37 Sb17 Zn47 119.1(14) 15 13_565
Zn37 Sb17 Zn35 52.2(7) 15 3_565
Zn47 Sb17 Zn35 91.6(14) 13_565 3_565
Zn37 Sb17 Zn44 146.0(10) 15 13_565
Zn47 Sb17 Zn44 27.1(15) 13_565 13_565
Zn35 Sb17 Zn44 107.9(8) 3_565 13_565
Zn37 Sb17 Zn32 132.7(7) 15 13_565
Zn47 Sb17 Zn32 16.4(13) 13_565 13_565
Zn35 Sb17 Zn32 107.3(4) 3_565 13_565
Zn44 Sb17 Zn32 16.5(8) 13_565 13_565
Zn37 Sb17 Zn34 101.7(7) 15 13_565
Zn47 Sb17 Zn34 21.5(13) 13_565 13_565
Zn35 Sb17 Zn34 70.4(4) 3_565 13_565
Zn44 Sb17 Zn34 44.9(8) 13_565 13_565
Zn32 Sb17 Zn34 37.8(3) 13_565 13_565
Zn37 Sb17 Zn41 70.7(7) 15 .
Zn47 Sb17 Zn41 116.4(12) 13_565 .
Zn35 Sb17 Zn41 122.8(4) 3_565 .
Zn44 Sb17 Zn41 119.4(8) 13_565 .
Zn32 Sb17 Zn41 109.4(3) 13_565 .
Zn34 Sb17 Zn41 125.5(3) 13_565 .
Zn37 Sb17 Zn33 36.1(7) 15 3_565
Zn47 Sb17 Zn33 88.1(13) 13_565 3_565
Zn35 Sb17 Zn33 27.8(3) 3_565 3_565
Zn44 Sb17 Zn33 112.6(8) 13_565 3_565
Zn32 Sb17 Zn33 104.1(3) 13_565 3_565
Zn34 Sb17 Zn33 67.9(3) 13_565 3_565
Zn41 Sb17 Zn33 100.5(3) . 3_565
Zn37 Sb17 Zn37 89.2(9) 15 .
Zn47 Sb17 Zn37 81.4(13) 13_565 .
Zn35 Sb17 Zn37 130.7(6) 3_565 .
Zn44 Sb17 Zn37 87.1(10) 13_565 .
Zn32 Sb17 Zn37 74.9(6) 13_565 .
Zn34 Sb17 Zn37 93.4(6) 13_565 .
Zn41 Sb17 Zn37 35.1(6) . .
Zn33 Sb17 Zn37 103.0(6) 3_565 .
Zn37 Sb17 Zn8 103.8(6) 15 3_565
Zn47 Sb17 Zn8 111.5(11) 13_565 3_565
Zn35 Sb17 Zn8 74.7(3) 3_565 3_565
Zn44 Sb17 Zn8 94.5(9) 13_565 3_565
Zn32 Sb17 Zn8 110.5(2) 13_565 3_565
Zn34 Sb17 Zn8 107.1(3) 13_565 3_565
Zn41 Sb17 Zn8 127.3(3) . 3_565
Zn33 Sb17 Zn8 101.6(2) 3_565 3_565
Zn37 Sb17 Zn8 152.6(6) . 3_565
Zn37 Sb17 Zn41 35.6(7) 15 15
Zn47 Sb17 Zn41 118.4(11) 13_565 15
Zn35 Sb17 Zn41 87.1(4) 3_565 15
Zn44 Sb17 Zn41 138.4(9) 13_565 15
Zn32 Sb17 Zn41 122.4(3) 13_565 15
Zn34 Sb17 Zn41 112.6(3) 13_565 15
Zn41 Sb17 Zn41 36.0(3) . 15
Zn33 Sb17 Zn41 65.0(3) 3_565 15
Zn37 Sb17 Zn41 55.9(6) . 15
Zn8 Sb17 Zn41 127.1(3) 3_565 15
Zn37 Sb17 Zn33 120.6(6) 15 13_565
Zn47 Sb17 Zn33 58.1(13) 13_565 13_565
Zn35 Sb17 Zn33 142.5(3) 3_565 13_565
Zn44 Sb17 Zn33 55.2(8) 13_565 13_565
Zn32 Sb17 Zn33 46.3(3) 13_565 13_565
Zn34 Sb17 Zn33 76.9(3) 13_565 13_565
Zn41 Sb17 Zn33 64.3(3) . 13_565
Zn33 Sb17 Zn33 121.08(14) 3_565 13_565
Zn37 Sb17 Zn33 33.2(6) . 13_565
Zn8 Sb17 Zn33 133.9(2) 3_565 13_565
Zn41 Sb17 Zn33 89.1(3) 15 13_565
Zn36 Sb18 Zn46 16.6(7) 3_565 3_565
Zn36 Sb18 Zn19 156.2(7) 3_565 2_665
Zn46 Sb18 Zn19 163.3(6) 3_565 2_665
Zn36 Sb18 Zn26 16.0(6) 3_565 3_565
Zn46 Sb18 Zn26 32.6(7) 3_565 3_565
Zn19 Sb18 Zn26 142.6(4) 2_665 3_565
Zn36 Sb18 Zn5 98.0(8) 3_565 .
Zn46 Sb18 Zn5 82.8(7) 3_565 .
Zn19 Sb18 Zn5 104.0(2) 2_665 .
Zn26 Sb18 Zn5 113.2(4) 3_565 .
Zn36 Sb18 Zn18 71.4(5) 3_565 .
Zn46 Sb18 Zn18 71.9(6) 3_565 .
Zn19 Sb18 Zn18 91.4(2) 2_665 .
Zn26 Sb18 Zn18 70.8(3) 3_565 .
Zn5 Sb18 Zn18 114.04(19) . .
Zn36 Sb18 Zn24 79.4(7) 3_565 3_565
Zn46 Sb18 Zn24 92.2(7) 3_565 3_565
Zn19 Sb18 Zn24 97.8(2) 2_665 3_565
Zn26 Sb18 Zn24 68.5(4) 3_565 3_565
Zn5 Sb18 Zn24 117.49(17) . 3_565
Zn18 Sb18 Zn24 123.2(2) . 3_565
Zn36 Sb18 Zn25 40.9(7) 3_565 3_565
Zn46 Sb18 Zn25 54.0(7) 3_565 3_565
Zn19 Sb18 Zn25 133.2(3) 2_665 3_565
Zn26 Sb18 Zn25 32.3(4) 3_565 3_565
Zn5 Sb18 Zn25 111.2(2) . 3_565
Zn18 Sb18 Zn25 100.9(3) . 3_565
Zn24 Sb18 Zn25 38.5(3) 3_565 3_565
Zn36 Sb18 Zn17 100.9(5) 3_565 .
Zn46 Sb18 Zn17 99.6(6) 3_565 .
Zn19 Sb18 Zn17 63.9(2) 2_665 .
Zn26 Sb18 Zn17 99.8(3) 3_565 .
Zn5 Sb18 Zn17 108.33(18) . .
Zn18 Sb18 Zn17 29.6(2) . .
Zn24 Sb18 Zn17 133.7(2) 3_565 .
Zn25 Sb18 Zn17 127.4(3) 3_565 .
Zn36 Sb18 Zn42 146.4(12) 3_565 2_665
Zn46 Sb18 Zn42 161.1(11) 3_565 2_665
Zn19 Sb18 Zn42 31.5(9) 2_665 2_665
Zn26 Sb18 Zn42 131.6(10) 3_565 2_665
Zn5 Sb18 Zn42 106.0(9) . 2_665
Zn18 Sb18 Zn42 117.3(9) . 2_665
Zn24 Sb18 Zn42 68.8(9) 3_565 2_665
Zn25 Sb18 Zn42 107.1(9) 3_565 2_665
Zn17 Sb18 Zn42 93.5(9) . 2_665
Zn36 Sb18 Zn13 130.3(5) 3_565 11_456
Zn46 Sb18 Zn13 130.8(6) 3_565 11_456
Zn19 Sb18 Zn13 65.8(2) 2_665 11_456
Zn26 Sb18 Zn13 127.6(3) 3_565 11_456
Zn5 Sb18 Zn13 73.57(13) . 11_456
Zn18 Sb18 Zn13 157.3(2) . 11_456
Zn24 Sb18 Zn13 63.67(16) 3_565 11_456
Zn25 Sb18 Zn13 95.4(2) 3_565 11_456
Zn17 Sb18 Zn13 128.48(18) . 11_456
Zn42 Sb18 Zn13 41.6(9) 2_665 11_456
Zn36 Sb18 Zn28 102.5(7) 3_565 11_565
Zn46 Sb18 Zn28 116.2(7) 3_565 11_565
Zn19 Sb18 Zn28 54.5(2) 2_665 11_565
Zn26 Sb18 Zn28 88.1(4) 3_565 11_565
Zn5 Sb18 Zn28 157.69(18) . 11_565
Zn18 Sb18 Zn28 65.4(2) . 11_565
Zn24 Sb18 Zn28 75.4(2) 3_565 11_565
Zn25 Sb18 Zn28 90.2(3) 3_565 11_565
Zn17 Sb18 Zn28 59.2(2) . 11_565
Zn42 Sb18 Zn28 59.8(9) 2_665 11_565
Zn13 Sb18 Zn28 99.13(18) 11_456 11_565
Sb1 Zn1 Sb11 111.15(15) . 3_455
Sb1 Zn1 Sb11 111.15(15) . 2_665
Sb11 Zn1 Sb11 107.74(16) 3_455 2_665
Sb1 Zn1 Sb11 111.15(15) . 1_545
Sb11 Zn1 Sb11 107.74(16) 3_455 1_545
Sb11 Zn1 Sb11 107.74(16) 2_665 1_545
Sb4 Zn2 Sb9 112.34(12) . 6_454
Sb4 Zn2 Sb9 112.34(12) . 5_554
Sb9 Zn2 Sb9 106.46(13) 6_454 5_554
Sb4 Zn2 Sb9 112.34(12) . 4_444
Sb9 Zn2 Sb9 106.46(13) 6_454 4_444
Sb9 Zn2 Sb9 106.46(13) 5_554 4_444
Sb4 Zn2 Zn28 116.74(17) . 15_445
Sb9 Zn2 Zn28 54.51(16) 6_454 15_445
Sb9 Zn2 Zn28 54.02(16) 5_554 15_445
Sb9 Zn2 Zn28 130.9(3) 4_444 15_445
Sb4 Zn2 Zn28 116.74(17) . 13
Sb9 Zn2 Zn28 54.02(16) 6_454 13
Sb9 Zn2 Zn28 130.9(3) 5_554 13
Sb9 Zn2 Zn28 54.51(16) 4_444 13
Zn28 Zn2 Zn28 101.3(2) 15_445 13
Sb4 Zn2 Zn28 116.74(17) . 14_455
Sb9 Zn2 Zn28 130.9(3) 6_454 14_455
Sb9 Zn2 Zn28 54.51(16) 5_554 14_455
Sb9 Zn2 Zn28 54.02(16) 4_444 14_455
Zn28 Zn2 Zn28 101.3(2) 15_445 14_455
Zn28 Zn2 Zn28 101.3(2) 13 14_455
Sb2 Zn3 Sb8 106.38(15) . 1_545
Sb2 Zn3 Sb11 111.12(15) . 1_545
Sb8 Zn3 Sb11 120.40(15) 1_545 1_545
Sb2 Zn3 Zn4 96.35(14) . .
Sb8 Zn3 Zn4 153.35(17) 1_545 .
Sb11 Zn3 Zn4 61.00(11) 1_545 .
Sb2 Zn3 Zn30 149.42(19) . 1_545
Sb8 Zn3 Zn30 62.93(15) 1_545 1_545
Sb11 Zn3 Zn30 61.07(14) 1_545 1_545
Zn4 Zn3 Zn30 103.23(18) . 1_545
Sb2 Zn3 Sb10 97.51(12) . .
Sb8 Zn3 Sb10 105.32(13) 1_545 .
Sb11 Zn3 Sb10 113.48(14) 1_545 .
Zn4 Zn3 Sb10 57.03(11) . .
Zn30 Zn3 Sb10 112.81(17) 1_545 .
Sb2 Zn3 Zn40 128.4(3) . .
Sb8 Zn3 Zn40 57.1(4) 1_545 .
Sb11 Zn3 Zn40 119.1(3) 1_545 .
Zn4 Zn3 Zn40 97.8(4) . .
Zn30 Zn3 Zn40 72.1(3) 1_545 .
Sb10 Zn3 Zn40 52.9(3) . .
Sb10 Zn4 Zn5 104.27(15) . 2_665
Sb10 Zn4 Sb11 120.68(13) . 2_665
Zn5 Zn4 Sb11 63.77(12) 2_665 2_665
Sb10 Zn4 Sb14 92.94(12) . .
Zn5 Zn4 Sb14 61.59(12) 2_665 .
Sb11 Zn4 Sb14 121.05(13) 2_665 .
Sb10 Zn4 Zn3 62.28(11) . .
Zn5 Zn4 Zn3 165.54(18) 2_665 .
Sb11 Zn4 Zn3 117.05(15) 2_665 .
Sb14 Zn4 Zn3 121.46(15) . .
Sb10 Zn4 Sb11 115.74(13) . 1_545
Zn5 Zn4 Sb11 136.21(16) 2_665 1_545
Sb11 Zn4 Sb11 106.40(13) 2_665 1_545
Sb14 Zn4 Sb11 97.97(12) . 1_545
Zn3 Zn4 Sb11 58.23(11) . 1_545
Sb18 Zn5 Sb15 122.83(16) . .
Sb18 Zn5 Zn4 127.67(17) . 3_565
Sb15 Zn5 Zn4 108.84(16) . 3_565
Sb18 Zn5 Sb14 97.76(13) . 3_565
Sb15 Zn5 Sb14 118.79(15) . 3_565
Zn4 Zn5 Sb14 60.55(11) 3_565 3_565
Sb18 Zn5 Sb11 101.78(14) . .
Sb15 Zn5 Sb11 99.48(13) . .
Zn4 Zn5 Sb11 59.26(11) 3_565 .
Sb14 Zn5 Sb11 115.94(14) 3_565 .
Sb7 Zn6 Zn46 60.6(6) . 3
Sb7 Zn6 Sb11 124.99(14) . 1_545
Zn46 Zn6 Sb11 66.2(6) 3 1_545
Sb7 Zn6 Sb14 104.49(13) . .
Zn46 Zn6 Sb14 133.6(5) 3 .
Sb11 Zn6 Sb14 101.67(13) 1_545 .
Sb7 Zn6 Sb13 98.65(13) . 1_545
Zn46 Zn6 Sb13 106.2(5) 3 1_545
Sb11 Zn6 Sb13 108.68(13) 1_545 1_545
Sb14 Zn6 Sb13 119.86(14) . 1_545
Sb7 Zn6 Zn12 118.52(16) . 10_666
Zn46 Zn6 Zn12 165.3(6) 3 10_666
Sb11 Zn6 Zn12 116.49(16) 1_545 10_666
Sb14 Zn6 Zn12 61.03(15) . 10_666
Sb13 Zn6 Zn12 59.08(15) 1_545 10_666
Sb6 Zn7 Sb8 132.35(16) 7_554 .
Sb6 Zn7 Sb15 105.84(15) 7_554 .
Sb8 Zn7 Sb15 109.32(14) . .
Sb6 Zn7 Zn8 112.37(16) 7_554 3_565
Sb8 Zn7 Zn8 112.83(16) . 3_565
Sb15 Zn7 Zn8 59.56(11) . 3_565
Sb6 Zn7 Zn37 72.0(5) 7_554 14_455
Sb8 Zn7 Zn37 60.7(5) . 14_455
Sb15 Zn7 Zn37 144.8(5) . 14_455
Zn8 Zn7 Zn37 155.0(5) 3_565 14_455
Sb6 Zn7 Sb17 88.80(13) 7_554 .
Sb8 Zn7 Sb17 103.08(14) . .
Sb15 Zn7 Sb17 116.19(14) . .
Zn8 Zn7 Sb17 57.49(11) 3_565 .
Zn37 Zn7 Sb17 99.0(5) 14_455 .
Sb6 Zn7 Zn30 126.59(18) 7_554 .
Sb8 Zn7 Zn30 59.27(14) . .
Sb15 Zn7 Zn30 54.32(13) . .
Zn8 Zn7 Zn30 98.36(17) 3_565 .
Zn37 Zn7 Zn30 97.7(5) 14_455 .
Sb17 Zn7 Zn30 144.17(18) . .
Sb12 Zn8 Sb10 123.37(14) . .
Sb12 Zn8 Sb17 110.44(14) . 2_665
Sb10 Zn8 Sb17 93.17(12) . 2_665
Sb12 Zn8 Sb15 104.29(13) . 2_665
Sb10 Zn8 Sb15 105.44(13) . 2_665
Sb17 Zn8 Sb15 121.27(14) 2_665 2_665
Sb12 Zn8 Zn7 137.11(17) . 2_665
Sb10 Zn8 Zn7 99.52(14) . 2_665
Sb17 Zn8 Zn7 62.72(11) 2_665 2_665
Sb15 Zn8 Zn7 59.50(11) 2_665 2_665
Sb12 Zn8 Zn14 64.3(4) . .
Sb10 Zn8 Zn14 59.7(4) . .
Sb17 Zn8 Zn14 123.3(4) 2_665 .
Sb15 Zn8 Zn14 114.0(3) 2_665 .
Zn7 Zn8 Zn14 157.2(3) 2_665 .
Sb12 Zn8 Zn38 58.6(5) . .
Sb10 Zn8 Zn38 66.2(6) . .
Sb17 Zn8 Zn38 128.0(4) 2_665 .
Sb15 Zn8 Zn38 110.4(4) 2_665 .
Zn7 Zn8 Zn38 160.8(4) 2_665 .
Zn14 Zn8 Zn38 7.0(3) . .
Zn10 Zn9 Sb3 180.0 . .
Zn10 Zn9 Sb16 64.02(14) . 1_445
Sb3 Zn9 Sb16 115.98(14) . 1_445
Zn10 Zn9 Sb16 64.02(14) . 3_565
Sb3 Zn9 Sb16 115.98(14) . 3_565
Sb16 Zn9 Sb16 102.25(16) 1_445 3_565
Zn10 Zn9 Sb16 64.02(14) . 2_655
Sb3 Zn9 Sb16 115.98(14) . 2_655
Sb16 Zn9 Sb16 102.25(16) 1_445 2_655
Sb16 Zn9 Sb16 102.25(16) 3_565 2_655
Zn10 Zn9 Zn16 118.4(3) . 15_445
Sb3 Zn9 Zn16 61.6(3) . 15_445
Sb16 Zn9 Zn16 54.4(2) 1_445 15_445
Sb16 Zn9 Zn16 125.62(19) 3_565 15_445
Sb16 Zn9 Zn16 128.7(2) 2_655 15_445
Zn10 Zn9 Zn16 118.4(3) . 13
Sb3 Zn9 Zn16 61.6(3) . 13
Sb16 Zn9 Zn16 125.62(18) 1_445 13
Sb16 Zn9 Zn16 128.7(2) 3_565 13
Sb16 Zn9 Zn16 54.4(2) 2_655 13
Zn16 Zn9 Zn16 99.3(3) 15_445 13
Zn10 Zn9 Zn16 118.4(3) . 14_455
Sb3 Zn9 Zn16 61.6(3) . 14_455
Sb16 Zn9 Zn16 128.7(2) 1_445 14_455
Sb16 Zn9 Zn16 54.4(2) 3_565 14_455
Sb16 Zn9 Zn16 125.62(19) 2_655 14_455
Zn16 Zn9 Zn16 99.3(3) 15_445 14_455
Zn16 Zn9 Zn16 99.3(3) 13 14_455
Sb2 Zn10 Zn9 180.0 . .
Sb2 Zn10 Sb16 117.0(2) . 2_655
Zn9 Zn10 Sb16 63.0(2) . 2_655
Sb2 Zn10 Sb16 117.0(2) . 3_565
Zn9 Zn10 Sb16 63.0(2) . 3_565
Sb16 Zn10 Sb16 101.1(2) 2_655 3_565
Sb2 Zn10 Sb16 117.0(2) . 1_445
Zn9 Zn10 Sb16 63.0(2) . 1_445
Sb16 Zn10 Sb16 101.1(2) 2_655 1_445
Sb16 Zn10 Sb16 101.1(2) 3_565 1_445
Sb2 Zn10 Zn20 66.7(2) . 2_665
Zn9 Zn10 Zn20 113.3(2) . 2_665
Sb16 Zn10 Zn20 55.29(16) 2_655 2_665
Sb16 Zn10 Zn20 105.40(16) 3_565 2_665
Sb16 Zn10 Zn20 147.24(16) 1_445 2_665
Sb2 Zn10 Zn20 66.7(2) . 1_545
Zn9 Zn10 Zn20 113.3(2) . 1_545
Sb16 Zn10 Zn20 105.40(16) 2_655 1_545
Sb16 Zn10 Zn20 147.24(16) 3_565 1_545
Sb16 Zn10 Zn20 55.29(16) 1_445 1_545
Zn20 Zn10 Zn20 105.4(3) 2_665 1_545
Sb2 Zn10 Zn20 66.7(2) . 3_455
Zn9 Zn10 Zn20 113.3(2) . 3_455
Sb16 Zn10 Zn20 147.24(16) 2_655 3_455
Sb16 Zn10 Zn20 55.29(16) 3_565 3_455
Sb16 Zn10 Zn20 105.40(16) 1_445 3_455
Zn20 Zn10 Zn20 105.4(3) 2_665 3_455
Zn20 Zn10 Zn20 105.4(3) 1_545 3_455
Sb2 Zn10 Zn34 107.1(3) . 3_565
Zn9 Zn10 Zn34 72.9(3) . 3_565
Sb16 Zn10 Zn34 58.1(2) 2_655 3_565
Sb16 Zn10 Zn34 53.9(2) 3_565 3_565
Sb16 Zn10 Zn34 135.9(4) 1_445 3_565
Zn20 Zn10 Zn34 55.1(3) 2_665 3_565
Zn20 Zn10 Zn34 158.8(3) 1_545 3_565
Zn20 Zn10 Zn34 89.3(3) 3_455 3_565
Sb2 Zn10 Zn34 107.1(3) . 1_445
Zn9 Zn10 Zn34 72.9(3) . 1_445
Sb16 Zn10 Zn34 135.9(4) 2_655 1_445
Sb16 Zn10 Zn34 58.1(2) 3_565 1_445
Sb16 Zn10 Zn34 53.9(2) 1_445 1_445
Zn20 Zn10 Zn34 158.8(3) 2_665 1_445
Zn20 Zn10 Zn34 89.3(3) 1_545 1_445
Zn20 Zn10 Zn34 55.1(3) 3_455 1_445
Zn34 Zn10 Zn34 111.8(3) 3_565 1_445
Sb2 Zn10 Zn34 107.1(3) . 2_655
Zn9 Zn10 Zn34 72.9(3) . 2_655
Sb16 Zn10 Zn34 53.9(2) 2_655 2_655
Sb16 Zn10 Zn34 135.9(4) 3_565 2_655
Sb16 Zn10 Zn34 58.1(2) 1_445 2_655
Zn20 Zn10 Zn34 89.3(3) 2_665 2_655
Zn20 Zn10 Zn34 55.1(3) 1_545 2_655
Zn20 Zn10 Zn34 158.8(3) 3_455 2_655
Zn34 Zn10 Zn34 111.8(3) 3_565 2_655
Zn34 Zn10 Zn34 111.8(3) 1_445 2_655
Zn22 Zn11 Zn22 115.2(17) 5 4_445
Zn22 Zn11 Zn22 115.2(17) 5 6_455
Zn22 Zn11 Zn22 115.2(17) 4_445 6_455
Zn22 Zn11 Zn23 21.3(9) 5 5
Zn22 Zn11 Zn23 121.6(6) 4_445 5
Zn22 Zn11 Zn23 120.3(6) 6_455 5
Zn22 Zn11 Zn23 120.3(6) 5 4_445
Zn22 Zn11 Zn23 21.3(9) 4_445 4_445
Zn22 Zn11 Zn23 121.6(6) 6_455 4_445
Zn23 Zn11 Zn23 117.9(8) 5 4_445
Zn22 Zn11 Zn23 121.6(6) 5 6_455
Zn22 Zn11 Zn23 120.3(6) 4_445 6_455
Zn22 Zn11 Zn23 21.3(9) 6_455 6_455
Zn23 Zn11 Zn23 117.9(9) 5 6_455
Zn23 Zn11 Zn23 117.9(8) 4_445 6_455
Zn22 Zn11 Sb5 77(2) 5 .
Zn22 Zn11 Sb5 77(2) 4_445 .
Zn22 Zn11 Sb5 77(2) 6_455 .
Zn23 Zn11 Sb5 98.5(17) 5 .
Zn23 Zn11 Sb5 98.5(17) 4_445 .
Zn23 Zn11 Sb5 98.5(17) 6_455 .
Zn22 Zn11 Sb15 66.7(6) 5 5
Zn22 Zn11 Sb15 70.2(6) 4_445 5
Zn22 Zn11 Sb15 170(4) 6_455 5
Zn23 Zn11 Sb15 57.8(7) 5 5
Zn23 Zn11 Sb15 60.4(7) 4_445 5
Zn23 Zn11 Sb15 149(3) 6_455 5
Sb5 Zn11 Sb15 112.2(14) . 5
Zn22 Zn11 Sb15 70.2(6) 5 6_455
Zn22 Zn11 Sb15 170(4) 4_445 6_455
Zn22 Zn11 Sb15 66.7(6) 6_455 6_455
Zn23 Zn11 Sb15 60.4(7) 5 6_455
Zn23 Zn11 Sb15 149(3) 4_445 6_455
Zn23 Zn11 Sb15 57.8(7) 6_455 6_455
Sb5 Zn11 Sb15 112.2(14) . 6_455
Sb15 Zn11 Sb15 106.6(16) 5 6_455
Zn22 Zn11 Sb15 170(4) 5 4_445
Zn22 Zn11 Sb15 66.7(6) 4_445 4_445
Zn22 Zn11 Sb15 70.2(6) 6_455 4_445
Zn23 Zn11 Sb15 149(3) 5 4_445
Zn23 Zn11 Sb15 57.8(7) 4_445 4_445
Zn23 Zn11 Sb15 60.4(7) 6_455 4_445
Sb5 Zn11 Sb15 112.2(14) . 4_445
Sb15 Zn11 Sb15 106.6(16) 5 4_445
Sb15 Zn11 Sb15 106.6(16) 6_455 4_445
Zn45 Zn12 Zn43 43(3) . .
Zn45 Zn12 Sb4 80(3) . 7
Zn43 Zn12 Sb4 71.0(8) . 7
Zn45 Zn12 Sb12 86(3) . 11_566
Zn43 Zn12 Sb12 121.6(8) . 11_566
Sb4 Zn12 Sb12 135.5(2) 7 11_566
Zn45 Zn12 Sb13 76(3) . 10_676
Zn43 Zn12 Sb13 60.0(8) . 10_676
Sb4 Zn12 Sb13 127.9(2) 7 10_676
Sb12 Zn12 Sb13 87.88(15) 11_566 10_676
Zn45 Zn12 Sb14 166(3) . 10_666
Zn43 Zn12 Sb14 129.5(8) . 10_666
Sb4 Zn12 Sb14 86.22(17) 7 10_666
Sb12 Zn12 Sb14 106.4(2) 11_566 10_666
Sb13 Zn12 Sb14 111.0(2) 10_676 10_666
Zn45 Zn12 Zn38 45(3) . 11_566
Zn43 Zn12 Zn38 86.7(8) . 11_566
Sb4 Zn12 Zn38 82.8(3) 7 11_566
Sb12 Zn12 Zn38 58.0(3) 11_566 11_566
Sb13 Zn12 Zn38 109.7(3) 10_676 11_566
Sb14 Zn12 Zn38 135.5(3) 10_666 11_566
Zn45 Zn12 Zn6 132(3) . 10_666
Zn43 Zn12 Zn6 100.2(8) . 10_666
Sb4 Zn12 Zn6 122.5(2) 7 10_666
Sb12 Zn12 Zn6 98.45(19) 11_566 10_666
Sb13 Zn12 Zn6 55.99(12) 10_676 10_666
Sb14 Zn12 Zn6 55.20(16) 10_666 10_666
Zn38 Zn12 Zn6 154.7(3) 11_566 10_666
Zn43 Zn13 Zn42 126(2) . 10_676
Zn43 Zn13 Sb14 71.1(19) . 11_566
Zn42 Zn13 Sb14 162.1(13) 10_676 11_566
Zn43 Zn13 Sb13 81(2) . 10_676
Zn42 Zn13 Sb13 69.7(13) 10_676 10_676
Sb14 Zn13 Sb13 111.42(16) 11_566 10_676
Zn43 Zn13 Sb9 81.5(19) . .
Zn42 Zn13 Sb9 68.0(13) 10_676 .
Sb14 Zn13 Sb9 125.21(17) 11_566 .
Sb13 Zn13 Sb9 109.71(15) 10_676 .
Zn43 Zn13 Sb18 165.9(19) . 12_666
Zn42 Zn13 Sb18 68.1(12) 10_676 12_666
Sb14 Zn13 Sb18 94.88(14) 11_566 12_666
Sb13 Zn13 Sb18 104.48(15) 10_676 12_666
Sb9 Zn13 Sb18 108.15(15) . 12_666
Zn43 Zn13 Zn24 126(2) . 11_566
Zn42 Zn13 Zn24 75.6(13) 10_676 11_566
Sb14 Zn13 Zn24 99.83(19) 11_566 11_566
Sb13 Zn13 Zn24 144.8(2) 10_676 11_566
Sb9 Zn13 Zn24 60.35(15) . 11_566
Sb18 Zn13 Zn24 55.48(15) 12_666 11_566
Zn43 Zn13 Zn19 139(2) . 10_676
Zn42 Zn13 Zn19 27.0(13) 10_676 10_676
Sb14 Zn13 Zn19 136.6(2) 11_566 10_676
Sb13 Zn13 Zn19 61.48(18) 10_676 10_676
Sb9 Zn13 Zn19 94.7(2) . 10_676
Sb18 Zn13 Zn19 52.54(18) 12_666 10_676
Zn24 Zn13 Zn19 84.8(2) 11_566 10_676
Zn43 Zn13 Zn45 32(2) . .
Zn42 Zn13 Zn45 122.0(15) 10_676 .
Sb14 Zn13 Zn45 67.9(8) 11_566 .
Sb13 Zn13 Zn45 56.7(6) 10_676 .
Sb9 Zn13 Zn45 109.4(7) . .
Sb18 Zn13 Zn45 142.0(6) 12_666 .
Zn24 Zn13 Zn45 156.7(6) 11_566 .
Zn19 Zn13 Zn45 118.0(7) 10_676 .
Zn16 Zn14 Sb14 124.8(7) . .
Zn16 Zn14 Sb3 69.4(4) . 13
Sb14 Zn14 Sb3 132.1(5) . 13
Zn16 Zn14 Sb10 60.4(5) . .
Sb14 Zn14 Sb10 92.1(3) . .
Sb3 Zn14 Sb10 127.1(7) 13 .
Zn16 Zn14 Zn8 99.4(6) . .
Sb14 Zn14 Zn8 102.9(3) . .
Sb3 Zn14 Zn8 120.6(3) 13 .
Sb10 Zn14 Zn8 57.0(3) . .
Zn16 Zn14 Sb12 123.8(5) . .
Sb14 Zn14 Sb12 110.0(6) . .
Sb3 Zn14 Sb12 84.0(4) 13 .
Sb10 Zn14 Sb12 109.9(3) . .
Zn8 Zn14 Sb12 53.4(2) . .
Zn16 Zn14 Zn45 155.3(9) . 12_656
Sb14 Zn14 Zn45 68.7(9) . 12_656
Sb3 Zn14 Zn45 86.3(9) 13 12_656
Sb10 Zn14 Zn45 144.0(8) . 12_656
Zn8 Zn14 Zn45 96.7(7) . 12_656
Sb12 Zn14 Zn45 54.7(7) . 12_656
Zn16 Zn14 Zn15 9.4(4) . .
Sb14 Zn14 Zn15 116.2(7) . .
Sb3 Zn14 Zn15 77.9(6) 13 .
Sb10 Zn14 Zn15 53.9(6) . .
Zn8 Zn14 Zn15 98.8(6) . .
Sb12 Zn14 Zn15 130.7(5) . .
Zn45 Zn14 Zn15 161.9(8) 12_656 .
Zn40 Zn15 Zn16 172(4) . .
Zn40 Zn15 Zn35 60(2) . 2_655
Zn16 Zn15 Zn35 125.7(19) . 2_655
Zn40 Zn15 Sb12 97(3) . 2_655
Zn16 Zn15 Sb12 90.1(18) . 2_655
Zn35 Zn15 Sb12 76.3(5) 2_655 2_655
Zn40 Zn15 Sb10 87(2) . .
Zn16 Zn15 Sb10 86.6(15) . .
Zn35 Zn15 Sb10 146.3(16) 2_655 .
Sb12 Zn15 Sb10 116.9(5) 2_655 .
Zn40 Zn15 Sb16 90(2) . 14_455
Zn16 Zn15 Sb16 87.9(16) . 14_455
Zn35 Zn15 Sb16 68.8(5) 2_655 14_455
Sb12 Zn15 Sb16 134.9(5) 2_655 14_455
Sb10 Zn15 Sb16 108.0(4) . 14_455
Zn40 Zn15 Zn14 139(2) . .
Zn16 Zn15 Zn14 37.5(13) . .
Zn35 Zn15 Zn14 152.9(10) 2_655 .
Sb12 Zn15 Zn14 82.1(7) 2_655 .
Sb10 Zn15 Zn14 59.3(5) . .
Sb16 Zn15 Zn14 119.2(11) 14_455 .
Zn40 Zn15 Zn33 51(2) . 2_655
Zn16 Zn15 Zn33 132.8(17) . 2_655
Zn35 Zn15 Zn33 19.6(5) 2_655 2_655
Sb12 Zn15 Zn33 94.8(6) 2_655 2_655
Sb10 Zn15 Zn33 130.5(11) . 2_655
Sb16 Zn15 Zn33 56.6(4) 14_455 2_655
Zn14 Zn15 Zn33 169.4(10) . 2_655
Zn15 Zn16 Zn40 3.5(16) . .
Zn15 Zn16 Zn14 133.1(16) . .
Zn40 Zn16 Zn14 132.0(9) . .
Zn15 Zn16 Sb12 75.2(15) . 2_655
Zn40 Zn16 Sb12 78.2(8) . 2_655
Zn14 Zn16 Sb12 90.7(4) . 2_655
Zn15 Zn16 Zn35 42.5(14) . 2_655
Zn40 Zn16 Zn35 45.2(8) . 2_655
Zn14 Zn16 Zn35 158.5(5) . 2_655
Sb12 Zn16 Zn35 67.8(4) 2_655 2_655
Zn15 Zn16 Sb10 78.9(14) . .
Zn40 Zn16 Sb10 75.9(7) . .
Zn14 Zn16 Sb10 65.5(4) . .
Sb12 Zn16 Sb10 112.4(4) 2_655 .
Zn35 Zn16 Sb10 120.7(6) 2_655 .
Zn15 Zn16 Sb16 77.9(14) . 14_455
Zn40 Zn16 Sb16 77.1(8) . 14_455
Zn14 Zn16 Sb16 138.7(5) . 14_455
Sb12 Zn16 Sb16 127.9(4) 2_655 14_455
Zn35 Zn16 Sb16 62.2(4) 2_655 14_455
Sb10 Zn16 Sb16 105.0(3) . 14_455
Zn15 Zn16 Zn38 135.7(16) . .
Zn40 Zn16 Zn38 134.6(9) . .
Zn14 Zn16 Zn38 3.0(4) . .
Sb12 Zn16 Zn38 90.2(4) 2_655 .
Zn35 Zn16 Zn38 157.9(5) 2_655 .
Sb10 Zn16 Zn38 68.4(4) . .
Sb16 Zn16 Zn38 138.1(5) 14_455 .
Zn15 Zn16 Sb3 156.2(16) . 13
Zn40 Zn16 Sb3 159.6(9) . 13
Zn14 Zn16 Sb3 58.3(4) . 13
Sb12 Zn16 Sb3 84.5(3) 2_655 13
Zn35 Zn16 Sb3 117.7(4) 2_655 13
Sb10 Zn16 Sb3 121.3(5) . 13
Sb16 Zn16 Sb3 105.9(4) 14_455 13
Zn38 Zn16 Sb3 55.3(4) . 13
Zn15 Zn16 Zn9 129.3(15) . 13
Zn40 Zn16 Zn9 129.9(8) . 13
Zn14 Zn16 Zn9 97.3(5) . 13
Sb12 Zn16 Zn9 114.9(4) 2_655 13
Zn35 Zn16 Zn9 92.9(4) 2_655 13
Sb10 Zn16 Zn9 129.6(4) . 13
Sb16 Zn16 Zn9 56.3(2) 14_455 13
Zn38 Zn16 Zn9 94.9(5) . 13
Sb3 Zn16 Zn9 49.7(3) 13 13
Zn18 Zn17 Zn19 117.6(6) . .
Zn18 Zn17 Sb5 169.5(5) . 7_554
Zn19 Zn17 Sb5 67.4(3) . 7_554
Zn18 Zn17 Zn42 84.4(10) . .
Zn19 Zn17 Zn42 33.2(10) . .
Sb5 Zn17 Zn42 100.2(10) 7_554 .
Zn18 Zn17 Sb9 81.0(4) . 1_554
Zn19 Zn17 Sb9 71.0(3) . 1_554
Sb5 Zn17 Sb9 109.4(3) 7_554 1_554
Zn42 Zn17 Sb9 62.1(10) . 1_554
Zn18 Zn17 Sb13 73.2(4) . .
Zn19 Zn17 Sb13 74.0(3) . .
Sb5 Zn17 Sb13 100.7(2) 7_554 .
Zn42 Zn17 Sb13 61.2(10) . .
Sb9 Zn17 Sb13 119.0(3) 1_554 .
Zn18 Zn17 Sb18 70.5(4) . .
Zn19 Zn17 Sb18 170.6(4) . .
Sb5 Zn17 Sb18 103.8(2) 7_554 .
Zn42 Zn17 Sb18 154.5(10) . .
Sb9 Zn17 Sb18 116.4(3) 1_554 .
Sb13 Zn17 Sb18 105.4(2) . .
Zn18 Zn17 Zn19 121.2(5) . 2_665
Zn19 Zn17 Zn19 118.9(4) . 2_665
Sb5 Zn17 Zn19 57.7(2) 7_554 2_665
Zn42 Zn17 Zn19 149.4(10) . 2_665
Sb9 Zn17 Zn19 102.9(3) 1_554 2_665
Sb13 Zn17 Zn19 137.8(3) . 2_665
Sb18 Zn17 Zn19 55.2(2) . 2_665
Zn18 Zn17 Zn28 85.2(5) . 11_565
Zn19 Zn17 Zn28 118.8(4) . 11_565
Sb5 Zn17 Zn28 100.5(3) 7_554 11_565
Zn42 Zn17 Zn28 118.9(10) . 11_565
Sb9 Zn17 Zn28 56.9(2) 1_554 11_565
Sb13 Zn17 Zn28 158.4(3) . 11_565
Sb18 Zn17 Zn28 64.9(2) . 11_565
Zn19 Zn17 Zn28 54.2(3) 2_665 11_565
Zn18 Zn17 Zn39 42.2(4) . 1_565
Zn19 Zn17 Zn39 75.9(4) . 1_565
Sb5 Zn17 Zn39 143.2(4) 7_554 1_565
Zn42 Zn17 Zn39 43.0(10) . 1_565
Sb9 Zn17 Zn39 59.2(3) 1_554 1_565
Sb13 Zn17 Zn39 64.9(3) . 1_565
Sb18 Zn17 Zn39 112.5(3) . 1_565
Zn19 Zn17 Zn39 153.5(4) 2_665 1_565
Zn28 Zn17 Zn39 99.8(3) 11_565 1_565
Zn17 Zn18 Zn39 111.6(6) . 1_565
Zn17 Zn18 Zn29 121.4(7) . 1_565
Zn39 Zn18 Zn29 18.4(5) 1_565 1_565
Zn17 Zn18 Sb18 79.9(4) . .
Zn39 Zn18 Sb18 167.7(5) 1_565 .
Zn29 Zn18 Sb18 150.6(6) 1_565 .
Zn17 Zn18 Sb13 77.0(4) . .
Zn39 Zn18 Sb13 77.6(4) 1_565 .
Zn29 Zn18 Sb13 95.3(5) 1_565 .
Sb18 Zn18 Sb13 110.2(3) . .
Zn17 Zn18 Zn24 126.0(5) . 11_565
Zn39 Zn18 Zn24 69.5(4) 1_565 11_565
Zn29 Zn18 Zn24 51.1(5) 1_565 11_565
Sb18 Zn18 Zn24 100.5(3) . 11_565
Sb13 Zn18 Zn24 145.0(3) . 11_565
Zn17 Zn18 Sb9 70.3(4) . 1_554
Zn39 Zn18 Sb9 66.4(4) 1_565 1_554
Zn29 Zn18 Sb9 61.6(5) 1_565 1_554
Sb18 Zn18 Sb9 115.8(3) . 1_554
Sb13 Zn18 Sb9 116.0(3) . 1_554
Zn24 Zn18 Sb9 61.2(2) 11_565 1_554
Zn17 Zn18 Sb7 172.2(6) . 1_565
Zn39 Zn18 Sb7 63.3(4) 1_565 1_565
Zn29 Zn18 Sb7 55.6(5) 1_565 1_565
Sb18 Zn18 Sb7 105.7(3) . 1_565
Sb13 Zn18 Sb7 95.8(2) . 1_565
Zn24 Zn18 Sb7 58.9(2) 11_565 1_565
Sb9 Zn18 Sb7 111.0(2) 1_554 1_565
Zn17 Zn18 Zn42 67.3(10) . .
Zn39 Zn18 Zn42 45.2(9) 1_565 .
Zn29 Zn18 Zn42 59.9(10) 1_565 .
Sb18 Zn18 Zn42 146.8(9) . .
Sb13 Zn18 Zn42 59.0(9) . .
Zn24 Zn18 Zn42 102.4(9) 11_565 .
Sb9 Zn18 Zn42 57.9(9) 1_554 .
Sb7 Zn18 Zn42 106.6(9) 1_565 .
Zn17 Zn18 Zn19 37.7(4) . .
Zn39 Zn18 Zn19 74.3(4) 1_565 .
Zn29 Zn18 Zn19 87.0(5) 1_565 .
Sb18 Zn18 Zn19 117.5(3) . .
Sb13 Zn18 Zn19 62.2(2) . .
Zn24 Zn18 Zn19 117.4(3) 11_565 .
Sb9 Zn18 Zn19 58.1(2) 1_554 .
Sb7 Zn18 Zn19 135.9(3) 1_565 .
Zn42 Zn18 Zn19 29.5(9) . .
Zn17 Zn18 Zn36 132.0(6) . 3_565
Zn39 Zn18 Zn36 116.4(6) 1_565 3_565
Zn29 Zn18 Zn36 104.9(7) 1_565 3_565
Sb18 Zn18 Zn36 52.3(4) . 3_565
Sb13 Zn18 Zn36 112.7(7) . 3_565
Zn24 Zn18 Zn36 73.4(6) 11_565 3_565
Sb9 Zn18 Zn36 130.2(7) 1_554 3_565
Sb7 Zn18 Zn36 53.4(4) 1_565 3_565
Zn42 Zn18 Zn36 159.2(10) . 3_565
Zn19 Zn18 Zn36 167.8(6) . 3_565
Zn17 Zn18 Zn26 132.4(6) . 3_565
Zn39 Zn18 Zn26 113.8(5) 1_565 3_565
Zn29 Zn18 Zn26 99.2(6) 1_565 3_565
Sb18 Zn18 Zn26 54.0(3) . 3_565
Sb13 Zn18 Zn26 126.1(4) . 3_565
Zn24 Zn18 Zn26 61.3(4) 11_565 3_565
Sb9 Zn18 Zn26 116.6(4) 1_554 3_565
Sb7 Zn18 Zn26 54.5(3) 1_565 3_565
Zn42 Zn18 Zn26 159.0(10) . 3_565
Zn19 Zn18 Zn26 168.6(4) . 3_565
Zn36 Zn18 Zn26 13.6(5) 3_565 3_565
Zn42 Zn19 Zn17 98.5(17) . .
Zn42 Zn19 Sb18 83.2(17) . 3_565
Zn17 Zn19 Sb18 167.9(4) . 3_565
Zn42 Zn19 Zn28 86.8(17) . 10_665
Zn17 Zn19 Zn28 120.7(4) . 10_665
Sb18 Zn19 Zn28 71.2(3) 3_565 10_665
Zn42 Zn19 Sb5 163.3(18) . 7_554
Zn17 Zn19 Sb5 67.5(3) . 7_554
Sb18 Zn19 Sb5 108.6(3) 3_565 7_554
Zn28 Zn19 Sb5 107.9(3) 10_665 7_554
Zn42 Zn19 Zn29 47.1(18) . 10_665
Zn17 Zn19 Zn29 118.8(6) . 10_665
Sb18 Zn19 Zn29 71.0(5) 3_565 10_665
Zn28 Zn19 Zn29 39.7(5) 10_665 10_665
Sb5 Zn19 Zn29 147.1(5) 7_554 10_665
Zn42 Zn19 Sb9 73.7(17) . 1_554
Zn17 Zn19 Sb9 65.9(3) . 1_554
Sb18 Zn19 Sb9 125.7(3) 3_565 1_554
Zn28 Zn19 Sb9 59.3(2) 10_665 1_554
Sb5 Zn19 Sb9 106.6(3) 7_554 1_554
Zn29 Zn19 Sb9 57.1(5) 10_665 1_554
Zn42 Zn19 Zn17 138.5(18) . 3_565
Zn17 Zn19 Zn17 121.0(4) . 3_565
Sb18 Zn19 Zn17 60.9(2) 3_565 3_565
Zn28 Zn19 Zn17 63.5(3) 10_665 3_565
Sb5 Zn19 Zn17 57.7(2) 7_554 3_565
Zn29 Zn19 Zn17 98.4(5) 10_665 3_565
Sb9 Zn19 Zn17 109.6(3) 1_554 3_565
Zn42 Zn19 Sb13 69.0(17) . .
Zn17 Zn19 Sb13 63.8(3) . .
Sb18 Zn19 Sb13 106.2(3) 3_565 .
Zn28 Zn19 Sb13 155.7(4) 10_665 .
Sb5 Zn19 Sb13 95.9(2) 7_554 .
Zn29 Zn19 Sb13 116.1(5) 10_665 .
Sb9 Zn19 Sb13 109.8(3) 1_554 .
Zn17 Zn19 Sb13 137.5(3) 3_565 .
Zn42 Zn19 Zn18 73.9(17) . .
Zn17 Zn19 Zn18 24.6(3) . .
Sb18 Zn19 Zn18 154.0(4) 3_565 .
Zn28 Zn19 Zn18 118.5(4) 10_665 .
Sb5 Zn19 Zn18 91.8(3) 7_554 .
Zn29 Zn19 Zn18 100.6(5) 10_665 .
Sb9 Zn19 Zn18 59.3(2) 1_554 .
Zn17 Zn19 Zn18 144.8(4) 3_565 .
Sb13 Zn19 Zn18 54.3(2) . .
Zn42 Zn19 Zn13 38.2(17) . 10_676
Zn17 Zn19 Zn13 112.9(4) . 10_676
Sb18 Zn19 Zn13 61.62(19) 3_565 10_676
Zn28 Zn19 Zn13 106.9(3) 10_665 10_676
Sb5 Zn19 Zn13 137.5(3) 7_554 10_676
Zn29 Zn19 Zn13 72.8(5) 10_665 10_676
Sb9 Zn19 Zn13 111.9(3) 1_554 10_676
Zn17 Zn19 Zn13 121.4(3) 3_565 10_676
Sb13 Zn19 Zn13 54.55(17) . 10_676
Zn18 Zn19 Zn13 92.5(3) . 10_676
Zn42 Zn19 Zn39 34.1(17) . 1_565
Zn17 Zn19 Zn39 64.9(4) . 1_565
Sb18 Zn19 Zn39 117.3(3) 3_565 1_565
Zn28 Zn19 Zn39 98.8(4) 10_665 1_565
Sb5 Zn19 Zn39 132.2(4) 7_554 1_565
Zn29 Zn19 Zn39 65.8(5) 10_665 1_565
Sb9 Zn19 Zn39 55.7(3) 1_554 1_565
Zn17 Zn19 Zn39 162.2(4) 3_565 1_565
Sb13 Zn19 Zn39 60.1(3) . 1_565
Zn18 Zn19 Zn39 40.5(3) . 1_565
Zn13 Zn19 Zn39 63.5(3) 10_676 1_565
Zn21 Zn20 Sb10 77.5(7) . 3_565
Zn21 Zn20 Sb16 83.5(7) . 1_455
Sb10 Zn20 Sb16 119.2(3) 3_565 1_455
Zn21 Zn20 Sb8 80.3(7) . .
Sb10 Zn20 Sb8 107.8(3) 3_565 .
Sb16 Zn20 Sb8 125.1(3) 1_455 .
Zn21 Zn20 Zn34 87.4(8) . 2_665
Sb10 Zn20 Zn34 164.1(4) 3_565 2_665
Sb16 Zn20 Zn34 63.1(3) 1_455 2_665
Sb8 Zn20 Zn34 64.0(3) . 2_665
Zn21 Zn20 Zn10 140.8(8) . 1_565
Sb10 Zn20 Zn10 132.0(3) 3_565 1_565
Sb16 Zn20 Zn10 60.5(2) 1_455 1_565
Sb8 Zn20 Zn10 106.8(3) . 1_565
Zn34 Zn20 Zn10 63.7(3) 2_665 1_565
Zn21 Zn20 Zn44 39.5(9) . 13_565
Sb10 Zn20 Zn44 70.5(8) 3_565 13_565
Sb16 Zn20 Zn44 59.1(7) 1_455 13_565
Sb8 Zn20 Zn44 119.7(7) . 13_565
Zn34 Zn20 Zn44 100.9(8) 2_665 13_565
Zn10 Zn20 Zn44 117.5(7) 1_565 13_565
Zn21 Zn20 Sb2 169.5(8) . 1_565
Sb10 Zn20 Sb2 93.8(2) 3_565 1_565
Sb16 Zn20 Sb2 106.1(3) 1_455 1_565
Sb8 Zn20 Sb2 97.0(2) . 1_565
Zn34 Zn20 Sb2 100.6(3) 2_665 1_565
Zn10 Zn20 Sb2 49.7(2) 1_565 1_565
Zn44 Zn20 Sb2 142.9(7) 13_565 1_565
Zn20 Zn21 Zn44 126.0(12) . 13_565
Zn20 Zn21 Sb10 82.5(7) . 3_565
Zn44 Zn21 Sb10 82.0(10) 13_565 3_565
Zn20 Zn21 Sb8 80.1(7) . .
Zn44 Zn21 Sb8 153.5(10) 13_565 .
Sb10 Zn21 Sb8 109.0(3) 3_565 .
Zn20 Zn21 Sb16 77.0(7) . 1_455
Zn44 Zn21 Sb16 66.4(9) 13_565 1_455
Sb10 Zn21 Sb16 118.7(3) 3_565 1_455
Sb8 Zn21 Sb16 122.9(3) . 1_455
Zn20 Zn21 Zn33 131.1(8) . 13_565
Zn44 Zn21 Zn33 59.5(10) 13_565 13_565
Sb10 Zn21 Zn33 138.7(4) 3_565 13_565
Sb8 Zn21 Zn33 101.3(3) . 13_565
Sb16 Zn21 Zn33 61.1(3) 1_455 13_565
Zn20 Zn21 Zn32 131.4(8) . 13_565
Zn44 Zn21 Zn32 13.4(9) 13_565 13_565
Sb10 Zn21 Zn32 95.1(3) 3_565 13_565
Sb8 Zn21 Zn32 143.5(4) . 13_565
Sb16 Zn21 Zn32 61.7(3) 1_455 13_565
Zn33 Zn21 Zn32 46.0(3) 13_565 13_565
Zn20 Zn21 Zn34 73.9(7) . 2_665
Zn44 Zn21 Zn34 116.0(10) 13_565 2_665
Sb10 Zn21 Zn34 155.9(4) 3_565 2_665
Sb8 Zn21 Zn34 62.5(3) . 2_665
Sb16 Zn21 Zn34 61.0(3) 1_455 2_665
Zn33 Zn21 Zn34 64.5(3) 13_565 2_665
Zn32 Zn21 Zn34 104.1(4) 13_565 2_665
Zn20 Zn21 Sb17 170.5(8) . .
Zn44 Zn21 Sb17 56.8(9) 13_565 .
Sb10 Zn21 Sb17 89.2(2) 3_565 .
Sb8 Zn21 Sb17 98.4(2) . .
Sb16 Zn21 Sb17 111.3(3) 1_455 .
Zn33 Zn21 Sb17 58.4(2) 13_565 .
Zn32 Zn21 Sb17 53.8(2) 13_565 .
Zn34 Zn21 Sb17 113.8(3) 2_665 .
Zn23 Zn22 Zn11 125(3) . 7_554
Zn23 Zn22 Sb15 75.9(12) . .
Zn11 Zn22 Sb15 75.4(12) 7_554 .
Zn23 Zn22 Sb13 73.4(12) . 2_665
Zn11 Zn22 Sb13 161(2) 7_554 2_665
Sb15 Zn22 Sb13 111.90(17) . 2_665
Zn23 Zn22 Sb15 76.6(12) . 2_665
Zn11 Zn22 Sb15 72.5(12) 7_554 2_665
Sb15 Zn22 Sb15 111.85(18) . 2_665
Sb13 Zn22 Sb15 117.52(17) 2_665 2_665
Zn23 Zn22 Sb5 169.6(12) . 7_554
Zn11 Zn22 Sb5 65(2) 7_554 7_554
Sb15 Zn22 Sb5 110.48(16) . 7_554
Sb13 Zn22 Sb5 96.34(15) 2_665 7_554
Sb15 Zn22 Sb5 107.45(16) 2_665 7_554
Zn23 Zn22 Zn31 32.3(12) . 2_665
Zn11 Zn22 Zn31 127.3(18) 7_554 2_665
Sb15 Zn22 Zn31 107.3(4) . 2_665
Sb13 Zn22 Zn31 68.3(3) 2_665 2_665
Sb15 Zn22 Zn31 57.5(3) 2_665 2_665
Sb5 Zn22 Zn31 142.3(4) 7_554 2_665
Zn23 Zn22 Zn22 131.0(12) . 3_565
Zn11 Zn22 Zn22 32.4(9) 7_554 3_565
Sb15 Zn22 Zn22 57.99(16) . 3_565
Sb13 Zn22 Zn22 136.29(19) 2_665 3_565
Sb15 Zn22 Zn22 104.51(14) 2_665 3_565
Sb5 Zn22 Zn22 58.00(8) 7_554 3_565
Zn31 Zn22 Zn22 153.1(3) 2_665 3_565
Zn23 Zn22 Zn22 129.1(12) . 2_665
Zn11 Zn22 Zn22 32.4(9) 7_554 2_665
Sb15 Zn22 Zn22 107.24(14) . 2_665
Sb13 Zn22 Zn22 139.03(18) 2_665 2_665
Sb15 Zn22 Zn22 54.64(16) 2_665 2_665
Sb5 Zn22 Zn22 58.00(8) 7_554 2_665
Zn31 Zn22 Zn22 111.0(4) 2_665 2_665
Zn22 Zn22 Zn22 60.000(1) 3_565 2_665
Zn22 Zn23 Zn31 129.0(17) . 2_665
Zn22 Zn23 Zn30 134.9(16) . 2_665
Zn31 Zn23 Zn30 16.2(5) 2_665 2_665
Zn22 Zn23 Sb13 80.9(12) . 2_665
Zn31 Zn23 Sb13 84.7(9) 2_665 2_665
Zn30 Zn23 Sb13 100.5(8) 2_665 2_665
Zn22 Zn23 Sb15 78.5(12) . .
Zn31 Zn23 Sb15 149.8(12) 2_665 .
Zn30 Zn23 Sb15 135.6(10) 2_665 .
Sb13 Zn23 Sb15 115.4(9) 2_665 .
Zn22 Zn23 Zn11 33.5(18) . 7_554
Zn31 Zn23 Zn11 129.9(12) 2_665 7_554
Zn30 Zn23 Zn11 123.9(12) 2_665 7_554
Sb13 Zn23 Zn11 114.4(18) 2_665 7_554
Sb15 Zn23 Zn11 64.2(8) . 7_554
Zn22 Zn23 Sb15 78.8(12) . 2_665
Zn31 Zn23 Sb15 67.8(8) 2_665 2_665
Zn30 Zn23 Sb15 61.8(5) 2_665 2_665
Sb13 Zn23 Sb15 121.2(9) 2_665 2_665
Sb15 Zn23 Sb15 113.5(8) . 2_665
Zn11 Zn23 Sb15 62.7(8) 7_554 2_665
Zn22 Zn23 Sb12 164.5(16) . 3_565
Zn31 Zn23 Sb12 58.1(7) 2_665 3_565
Zn30 Zn23 Sb12 56.4(5) 2_665 3_565
Sb13 Zn23 Sb12 86.6(7) 2_665 3_565
Sb15 Zn23 Sb12 99.0(7) . 3_565
Zn11 Zn23 Sb12 156.9(18) 7_554 3_565
Sb15 Zn23 Sb12 115.7(8) 2_665 3_565
Zn25 Zn24 Zn29 122.4(7) . 12
Zn25 Zn24 Sb7 72.6(4) . .
Zn29 Zn24 Sb7 161.1(6) 12 .
Zn25 Zn24 Sb18 71.5(4) . 2_665
Zn29 Zn24 Sb18 75.3(6) 12 2_665
Sb7 Zn24 Sb18 122.8(2) . 2_665
Zn25 Zn24 Zn27 25.4(6) . .
Zn29 Zn24 Zn27 119.9(8) 12 .
Sb7 Zn24 Zn27 67.9(5) . .
Sb18 Zn24 Zn27 93.8(5) 2_665 .
Zn25 Zn24 Sb7 74.1(4) . 12
Zn29 Zn24 Sb7 59.7(5) 12 12
Sb7 Zn24 Sb7 121.0(2) . 12
Sb18 Zn24 Sb7 89.38(19) 2_665 12
Zn27 Zn24 Sb7 61.3(5) . 12
Zn25 Zn24 Zn18 124.3(5) . 12_655
Zn29 Zn24 Zn18 61.3(6) 12 12_655
Sb7 Zn24 Zn18 101.4(3) . 12_655
Sb18 Zn24 Zn18 135.7(3) 2_665 12_655
Zn27 Zn24 Zn18 99.9(6) . 12_655
Sb7 Zn24 Zn18 62.1(2) 12 12_655
Zn25 Zn24 Zn39 129.0(5) . 12
Zn29 Zn24 Zn39 17.2(5) 12 12
Sb7 Zn24 Zn39 144.5(3) . 12
Sb18 Zn24 Zn39 92.4(3) 2_665 12
Zn27 Zn24 Zn39 118.0(6) . 12
Sb7 Zn24 Zn39 57.2(3) 12 12
Zn18 Zn24 Zn39 44.1(3) 12_655 12
Zn25 Zn24 Sb9 172.4(5) . 12_656
Zn29 Zn24 Sb9 64.6(5) 12 12_656
Sb7 Zn24 Sb9 101.3(2) . 12_656
Sb18 Zn24 Sb9 109.2(2) 2_665 12_656
Zn27 Zn24 Sb9 156.6(6) . 12_656
Sb7 Zn24 Sb9 113.3(2) 12 12_656
Zn18 Zn24 Sb9 60.8(2) 12_655 12_656
Zn39 Zn24 Sb9 58.6(3) 12 12_656
Zn25 Zn24 Zn13 120.0(4) . 12_656
Zn29 Zn24 Zn13 79.1(6) 12 12_656
Sb7 Zn24 Zn13 104.2(2) . 12_656
Sb18 Zn24 Zn13 60.85(15) 2_665 12_656
Zn27 Zn24 Zn13 145.0(6) . 12_656
Sb7 Zn24 Zn13 134.7(2) 12 12_656
Zn18 Zn24 Zn13 115.1(3) 12_655 12_656
Zn39 Zn24 Zn13 88.7(3) 12 12_656
Sb9 Zn24 Zn13 56.21(15) 12_656 12_656
Zn25 Zn24 Zn26 63.9(5) . 11
Zn29 Zn24 Zn26 108.6(7) 12 11
Sb7 Zn24 Zn26 65.7(3) . 11
Sb18 Zn24 Zn26 128.8(3) 2_665 11
Zn27 Zn24 Zn26 38.5(6) . 11
Sb7 Zn24 Zn26 56.0(3) 12 11
Zn18 Zn24 Zn26 63.7(4) 12_655 11
Zn39 Zn24 Zn26 96.7(4) 12 11
Sb9 Zn24 Zn26 118.4(3) 12_656 11
Zn13 Zn24 Zn26 168.4(4) 12_656 11
Zn25 Zn24 Zn26 22.2(4) . .
Zn29 Zn24 Zn26 101.6(6) 12 .
Sb7 Zn24 Zn26 94.6(3) . .
Sb18 Zn24 Zn26 54.1(3) 2_665 .
Zn27 Zn24 Zn26 39.8(6) . .
Sb7 Zn24 Zn26 64.0(4) 12 .
Zn18 Zn24 Zn26 124.4(4) 12_655 .
Zn39 Zn24 Zn26 111.4(4) 12 .
Sb9 Zn24 Zn26 162.0(4) 12_656 .
Zn13 Zn24 Zn26 111.7(4) 12_656 .
Zn26 Zn24 Zn26 75.9(6) 11 .
Zn27 Zn25 Zn26 87.7(13) . .
Zn27 Zn25 Zn24 119.3(13) . .
Zn26 Zn25 Zn24 130.6(9) . .
Zn27 Zn25 Zn36 100.7(14) . .
Zn26 Zn25 Zn36 21.7(8) . .
Zn24 Zn25 Zn36 132.7(9) . .
Zn27 Zn25 Zn46 109.0(13) . .
Zn26 Zn25 Zn46 34.3(9) . .
Zn24 Zn25 Zn46 129.2(8) . .
Zn36 Zn25 Zn46 12.6(9) . .
Zn27 Zn25 Zn27 41.3(12) . 12
Zn26 Zn25 Zn27 47.2(9) . 12
Zn24 Zn25 Zn27 135.1(8) . 12
Zn36 Zn25 Zn27 64.2(10) . 12
Zn46 Zn25 Zn27 75.5(9) . 12
Zn27 Zn25 Zn26 39.8(11) . 11
Zn26 Zn25 Zn26 118.5(8) . 11
Zn24 Zn25 Zn26 79.6(5) . 11
Zn36 Zn25 Zn26 137.2(9) . 11
Zn46 Zn25 Zn26 147.8(8) . 11
Zn27 Zn25 Zn26 73.0(7) 12 11
Zn27 Zn25 Sb7 88.3(12) . .
Zn26 Zn25 Sb7 159.4(9) . .
Zn24 Zn25 Sb7 68.2(4) . .
Zn36 Zn25 Sb7 141.5(10) . .
Zn46 Zn25 Sb7 130.4(8) . .
Zn27 Zn25 Sb7 128.9(7) 12 .
Zn26 Zn25 Sb7 68.6(4) 11 .
Zn27 Zn25 Sb18 151.6(12) . 2_665
Zn26 Zn25 Sb18 69.0(7) . 2_665
Zn24 Zn25 Sb18 70.0(4) . 2_665
Zn36 Zn25 Sb18 63.0(7) . 2_665
Zn46 Zn25 Sb18 59.9(6) . 2_665
Zn27 Zn25 Sb18 112.0(7) 12 2_665
Zn26 Zn25 Sb18 140.5(5) 11 2_665
Sb7 Zn25 Sb18 119.1(4) . 2_665
Zn27 Zn25 Zn27 29.3(12) . 11
Zn26 Zn25 Zn27 110.6(9) . 11
Zn24 Zn25 Zn27 111.2(7) . 11
Zn36 Zn25 Zn27 115.9(9) . 11
Zn46 Zn25 Zn27 118.7(9) . 11
Zn27 Zn25 Zn27 68.3(11) 12 11
Zn26 Zn25 Zn27 41.4(6) 11 11
Sb7 Zn25 Zn27 60.6(5) . 11
Sb18 Zn25 Zn27 178.1(7) 2_665 11
Zn27 Zn25 Sb1 63.4(11) . .
Zn26 Zn25 Sb1 69.2(7) . .
Zn24 Zn25 Sb1 158.5(6) . .
Zn36 Zn25 Sb1 61.5(7) . .
Zn46 Zn25 Sb1 60.2(6) . .
Zn27 Zn25 Sb1 62.6(6) 12 .
Zn26 Zn25 Sb1 98.7(4) 11 .
Sb7 Zn25 Sb1 91.1(3) . .
Sb18 Zn25 Sb1 118.8(4) 2_665 .
Zn27 Zn25 Sb1 59.5(5) 11 .
Zn27 Zn25 Sb7 73.6(11) . 12
Zn26 Zn25 Sb7 82.8(8) . 12
Zn24 Zn25 Sb7 68.7(4) . 12
Zn36 Zn25 Sb7 103.1(9) . 12
Zn46 Zn25 Sb7 114.2(7) . 12
Zn27 Zn25 Sb7 66.7(6) 12 12
Zn26 Zn25 Sb7 58.0(4) 11 12
Sb7 Zn25 Sb7 115.3(4) . 12
Sb18 Zn25 Sb7 87.1(3) 2_665 12
Zn27 Zn25 Sb7 94.7(6) 11 12
Sb1 Zn25 Sb7 128.6(4) . 12
Zn36 Zn26 Zn46 3(2) . .
Zn36 Zn26 Zn25 108(2) . .
Zn46 Zn26 Zn25 110.5(15) . .
Zn36 Zn26 Zn27 130(2) . 12
Zn46 Zn26 Zn27 130.7(15) . 12
Zn25 Zn26 Zn27 97.4(12) . 12
Zn36 Zn26 Zn27 128(2) . .
Zn46 Zn26 Zn27 131.5(15) . .
Zn25 Zn26 Zn27 42.8(9) . .
Zn27 Zn26 Zn27 55.2(11) 12 .
Zn36 Zn26 Sb18 75(2) . 2_665
Zn46 Zn26 Sb18 73.2(11) . 2_665
Zn25 Zn26 Sb18 78.7(7) . 2_665
Zn27 Zn26 Sb18 154.4(12) 12 2_665
Zn27 Zn26 Sb18 119.6(10) . 2_665
Zn36 Zn26 Sb1 70(2) . .
Zn46 Zn26 Sb1 72.9(12) . .
Zn25 Zn26 Sb1 79.7(7) . .
Zn27 Zn26 Sb1 73.2(9) 12 .
Zn27 Zn26 Sb1 63.8(8) . .
Sb18 Zn26 Sb1 129.7(7) 2_665 .
Zn36 Zn26 Sb7 77(2) . 2
Zn46 Zn26 Sb7 75.5(11) . 2
Zn25 Zn26 Sb7 169.6(10) . 2
Zn27 Zn26 Sb7 72.5(8) 12 2
Zn27 Zn26 Sb7 126.8(10) . 2
Sb18 Zn26 Sb7 111.6(5) 2_665 2
Sb1 Zn26 Sb7 94.5(5) . 2
Zn36 Zn26 Zn25 139(2) . 12
Zn46 Zn26 Zn25 138.1(12) . 12
Zn25 Zn26 Zn25 108.3(10) . 12
Zn27 Zn26 Zn25 26.8(8) 12 12
Zn27 Zn26 Zn25 72.4(9) . 12
Sb18 Zn26 Zn25 130.5(7) 2_665 12
Sb1 Zn26 Zn25 99.4(5) . 12
Sb7 Zn26 Zn25 63.8(4) 2 12
Zn36 Zn26 Zn24 128(2) . 12
Zn46 Zn26 Zn24 125.2(12) . 12
Zn25 Zn26 Zn24 120.1(10) . 12
Zn27 Zn26 Zn24 63.3(9) 12 12
Zn27 Zn26 Zn24 101.0(10) . 12
Sb18 Zn26 Zn24 96.5(5) 2_665 12
Sb1 Zn26 Zn24 133.5(6) . 12
Sb7 Zn26 Zn24 58.3(3) 2 12
Zn25 Zn26 Zn24 36.5(3) 12 12
Zn36 Zn26 Zn24 113(2) . .
Zn46 Zn26 Zn24 113.9(12) . .
Zn25 Zn26 Zn24 27.1(5) . .
Zn27 Zn26 Zn24 109.3(10) 12 .
Zn27 Zn26 Zn24 62.4(8) . .
Sb18 Zn26 Zn24 57.5(3) 2_665 .
Sb1 Zn26 Zn24 106.4(5) . .
Sb7 Zn26 Zn24 158.7(6) 2 .
Zn25 Zn26 Zn24 107.8(7) 12 .
Zn24 Zn26 Zn24 102.8(5) 12 .
Zn36 Zn26 Zn18 81(2) . 2_665
Zn46 Zn26 Zn18 77.5(11) . 2_665
Zn25 Zn26 Zn18 129.4(8) . 2_665
Zn27 Zn26 Zn18 114.8(10) 12 2_665
Zn27 Zn26 Zn18 150.2(11) . 2_665
Sb18 Zn26 Zn18 55.2(3) 2_665 2_665
Sb1 Zn26 Zn18 144.8(7) . 2_665
Sb7 Zn26 Zn18 59.4(3) 2 2_665
Zn25 Zn26 Zn18 89.9(5) 12 2_665
Zn24 Zn26 Zn18 55.0(3) 12 2_665
Zn24 Zn26 Zn18 102.7(4) . 2_665
Zn25 Zn27 Zn27 109(2) . 12
Zn25 Zn27 Zn27 129(2) . 11
Zn27 Zn27 Zn27 116.0(10) 12 11
Zn25 Zn27 Zn26 113.4(16) . 11
Zn27 Zn27 Zn26 117(2) 12 11
Zn27 Zn27 Zn26 64.4(16) 11 11
Zn25 Zn27 Zn26 49.5(10) . .
Zn27 Zn27 Zn26 60.4(14) 12 .
Zn27 Zn27 Zn26 151.3(19) 11 .
Zn26 Zn27 Zn26 144.2(15) 11 .
Zn25 Zn27 Zn36 119.9(16) . 11
Zn27 Zn27 Zn36 104(2) 12 11
Zn27 Zn27 Zn36 70.2(16) 11 11
Zn26 Zn27 Zn36 13.2(7) 11 11
Zn26 Zn27 Zn36 138.1(13) . 11
Zn25 Zn27 Zn36 47.3(10) . .
Zn27 Zn27 Zn36 66.9(15) 12 .
Zn27 Zn27 Zn36 139.0(19) 11 .
Zn26 Zn27 Zn36 154.5(14) 11 .
Zn26 Zn27 Zn36 13.2(6) . .
Zn36 Zn27 Zn36 150.8(13) 11 .
Zn25 Zn27 Sb1 88.6(13) . .
Zn27 Zn27 Sb1 79.0(11) 12 .
Zn27 Zn27 Sb1 79.0(11) 11 .
Zn26 Zn27 Sb1 143.3(13) 11 .
Zn26 Zn27 Sb1 72.3(9) . .
Zn36 Zn27 Sb1 147.1(12) 11 .
Zn36 Zn27 Sb1 60.9(8) . .
Zn25 Zn27 Zn25 124.1(15) . 11
Zn27 Zn27 Zn25 126.1(16) 12 11
Zn27 Zn27 Zn25 29.5(11) 11 11
Zn26 Zn27 Zn25 35.4(7) 11 11
Zn26 Zn27 Zn25 173.5(14) . 11
Zn36 Zn27 Zn25 43.5(7) 11 11
Zn36 Zn27 Zn25 163.0(13) . 11
Sb1 Zn27 Zn25 108.1(9) . 11
Zn25 Zn27 Zn24 35.3(8) . .
Zn27 Zn27 Zn24 126.3(13) 12 .
Zn27 Zn27 Zn24 116.7(13) 11 .
Zn26 Zn27 Zn24 78.2(9) 11 .
Zn26 Zn27 Zn24 77.8(9) . .
Zn36 Zn27 Zn24 84.8(9) 11 .
Zn36 Zn27 Zn24 80.1(8) . .
Sb1 Zn27 Zn24 120.5(9) . .
Zn25 Zn27 Zn24 96.7(8) 11 .
Zn25 Zn27 Sb7 79.2(12) . 12
Zn27 Zn27 Sb7 78.0(14) 12 12
Zn27 Zn27 Sb7 130.6(19) 11 12
Zn26 Zn27 Sb7 67.3(8) 11 12
Zn26 Zn27 Sb7 77.9(9) . 12
Zn36 Zn27 Sb7 60.4(8) 11 12
Zn36 Zn27 Sb7 90.4(10) . 12
Sb1 Zn27 Sb7 148.7(10) . 12
Zn25 Zn27 Sb7 102.6(9) 11 12
Zn24 Zn27 Sb7 60.5(5) . 12
Zn25 Zn27 Sb1 167.7(16) . 10
Zn27 Zn27 Sb1 62.4(11) 12 10
Zn27 Zn27 Sb1 62.4(11) 11 10
Zn26 Zn27 Sb1 66.7(9) 11 10
Zn26 Zn27 Sb1 122.9(11) . 10
Zn36 Zn27 Sb1 57.6(7) 11 10
Zn36 Zn27 Sb1 128.0(11) . 10
Sb1 Zn27 Sb1 98.0(8) . 10
Zn25 Zn27 Sb1 63.6(6) 11 10
Zn24 Zn27 Sb1 141.1(10) . 10
Sb7 Zn27 Sb1 90.0(7) 12 10
Zn29 Zn28 Zn39 21.5(7) . .
Zn29 Zn28 Zn19 74.3(7) . 10_665
Zn39 Zn28 Zn19 89.5(4) . 10_665
Zn29 Zn28 Sb7 68.4(7) . .
Zn39 Zn28 Sb7 65.7(3) . .
Zn19 Zn28 Sb7 131.4(4) 10_665 .
Zn29 Zn28 Sb9 173.9(8) . 12_656
Zn39 Zn28 Sb9 152.9(4) . 12_656
Zn19 Zn28 Sb9 111.3(3) 10_665 12_656
Sb7 Zn28 Sb9 107.9(3) . 12_656
Zn29 Zn28 Sb9 69.2(7) . 10_666
Zn39 Zn28 Sb9 61.8(3) . 10_666
Zn19 Zn28 Sb9 64.4(2) 10_665 10_666
Sb7 Zn28 Sb9 124.8(3) . 10_666
Sb9 Zn28 Sb9 110.6(3) 12_656 10_666
Zn29 Zn28 Zn17 127.1(8) . 12_655
Zn39 Zn28 Zn17 148.0(5) . 12_655
Zn19 Zn28 Zn17 62.3(3) 10_665 12_655
Sb7 Zn28 Zn17 120.9(3) . 12_655
Sb9 Zn28 Zn17 58.8(2) 12_656 12_655
Sb9 Zn28 Zn17 112.5(3) 10_666 12_655
Zn29 Zn28 Zn42 43.7(11) . 10_665
Zn39 Zn28 Zn42 59.9(9) . 10_665
Zn19 Zn28 Zn42 30.7(9) 10_665 10_665
Sb7 Zn28 Zn42 106.6(9) . 10_665
Sb9 Zn28 Zn42 141.9(9) 12_656 10_665
Sb9 Zn28 Zn42 59.6(9) 10_666 10_665
Zn17 Zn28 Zn42 89.5(9) 12_655 10_665
Zn29 Zn28 Sb18 75.1(7) . 12_655
Zn39 Zn28 Sb18 96.3(4) . 12_655
Zn19 Zn28 Sb18 54.3(2) 10_665 12_655
Sb7 Zn28 Sb18 86.2(2) . 12_655
Sb9 Zn28 Sb18 109.9(3) 12_656 12_655
Sb9 Zn28 Sb18 114.9(3) 10_666 12_655
Zn17 Zn28 Sb18 55.8(2) 12_655 12_655
Zn42 Zn28 Sb18 56.9(9) 10_665 12_655
Zn29 Zn28 Zn18 125.2(8) . 12_655
Zn39 Zn28 Zn18 144.6(4) . 12_655
Zn19 Zn28 Zn18 82.2(3) 10_665 12_655
Sb7 Zn28 Zn18 94.6(3) . 12_655
Sb9 Zn28 Zn18 59.1(2) 12_656 12_655
Sb9 Zn28 Zn18 139.1(3) 10_666 12_655
Zn17 Zn28 Zn18 26.7(2) 12_655 12_655
Zn42 Zn28 Zn18 102.5(9) 10_665 12_655
Sb18 Zn28 Zn18 51.33(19) 12_655 12_655
Zn29 Zn28 Zn2 121.3(8) . 13
Zn39 Zn28 Zn2 104.8(4) . 13
Zn19 Zn28 Zn2 98.5(3) 10_665 13
Sb7 Zn28 Zn2 127.1(3) . 13
Sb9 Zn28 Zn2 56.52(15) 12_656 13
Sb9 Zn28 Zn2 56.35(15) 10_666 13
Zn17 Zn28 Zn2 94.7(3) 12_655 13
Zn42 Zn28 Zn2 111.8(9) 10_665 13
Sb18 Zn28 Zn2 145.7(3) 12_655 13
Zn18 Zn28 Zn2 110.5(3) 12_655 13
Zn29 Zn28 Zn24 119.7(8) . .
Zn39 Zn28 Zn24 119.2(4) . .
Zn19 Zn28 Zn24 133.7(3) 10_665 .
Sb7 Zn28 Zn24 53.68(19) . .
Sb9 Zn28 Zn24 58.42(19) 12_656 .
Sb9 Zn28 Zn24 160.0(3) 10_666 .
Zn17 Zn28 Zn24 77.4(3) 12_655 .
Zn42 Zn28 Zn24 139.8(9) 10_665 .
Sb18 Zn28 Zn24 85.0(2) 12_655 .
Zn18 Zn28 Zn24 53.0(2) 12_655 .
Zn2 Zn28 Zn24 107.0(3) 13 .
Zn39 Zn29 Zn28 112.1(19) . .
Zn39 Zn29 Zn42 124(2) . 10_665
Zn28 Zn29 Zn42 98.5(16) . 10_665
Zn39 Zn29 Zn24 113.9(18) . 11
Zn28 Zn29 Zn24 114.9(11) . 11
Zn42 Zn29 Zn24 91.2(15) 10_665 11
Zn39 Zn29 Sb7 87.0(16) . .
Zn28 Zn29 Sb7 70.6(7) . .
Zn42 Zn29 Sb7 148.2(16) 10_665 .
Zn24 Zn29 Sb7 68.6(6) 11 .
Zn39 Zn29 Zn18 46.5(13) . 1_545
Zn28 Zn29 Zn18 132.1(11) . 1_545
Zn42 Zn29 Zn18 129.3(16) 10_665 1_545
Zn24 Zn29 Zn18 67.6(6) 11 1_545
Sb7 Zn29 Zn18 66.7(5) . 1_545
Zn39 Zn29 Sb9 75.9(15) . 10_666
Zn28 Zn29 Sb9 71.0(7) . 10_666
Zn42 Zn29 Sb9 71.6(14) 10_665 10_666
Zn24 Zn29 Sb9 162.8(10) 11 10_666
Sb7 Zn29 Sb9 127.6(8) . 10_666
Zn18 Zn29 Sb9 121.6(8) 1_545 10_666
Zn39 Zn29 Zn19 137.3(18) . 10_665
Zn28 Zn29 Zn19 66.0(7) . 10_665
Zn42 Zn29 Zn19 32.4(13) 10_665 10_665
Zn24 Zn29 Zn19 103.6(8) 11 10_665
Sb7 Zn29 Zn19 126.7(9) . 10_665
Zn18 Zn29 Zn19 161.5(9) 1_545 10_665
Sb9 Zn29 Zn19 63.0(5) 10_666 10_665
Zn39 Zn29 Zn42 32.9(15) . 1_545
Zn28 Zn29 Zn42 124.0(14) . 1_545
Zn42 Zn29 Zn42 91.4(17) 10_665 1_545
Zn24 Zn29 Zn42 119.9(12) 11 1_545
Sb7 Zn29 Zn42 119.7(12) . 1_545
Zn18 Zn29 Zn42 65.0(11) 1_545 1_545
Sb9 Zn29 Zn42 60.3(10) 10_666 1_545
Zn19 Zn29 Zn42 109.7(12) 10_665 1_545
Zn39 Zn29 Sb9 79.0(15) . 1_544
Zn28 Zn29 Sb9 164.7(11) . 1_544
Zn42 Zn29 Sb9 66.3(14) 10_665 1_544
Zn24 Zn29 Sb9 66.8(5) 11 1_544
Sb7 Zn29 Sb9 122.0(8) . 1_544
Zn18 Zn29 Sb9 63.1(5) 1_545 1_544
Sb9 Zn29 Sb9 103.1(7) 10_666 1_544
Zn19 Zn29 Sb9 98.7(7) 10_665 1_544
Zn42 Zn29 Sb9 59.9(10) 1_545 1_544
Zn39 Zn29 Sb18 170.4(18) . 12_655
Zn28 Zn29 Sb18 70.4(7) . 12_655
Zn42 Zn29 Sb18 63.1(14) 10_665 12_655
Zn24 Zn29 Sb18 57.8(5) 11 12_655
Sb7 Zn29 Sb18 85.2(6) . 12_655
Zn18 Zn29 Sb18 124.7(8) 1_545 12_655
Sb9 Zn29 Sb18 113.4(7) 10_666 12_655
Zn19 Zn29 Sb18 52.3(4) 10_665 12_655
Zn42 Zn29 Sb18 153.5(12) 1_545 12_655
Sb9 Zn29 Sb18 100.4(6) 1_544 12_655
Zn31 Zn30 Zn23 40.8(12) . 3_565
Zn31 Zn30 Sb12 76.3(11) . 2_665
Zn23 Zn30 Sb12 71.1(6) 3_565 2_665
Zn31 Zn30 Sb15 80.9(11) . .
Zn23 Zn30 Sb15 63.4(6) 3_565 .
Sb12 Zn30 Sb15 131.0(2) 2_665 .
Zn31 Zn30 Sb11 76.6(11) . .
Zn23 Zn30 Sb11 115.3(6) 3_565 .
Sb12 Zn30 Sb11 116.4(2) 2_665 .
Sb15 Zn30 Sb11 99.08(18) . .
Zn31 Zn30 Zn3 127.8(12) . 1_565
Zn23 Zn30 Zn3 166.6(6) 3_565 1_565
Sb12 Zn30 Zn3 100.92(19) 2_665 1_565
Sb15 Zn30 Zn3 127.0(2) . 1_565
Sb11 Zn30 Zn3 57.80(13) . 1_565
Zn31 Zn30 Sb8 169.5(12) . .
Zn23 Zn30 Sb8 133.7(6) 3_565 .
Sb12 Zn30 Sb8 93.53(18) 2_665 .
Sb15 Zn30 Sb8 104.72(19) . .
Sb11 Zn30 Sb8 110.7(2) . .
Zn3 Zn30 Sb8 55.82(14) 1_565 .
Zn31 Zn30 Zn7 128.8(12) . .
Zn23 Zn30 Zn7 91.2(6) 3_565 .
Sb12 Zn30 Zn7 109.6(2) 2_665 .
Sb15 Zn30 Zn7 56.45(13) . .
Sb11 Zn30 Zn7 132.1(2) . .
Zn3 Zn30 Zn7 101.8(2) 1_565 .
Sb8 Zn30 Zn7 52.17(13) . .
Zn30 Zn31 Zn23 123.0(16) . 3_565
Zn30 Zn31 Sb12 85.4(12) . 2_665
Zn23 Zn31 Sb12 81.7(9) 3_565 2_665
Zn30 Zn31 Sb15 81.4(11) . .
Zn23 Zn31 Sb15 70.1(8) 3_565 .
Sb12 Zn31 Sb15 134.5(6) 2_665 .
Zn30 Zn31 Sb11 86.3(12) . .
Zn23 Zn31 Sb11 145.8(10) 3_565 .
Sb12 Zn31 Sb11 121.4(6) 2_665 .
Sb15 Zn31 Sb11 101.0(5) . .
Zn30 Zn31 Zn22 130.0(13) . 3_565
Zn23 Zn31 Zn22 18.7(7) 3_565 3_565
Sb12 Zn31 Zn22 99.6(5) 2_665 3_565
Sb15 Zn31 Zn22 59.8(3) . 3_565
Sb11 Zn31 Zn22 128.5(6) . 3_565
Zn30 Zn31 Sb13 170.2(14) . .
Zn23 Zn31 Sb13 56.4(8) 3_565 .
Sb12 Zn31 Sb13 84.9(4) 2_665 .
Sb15 Zn31 Sb13 106.4(5) . .
Sb11 Zn31 Sb13 97.8(5) . .
Zn22 Zn31 Sb13 53.2(3) 3_565 .
Zn47 Zn32 Zn44 106(5) . .
Zn47 Zn32 Zn34 5(4) . .
Zn44 Zn32 Zn34 102(3) . .
Zn47 Zn32 Zn33 118(4) . .
Zn44 Zn32 Zn33 112(3) . .
Zn34 Zn32 Zn33 123.3(6) . .
Zn47 Zn32 Sb16 75(4) . .
Zn44 Zn32 Sb16 70(3) . .
Zn34 Zn32 Sb16 70.7(5) . .
Zn33 Zn32 Sb16 163.2(5) . .
Zn47 Zn32 Sb17 69(4) . 13_565
Zn44 Zn32 Sb17 80(3) . 13_565
Zn34 Zn32 Sb17 71.4(5) . 13_565
Zn33 Zn32 Sb17 71.6(3) . 13_565
Sb16 Zn32 Sb17 124.5(4) . 13_565
Zn47 Zn32 Zn21 132(4) . 13_565
Zn44 Zn32 Zn21 45(3) . 13_565
Zn34 Zn32 Zn21 131.4(6) . 13_565
Zn33 Zn32 Zn21 66.3(4) . 13_565
Sb16 Zn32 Zn21 112.8(4) . 13_565
Sb17 Zn32 Zn21 68.1(3) 13_565 13_565
Zn47 Zn32 Sb8 70(4) . 3_565
Zn44 Zn32 Sb8 170(3) . 3_565
Zn34 Zn32 Sb8 74.6(5) . 3_565
Zn33 Zn32 Sb8 64.2(3) . 3_565
Sb16 Zn32 Sb8 116.5(3) . 3_565
Sb17 Zn32 Sb8 90.1(3) 13_565 3_565
Zn21 Zn32 Sb8 130.0(4) 13_565 3_565
Zn47 Zn32 Sb16 169(4) . 13_665
Zn44 Zn32 Sb16 79(3) . 13_665
Zn34 Zn32 Sb16 167.5(6) . 13_665
Zn33 Zn32 Sb16 66.4(3) . 13_665
Sb16 Zn32 Sb16 98.5(3) . 13_665
Sb17 Zn32 Sb16 120.9(3) 13_565 13_665
Zn21 Zn32 Sb16 58.0(3) 13_565 13_665
Sb8 Zn32 Sb16 106.0(3) 3_565 13_665
Zn47 Zn32 Zn35 123(4) . .
Zn44 Zn32 Zn35 124(3) . .
Zn34 Zn32 Zn35 127.9(6) . .
Zn33 Zn32 Zn35 22.0(4) . .
Sb16 Zn32 Zn35 143.0(4) . .
Sb17 Zn32 Zn35 92.5(3) 13_565 .
Zn21 Zn32 Zn35 79.9(4) 13_565 .
Sb8 Zn32 Zn35 55.7(3) 3_565 .
Sb16 Zn32 Zn35 57.6(3) 13_665 .
Zn35 Zn33 Zn37 99.4(12) . 13_565
Zn35 Zn33 Zn32 118.3(8) . .
Zn37 Zn33 Zn32 119.6(11) 13_565 .
Zn35 Zn33 Zn44 127.2(11) . .
Zn37 Zn33 Zn44 124.0(13) 13_565 .
Zn32 Zn33 Zn44 16.0(8) . .
Zn35 Zn33 Zn47 121.9(13) . .
Zn37 Zn33 Zn47 105.3(16) 13_565 .
Zn32 Zn33 Zn47 14.6(11) . .
Zn44 Zn33 Zn47 27.0(15) . .
Zn35 Zn33 Sb8 77.1(7) . 3_565
Zn37 Zn33 Sb8 76.2(10) 13_565 3_565
Zn32 Zn33 Sb8 69.3(4) . 3_565
Zn44 Zn33 Sb8 85.1(9) . 3_565
Zn47 Zn33 Sb8 59.7(11) . 3_565
Zn35 Zn33 Sb17 72.0(7) . 2_665
Zn37 Zn33 Sb17 61.4(10) 13_565 2_665
Zn32 Zn33 Sb17 168.0(5) . 2_665
Zn44 Zn33 Sb17 152.4(9) . 2_665
Zn47 Zn33 Sb17 163.6(12) . 2_665
Sb8 Zn33 Sb17 121.0(3) 3_565 2_665
Zn35 Zn33 Zn21 130.6(8) . 13_565
Zn37 Zn33 Zn21 120.5(10) 13_565 13_565
Zn32 Zn33 Zn21 67.7(4) . 13_565
Zn44 Zn33 Zn21 51.7(9) . 13_565
Zn47 Zn33 Zn21 76.8(11) . 13_565
Sb8 Zn33 Zn21 136.5(4) 3_565 13_565
Sb17 Zn33 Zn21 101.2(3) 2_665 13_565
Zn35 Zn33 Sb16 77.6(7) . 13_665
Zn37 Zn33 Sb16 171.9(11) 13_565 13_665
Zn32 Zn33 Sb16 68.2(3) . 13_665
Zn44 Zn33 Sb16 62.6(8) . 13_665
Zn47 Zn33 Sb16 82.6(12) . 13_665
Sb8 Zn33 Sb16 110.0(3) 3_565 13_665
Sb17 Zn33 Sb16 110.6(3) 2_665 13_665
Zn21 Zn33 Sb16 58.7(2) 13_565 13_665
Zn35 Zn33 Zn40 40.0(7) . 3_665
Zn37 Zn33 Zn40 123.9(11) 13_565 3_665
Zn32 Zn33 Zn40 78.3(5) . 3_665
Zn44 Zn33 Zn40 88.1(9) . 3_665
Zn47 Zn33 Zn40 83.5(12) . 3_665
Sb8 Zn33 Zn40 60.8(5) 3_565 3_665
Sb17 Zn33 Zn40 111.6(5) 2_665 3_665
Zn21 Zn33 Zn40 115.5(5) 13_565 3_665
Sb16 Zn33 Zn40 58.2(4) 13_665 3_665
Zn35 Zn33 Sb17 163.4(8) . 13_565
Zn37 Zn33 Sb17 68.9(10) 13_565 13_565
Zn32 Zn33 Sb17 62.1(3) . 13_565
Zn44 Zn33 Sb17 58.1(8) . 13_565
Zn47 Zn33 Sb17 54.1(11) . 13_565
Sb8 Zn33 Sb17 88.3(3) 3_565 13_565
Sb17 Zn33 Sb17 110.0(3) 2_665 13_565
Zn21 Zn33 Sb17 65.9(3) 13_565 13_565
Sb16 Zn33 Sb17 115.5(3) 13_665 13_565
Zn40 Zn33 Sb17 136.9(6) 3_665 13_565
Zn35 Zn33 Zn41 117.9(8) . 13_565
Zn37 Zn33 Zn41 24.4(10) 13_565 13_565
Zn32 Zn33 Zn41 116.0(5) . 13_565
Zn44 Zn33 Zn41 113.2(8) . 13_565
Zn47 Zn33 Zn41 104.6(12) . 13_565
Sb8 Zn33 Zn41 96.3(4) 3_565 13_565
Sb17 Zn33 Zn41 59.2(3) 2_665 13_565
Zn21 Zn33 Zn41 96.3(4) 13_565 13_565
Sb16 Zn33 Zn41 152.3(4) 13_665 13_565
Zn40 Zn33 Zn41 148.2(5) 3_665 13_565
Sb17 Zn33 Zn41 55.2(3) 13_565 13_565
Zn47 Zn34 Zn32 4(3) . .
Zn47 Zn34 Zn44 25(3) . .
Zn32 Zn34 Zn44 21.4(10) . .
Zn47 Zn34 Sb16 75(3) . .
Zn32 Zn34 Sb16 71.3(5) . .
Zn44 Zn34 Sb16 63.1(10) . .
Zn47 Zn34 Sb17 69(3) . 13_565
Zn32 Zn34 Sb17 70.9(5) . 13_565
Zn44 Zn34 Sb17 66.8(10) . 13_565
Sb16 Zn34 Sb17 124.5(4) . 13_565
Zn47 Zn34 Zn20 122(3) . 3_565
Zn32 Zn34 Zn20 125.0(6) . 3_565
Zn44 Zn34 Zn20 146.3(12) . 3_565
Sb16 Zn34 Zn20 116.7(4) . 3_565
Sb17 Zn34 Zn20 118.1(4) 13_565 3_565
Zn47 Zn34 Sb16 179(3) . 3_675
Zn32 Zn34 Sb16 176.8(7) . 3_675
Zn44 Zn34 Sb16 155.9(12) . 3_675
Sb16 Zn34 Sb16 105.9(4) . 3_675
Sb17 Zn34 Sb16 110.2(4) 13_565 3_675
Zn20 Zn34 Sb16 57.3(3) 3_565 3_675
Zn47 Zn34 Zn21 122(3) . 3_565
Zn32 Zn34 Zn21 125.6(6) . 3_565
Zn44 Zn34 Zn21 145.8(12) . 3_565
Sb16 Zn34 Zn21 135.3(5) . 3_565
Sb17 Zn34 Zn21 99.8(4) 13_565 3_565
Zn20 Zn34 Zn21 18.7(2) 3_565 3_565
Sb16 Zn34 Zn21 57.4(3) 3_675 3_565
Zn47 Zn34 Sb8 67(3) . 3_565
Zn32 Zn34 Sb8 70.0(5) . 3_565
Zn44 Zn34 Sb8 91.2(12) . 3_565
Sb16 Zn34 Sb8 114.4(4) . 3_565
Sb17 Zn34 Sb8 88.4(3) 13_565 3_565
Zn20 Zn34 Sb8 57.0(3) 3_565 3_565
Sb16 Zn34 Sb8 112.8(4) 3_675 3_565
Zn21 Zn34 Sb8 56.0(3) 3_565 3_565
Zn47 Zn34 Zn10 122(3) . 1_665
Zn32 Zn34 Zn10 120.5(6) . 1_665
Zn44 Zn34 Zn10 121.5(11) . 1_665
Sb16 Zn34 Zn10 59.9(2) . 1_665
Sb17 Zn34 Zn10 167.5(5) 13_565 1_665
Zn20 Zn34 Zn10 61.2(3) 3_565 1_665
Sb16 Zn34 Zn10 58.1(2) 3_675 1_665
Zn21 Zn34 Zn10 78.1(3) 3_565 1_665
Sb8 Zn34 Zn10 100.3(4) 3_565 1_665
Zn47 Zn34 Zn33 122(3) . 15
Zn32 Zn34 Zn33 124.8(6) . 15
Zn44 Zn34 Zn33 123.1(11) . 15
Sb16 Zn34 Zn33 153.5(5) . 15
Sb17 Zn34 Zn33 56.5(3) 13_565 15
Zn20 Zn34 Zn33 73.5(4) 3_565 15
Sb16 Zn34 Zn33 57.2(3) 3_675 15
Zn21 Zn34 Zn33 56.4(3) 3_565 15
Sb8 Zn34 Zn33 91.7(4) 3_565 15
Zn10 Zn34 Zn33 113.7(4) 1_665 15
Zn47 Zn34 Zn35 123(3) . 15
Zn32 Zn34 Zn35 123.5(6) . 15
Zn44 Zn34 Zn35 112.1(11) . 15
Sb16 Zn34 Zn35 130.5(5) . 15
Sb17 Zn34 Zn35 53.8(3) 13_565 15
Zn20 Zn34 Zn35 93.3(4) 3_565 15
Sb16 Zn34 Zn35 57.1(3) 3_675 15
Zn21 Zn34 Zn35 78.4(4) 3_565 15
Sb8 Zn34 Zn35 114.9(4) 3_565 15
Zn10 Zn34 Zn35 113.9(4) 1_665 15
Zn33 Zn34 Zn35 24.4(3) 15 15
Zn33 Zn35 Zn40 116.3(11) . 3_665
Zn33 Zn35 Zn37 45.8(9) . 13_565
Zn40 Zn35 Zn37 138.3(12) 3_665 13_565
Zn33 Zn35 Zn15 124.3(10) . 3_665
Zn40 Zn35 Zn15 13.1(5) 3_665 3_665
Zn37 Zn35 Zn15 151.3(12) 13_565 3_665
Zn33 Zn35 Sb17 80.2(7) . 2_665
Zn40 Zn35 Sb17 161.6(9) 3_665 2_665
Zn37 Zn35 Sb17 58.9(7) 13_565 2_665
Zn15 Zn35 Sb17 149.1(10) 3_665 2_665
Zn33 Zn35 Zn16 129.2(9) . 3_665
Zn40 Zn35 Zn16 24.8(7) 3_665 3_665
Zn37 Zn35 Zn16 163.1(9) 13_565 3_665
Zn15 Zn35 Zn16 11.8(7) 3_665 3_665
Sb17 Zn35 Zn16 137.8(6) 2_665 3_665
Zn33 Zn35 Sb8 75.6(7) . 3_565
Zn40 Zn35 Sb8 70.7(8) 3_665 3_565
Zn37 Zn35 Sb8 68.2(8) 13_565 3_565
Zn15 Zn35 Sb8 83.5(9) 3_665 3_565
Sb17 Zn35 Sb8 124.0(5) 2_665 3_565
Zn16 Zn35 Sb8 95.1(5) 3_665 3_565
Zn33 Zn35 Sb16 76.1(7) . 13_665
Zn40 Zn35 Sb16 66.6(5) 3_665 13_665
Zn37 Zn35 Sb16 121.4(8) 13_565 13_665
Zn15 Zn35 Sb16 63.0(5) 3_665 13_665
Sb17 Zn35 Sb16 112.9(5) 2_665 13_665
Zn16 Zn35 Sb16 59.7(3) 3_665 13_665
Sb8 Zn35 Sb16 109.0(4) 3_565 13_665
Zn33 Zn35 Sb12 164.5(9) . .
Zn40 Zn35 Sb12 61.5(5) 3_665 .
Zn37 Zn35 Sb12 124.3(8) 13_565 .
Zn15 Zn35 Sb12 57.0(5) 3_665 .
Sb17 Zn35 Sb12 104.9(4) 2_665 .
Zn16 Zn35 Sb12 55.8(3) 3_665 .
Sb8 Zn35 Sb12 89.7(4) 3_565 .
Sb16 Zn35 Sb12 114.0(4) 13_665 .
Zn33 Zn35 Zn32 39.7(6) . .
Zn40 Zn35 Zn32 76.6(7) 3_665 .
Zn37 Zn35 Zn32 76.3(8) 13_565 .
Zn15 Zn35 Zn32 85.5(7) 3_665 .
Sb17 Zn35 Zn32 119.6(5) 2_665 .
Zn16 Zn35 Zn32 92.6(5) 3_665 .
Sb8 Zn35 Zn32 58.5(3) 3_565 .
Sb16 Zn35 Zn32 58.2(3) 13_665 .
Sb12 Zn35 Zn32 134.4(5) . .
Zn33 Zn35 Zn34 76.0(7) . 14_455
Zn40 Zn35 Zn34 117.9(8) 3_665 14_455
Zn37 Zn35 Zn34 95.7(8) 13_565 14_455
Zn15 Zn35 Zn34 108.0(8) 3_665 14_455
Sb17 Zn35 Zn34 55.8(3) 2_665 14_455
Zn16 Zn35 Zn34 98.1(5) 3_665 14_455
Sb8 Zn35 Zn34 150.9(5) 3_565 14_455
Sb16 Zn35 Zn34 57.8(3) 13_665 14_455
Sb12 Zn35 Zn34 119.1(5) . 14_455
Zn32 Zn35 Zn34 95.0(4) . 14_455
Zn26 Zn36 Zn46 174(4) . .
Zn26 Zn36 Zn25 50.1(19) . .
Zn46 Zn36 Zn25 134(3) . .
Zn26 Zn36 Zn27 37.0(19) . 12
Zn46 Zn36 Zn27 145(3) . 12
Zn25 Zn36 Zn27 72.3(12) . 12
Zn26 Zn36 Zn27 38.6(19) . .
Zn46 Zn36 Zn27 148(3) . .
Zn25 Zn36 Zn27 32.0(8) . .
Zn27 Zn36 Zn27 42.9(9) 12 .
Zn26 Zn36 Sb18 89(2) . 2_665
Zn46 Zn36 Sb18 88(3) . 2_665
Zn25 Zn36 Sb18 76.0(8) . 2_665
Zn27 Zn36 Sb18 125.8(14) 12 2_665
Zn27 Zn36 Sb18 105.2(11) . 2_665
Zn26 Zn36 Sb1 95(2) . .
Zn46 Zn36 Sb1 91(3) . .
Zn25 Zn36 Sb1 78.9(8) . .
Zn27 Zn36 Sb1 69.1(8) 12 .
Zn27 Zn36 Sb1 60.9(8) . .
Sb18 Zn36 Sb1 143.4(8) 2_665 .
Zn26 Zn36 Sb7 87(2) . 2
Zn46 Zn36 Sb7 89(3) . 2
Zn25 Zn36 Sb7 136.5(16) . 2
Zn27 Zn36 Sb7 66.9(8) 12 2
Zn27 Zn36 Sb7 109.8(12) . 2
Sb18 Zn36 Sb7 116.8(7) 2_665 2
Sb1 Zn36 Sb7 99.7(7) . 2
Zn26 Zn36 Zn18 86(2) . 2_665
Zn46 Zn36 Zn18 88(3) . 2_665
Zn25 Zn36 Zn18 115.3(11) . 2_665
Zn27 Zn36 Zn18 100.9(11) 12 2_665
Zn27 Zn36 Zn18 123.7(13) . 2_665
Sb18 Zn36 Zn18 56.3(4) 2_665 2_665
Sb1 Zn36 Zn18 160.2(8) . 2_665
Sb7 Zn36 Zn18 60.5(4) 2 2_665
Zn33 Zn37 Zn41 131.7(17) 13_565 .
Zn33 Zn37 Zn35 34.8(7) 13_565 13_565
Zn41 Zn37 Zn35 151.5(16) . 13_565
Zn33 Zn37 Sb17 82.6(11) 13_565 14_455
Zn41 Zn37 Sb17 86.1(11) . 14_455
Zn35 Zn37 Sb17 68.9(8) 13_565 14_455
Zn33 Zn37 Zn41 141.1(15) 13_565 15
Zn41 Zn37 Zn41 40.0(8) . 15
Zn35 Zn37 Zn41 167.7(13) 13_565 15
Sb17 Zn37 Zn41 123.3(11) 14_455 15
Zn33 Zn37 Sb17 77.9(10) 13_565 .
Zn41 Zn37 Sb17 71.4(10) . .
Zn35 Zn37 Sb17 111.9(11) 13_565 .
Sb17 Zn37 Sb17 125.6(10) 14_455 .
Zn41 Zn37 Sb17 63.5(6) 15 .
Zn33 Zn37 Sb8 69.9(9) 13_565 15
Zn41 Zn37 Sb8 143.1(14) . 15
Zn35 Zn37 Sb8 64.6(7) 13_565 15
Sb17 Zn37 Sb8 130.0(10) 14_455 15
Zn41 Zn37 Sb8 103.3(9) 15 15
Sb17 Zn37 Sb8 89.1(7) . 15
Zn33 Zn37 Zn7 123.9(13) 13_565 15
Zn41 Zn37 Zn7 102.2(12) . 15
Zn35 Zn37 Zn7 102.2(10) 13_565 15
Sb17 Zn37 Zn7 120.5(10) 14_455 15
Zn41 Zn37 Zn7 71.0(7) 15 15
Sb17 Zn37 Zn7 112.5(9) . 15
Sb8 Zn37 Zn7 56.0(5) 15 15
Zn33 Zn37 Zn41 128.8(13) 13_565 14_455
Zn41 Zn37 Zn41 28.5(7) . 14_455
Zn35 Zn37 Zn41 128.3(11) 13_565 14_455
Sb17 Zn37 Zn41 59.5(6) 14_455 14_455
Zn41 Zn37 Zn41 63.9(7) 15 14_455
Sb17 Zn37 Zn41 96.4(8) . 14_455
Sb8 Zn37 Zn41 161.3(10) 15 14_455
Zn7 Zn37 Zn41 105.5(8) 15 14_455
Zn33 Zn37 Sb6 160.5(14) 13_565 16
Zn41 Zn37 Sb6 62.7(9) . 16
Zn35 Zn37 Sb6 125.8(11) 13_565 16
Sb17 Zn37 Sb6 86.0(7) 14_455 16
Zn41 Zn37 Sb6 58.2(6) 15 16
Sb17 Zn37 Sb6 121.6(9) . 16
Sb8 Zn37 Sb6 106.6(8) 15 16
Zn7 Zn37 Sb6 50.8(4) 15 16
Zn41 Zn37 Sb6 55.5(5) 14_455 16
Sb14 Zn38 Zn45 76.0(11) . 12_656
Sb14 Zn38 Sb3 137.0(5) . 13
Zn45 Zn38 Sb3 94.0(11) 12_656 13
Sb14 Zn38 Sb12 120.1(9) . .
Zn45 Zn38 Sb12 61.1(9) 12_656 .
Sb3 Zn38 Sb12 88.2(4) 13 .
Sb14 Zn38 Zn16 115.8(9) . .
Zn45 Zn38 Zn16 158.2(10) 12_656 .
Sb3 Zn38 Zn16 64.7(5) 13 .
Sb12 Zn38 Zn16 119.4(6) . .
Sb14 Zn38 Zn12 84.0(8) . 12_656
Zn45 Zn38 Zn12 8.2(9) 12_656 12_656
Sb3 Zn38 Zn12 86.8(6) 13 12_656
Sb12 Zn38 Zn12 56.8(6) . 12_656
Zn16 Zn38 Zn12 151.5(5) . 12_656
Sb14 Zn38 Zn8 104.1(4) . .
Zn45 Zn38 Zn8 104.1(9) 12_656 .
Sb3 Zn38 Zn8 118.8(5) 13 .
Sb12 Zn38 Zn8 54.9(2) . .
Zn16 Zn38 Zn8 91.1(8) . .
Zn12 Zn38 Zn8 104.2(7) 12_656 .
Sb14 Zn38 Sb10 87.5(5) . .
Zn45 Zn38 Sb10 148.2(9) 12_656 .
Sb3 Zn38 Sb10 116.1(10) 13 .
Sb12 Zn38 Sb10 107.4(5) . .
Zn16 Zn38 Sb10 53.5(6) . .
Zn12 Zn38 Sb10 153.1(6) 12_656 .
Zn8 Zn38 Sb10 53.4(4) . .
Zn29 Zn39 Zn42 133(2) . 1_545
Zn29 Zn39 Zn18 115.1(16) . 1_545
Zn42 Zn39 Zn18 88.4(13) 1_545 1_545
Zn29 Zn39 Zn28 46.4(15) . .
Zn42 Zn39 Zn28 136.6(14) 1_545 .
Zn18 Zn39 Zn28 134.0(6) 1_545 .
Zn29 Zn39 Sb9 84.0(15) . 10_666
Zn42 Zn39 Sb9 70.8(13) 1_545 10_666
Zn18 Zn39 Sb9 158.6(6) 1_545 10_666
Zn28 Zn39 Sb9 66.0(3) . 10_666
Zn29 Zn39 Zn42 39.1(17) . 10_665
Zn42 Zn39 Zn42 94.0(16) 1_545 10_665
Zn18 Zn39 Zn42 124.3(11) 1_545 10_665
Zn28 Zn39 Zn42 71.3(10) . 10_665
Sb9 Zn39 Zn42 64.1(10) 10_666 10_665
Zn29 Zn39 Sb7 73.0(15) . .
Zn42 Zn39 Sb7 153.3(14) 1_545 .
Zn18 Zn39 Sb7 72.2(4) 1_545 .
Zn28 Zn39 Sb7 62.3(3) . .
Sb9 Zn39 Sb7 125.5(4) 10_666 .
Zn42 Zn39 Sb7 112.0(10) 10_665 .
Zn29 Zn39 Sb9 82.1(15) . 1_544
Zn42 Zn39 Sb9 68.3(13) 1_545 1_544
Zn18 Zn39 Sb9 69.7(4) 1_545 1_544
Zn28 Zn39 Sb9 127.6(5) . 1_544
Sb9 Zn39 Sb9 105.5(4) 10_666 1_544
Zn42 Zn39 Sb9 60.0(10) 10_665 1_544
Sb7 Zn39 Sb9 118.7(4) . 1_544
Zn29 Zn39 Zn24 48.9(15) . 11
Zn42 Zn39 Zn24 128.6(13) 1_545 11
Zn18 Zn39 Zn24 66.4(4) 1_545 11
Zn28 Zn39 Zn24 85.2(4) . 11
Sb9 Zn39 Zn24 130.9(5) 10_666 11
Zn42 Zn39 Zn24 69.4(10) 10_665 11
Sb7 Zn39 Zn24 60.2(3) . 11
Sb9 Zn39 Zn24 61.2(3) 1_544 11
Zn29 Zn39 Zn17 127.9(16) . 1_545
Zn42 Zn39 Zn17 62.8(13) 1_545 1_545
Zn18 Zn39 Zn17 26.2(3) 1_545 1_545
Zn28 Zn39 Zn17 160.2(5) . 1_545
Sb9 Zn39 Zn17 133.6(5) 10_666 1_545
Zn42 Zn39 Zn17 116.9(10) 10_665 1_545
Sb7 Zn39 Zn17 98.2(4) . 1_545
Sb9 Zn39 Zn17 56.9(3) 1_544 1_545
Zn24 Zn39 Zn17 81.6(3) 11 1_545
Zn29 Zn39 Sb13 164.7(16) . 1_545
Zn42 Zn39 Sb13 62.2(13) 1_545 1_545
Zn18 Zn39 Sb13 59.5(3) 1_545 1_545
Zn28 Zn39 Sb13 125.1(5) . 1_545
Sb9 Zn39 Sb13 104.4(4) 10_666 1_545
Zn42 Zn39 Sb13 156.2(10) 10_665 1_545
Sb7 Zn39 Sb13 91.8(3) . 1_545
Sb9 Zn39 Sb13 107.3(4) 1_544 1_545
Zn24 Zn39 Sb13 124.7(4) 11 1_545
Zn17 Zn39 Sb13 54.4(2) 1_545 1_545
Zn29 Zn39 Zn19 136.7(16) . 1_545
Zn42 Zn39 Zn19 23.9(12) 1_545 1_545
Zn18 Zn39 Zn19 65.2(4) 1_545 1_545
Zn28 Zn39 Zn19 160.4(5) . 1_545
Sb9 Zn39 Zn19 94.4(4) 10_666 1_545
Zn42 Zn39 Zn19 102.0(10) 10_665 1_545
Sb7 Zn39 Zn19 135.6(4) . 1_545
Sb9 Zn39 Zn19 56.5(3) 1_544 1_545
Zn24 Zn39 Zn19 110.1(4) 11 1_545
Zn17 Zn39 Zn19 39.2(2) 1_545 1_545
Sb13 Zn39 Zn19 56.5(3) 1_545 1_545
Zn15 Zn40 Zn16 4(2) . .
Zn15 Zn40 Zn35 107(3) . 2_655
Zn16 Zn40 Zn35 110.0(12) . 2_655
Zn15 Zn40 Sb10 82(2) . .
Zn16 Zn40 Sb10 78.2(8) . .
Zn35 Zn40 Sb10 169.2(12) 2_655 .
Zn15 Zn40 Sb12 72(2) . 2_655
Zn16 Zn40 Sb12 75.9(10) . 2_655
Zn35 Zn40 Sb12 77.1(5) 2_655 2_655
Sb10 Zn40 Sb12 112.4(6) . 2_655
Zn15 Zn40 Sb16 79(2) . 14_455
Zn16 Zn40 Sb16 77.6(9) . 14_455
Zn35 Zn40 Sb16 70.3(5) 2_655 14_455
Sb10 Zn40 Sb16 105.8(5) . 14_455
Sb12 Zn40 Sb16 127.0(7) 2_655 14_455
Zn15 Zn40 Sb8 166(3) . 1_545
Zn16 Zn40 Sb8 170.0(10) . 1_545
Zn35 Zn40 Sb8 66.0(8) 2_655 1_545
Sb10 Zn40 Sb8 107.0(7) . 1_545
Sb12 Zn40 Sb8 94.1(5) 2_655 1_545
Sb16 Zn40 Sb8 108.5(7) 14_455 1_545
Zn15 Zn40 Zn33 121(2) . 2_655
Zn16 Zn40 Zn33 123.0(10) . 2_655
Zn35 Zn40 Zn33 23.7(5) 2_655 2_655
Sb10 Zn40 Zn33 145.6(8) . 2_655
Sb12 Zn40 Zn33 99.8(5) 2_655 2_655
Sb16 Zn40 Zn33 60.0(3) 14_455 2_655
Sb8 Zn40 Zn33 57.1(5) 1_545 2_655
Zn15 Zn40 Zn3 129(2) . .
Zn16 Zn40 Zn3 127.0(9) . .
Zn35 Zn40 Zn3 117.6(11) 2_655 .
Sb10 Zn40 Zn3 58.4(3) . .
Sb12 Zn40 Zn3 92.8(4) 2_655 .
Sb16 Zn40 Zn3 139.2(7) 14_455 .
Sb8 Zn40 Zn3 53.4(4) 1_545 .
Zn33 Zn40 Zn3 109.9(9) 2_655 .
Zn37 Zn41 Zn41 101.8(12) . 15
Zn37 Zn41 Zn41 124.1(13) . 14_455
Zn41 Zn41 Zn41 120.00(3) 15 14_455
Zn37 Zn41 Zn37 114.9(11) . 14_455
Zn41 Zn41 Zn37 143.3(9) 15 14_455
Zn41 Zn41 Zn37 38.2(8) 14_455 14_455
Zn37 Zn41 Sb17 73.5(10) . .
Zn41 Zn41 Sb17 75.4(6) 15 .
Zn41 Zn41 Sb17 147.9(9) 14_455 .
Zn37 Zn41 Sb17 112.0(7) 14_455 .
Zn37 Zn41 Sb17 58.3(10) . 14_455
Zn41 Zn41 Sb17 152.6(9) 15 14_455
Zn41 Zn41 Sb17 68.5(6) 14_455 14_455
Zn37 Zn41 Sb17 60.6(6) 14_455 14_455
Sb17 Zn41 Sb17 111.8(4) . 14_455
Zn37 Zn41 Sb6 86.9(10) . 16
Zn41 Zn41 Sb6 73.2(6) 15 16
Zn41 Zn41 Sb6 73.2(6) 14_455 16
Zn37 Zn41 Sb6 109.5(7) 14_455 16
Sb17 Zn41 Sb6 138.3(4) . 16
Sb17 Zn41 Sb6 86.2(3) 14_455 16
Zn37 Zn41 Sb6 161.5(11) . 7_554
Zn41 Zn41 Sb6 72.4(6) 15 7_554
Zn41 Zn41 Sb6 72.4(6) 14_455 7_554
Zn37 Zn41 Sb6 72.0(6) 14_455 7_554
Sb17 Zn41 Sb6 88.0(3) . 7_554
Sb17 Zn41 Sb6 132.4(4) 14_455 7_554
Sb6 Zn41 Sb6 107.5(4) 16 7_554
Zn37 Zn41 Zn41 139.2(10) . 3_565
Zn41 Zn41 Zn41 90.002(2) 15 3_565
Zn41 Zn41 Zn41 30.006(15) 14_455 3_565
Zn37 Zn41 Zn41 64.0(7) 14_455 3_565
Sb17 Zn41 Zn41 147.1(3) . 3_565
Sb17 Zn41 Zn41 94.8(5) 14_455 3_565
Sb6 Zn41 Zn41 59.11(18) 16 3_565
Sb6 Zn41 Zn41 59.26(18) 7_554 3_565
Zn37 Zn41 Zn41 123.4(11) . 2_665
Zn41 Zn41 Zn41 30.005(15) 15 2_665
Zn41 Zn41 Zn41 90.002(3) 14_455 2_665
Zn37 Zn41 Zn41 118.5(7) 14_455 2_665
Sb17 Zn41 Zn41 101.8(5) . 2_665
Sb17 Zn41 Zn41 143.8(4) 14_455 2_665
Sb6 Zn41 Zn41 59.11(18) 16 2_665
Sb6 Zn41 Zn41 59.26(18) 7_554 2_665
Zn41 Zn41 Zn41 60.000(1) 3_565 2_665
Zn37 Zn41 Zn37 99.4(10) . 15
Zn41 Zn41 Zn37 27.3(7) 15 15
Zn41 Zn41 Zn37 134.8(7) 14_455 15
Zn37 Zn41 Zn37 135.0(12) 14_455 15
Sb17 Zn41 Zn37 49.8(5) . 15
Sb17 Zn41 Zn37 156.7(7) 14_455 15
Sb6 Zn41 Zn37 100.2(6) 16 15
Sb6 Zn41 Zn37 67.2(6) 7_554 15
Zn41 Zn41 Zn37 107.8(6) 3_565 15
Zn41 Zn41 Zn37 52.1(6) 2_665 15
Zn37 Zn41 Zn33 23.9(9) . 13_565
Zn41 Zn41 Zn33 114.1(7) 15 13_565
Zn41 Zn41 Zn33 123.5(7) 14_455 13_565
Zn37 Zn41 Zn33 99.7(7) 14_455 13_565
Sb17 Zn41 Zn33 60.5(3) . 13_565
Sb17 Zn41 Zn33 55.8(3) 14_455 13_565
Sb6 Zn41 Zn33 109.8(4) 16 13_565
Sb6 Zn41 Zn33 142.4(5) 7_554 13_565
Zn41 Zn41 Zn33 150.3(5) 3_565 13_565
Zn41 Zn41 Zn33 141.8(6) 2_665 13_565
Zn37 Zn41 Zn33 101.1(6) 15 13_565
Zn19 Zn42 Zn13 115(3) . 10_676
Zn19 Zn42 Zn29 100(2) . 10_665
Zn13 Zn42 Zn29 113(2) 10_676 10_665
Zn19 Zn42 Zn39 122(3) . 1_565
Zn13 Zn42 Zn39 103(2) 10_676 1_565
Zn29 Zn42 Zn39 103(2) 10_665 1_565
Zn19 Zn42 Zn39 110(2) . 10_665
Zn13 Zn42 Zn39 118.3(19) 10_676 10_665
Zn29 Zn42 Zn39 16.5(8) 10_665 10_665
Zn39 Zn42 Zn39 86.0(16) 1_565 10_665
Zn19 Zn42 Zn17 48.3(13) . .
Zn13 Zn42 Zn17 126(2) 10_676 .
Zn29 Zn42 Zn17 120(2) 10_665 .
Zn39 Zn42 Zn17 74.2(14) 1_565 .
Zn39 Zn42 Zn17 115.8(16) 10_665 .
Zn19 Zn42 Sb9 171(3) . 10_676
Zn13 Zn42 Sb9 68.5(13) 10_676 10_676
Zn29 Zn42 Sb9 70.6(14) 10_665 10_676
Zn39 Zn42 Sb9 63.6(12) 1_565 10_676
Zn39 Zn42 Sb9 62.2(10) 10_665 10_676
Zn17 Zn42 Sb9 137.8(17) . 10_676
Zn19 Zn42 Sb13 80.6(18) . .
Zn13 Zn42 Sb13 66.7(12) 10_676 .
Zn29 Zn42 Sb13 179(2) 10_665 .
Zn39 Zn42 Sb13 76.3(14) 1_565 .
Zn39 Zn42 Sb13 162.3(19) 10_665 .
Zn17 Zn42 Sb13 59.8(9) . .
Sb9 Zn42 Sb13 108.3(15) 10_676 .
Zn19 Zn42 Zn43 125(2) . 10_676
Zn13 Zn42 Zn43 17.6(9) 10_676 10_676
Zn29 Zn42 Zn43 120(2) 10_665 10_676
Zn39 Zn42 Zn43 86.0(17) 1_565 10_676
Zn39 Zn42 Zn43 119.7(18) 10_665 10_676
Zn17 Zn42 Zn43 118.9(18) . 10_676
Sb9 Zn42 Zn43 60.8(12) 10_676 10_676
Sb13 Zn42 Zn43 59.5(12) . 10_676
Zn19 Zn42 Zn29 126(2) . 1_565
Zn13 Zn42 Zn29 109.8(18) 10_676 1_565
Zn29 Zn42 Zn29 88.6(17) 10_665 1_565
Zn39 Zn42 Zn29 14.0(7) 1_565 1_565
Zn39 Zn42 Zn29 72.0(12) 10_665 1_565
Zn17 Zn42 Zn29 81.1(13) . 1_565
Sb9 Zn42 Zn29 57.6(10) 10_676 1_565
Sb13 Zn42 Zn29 90.3(14) . 1_565
Zn43 Zn42 Zn29 93.1(16) 10_676 1_565
Zn19 Zn42 Sb9 75.5(18) . 1_554
Zn13 Zn42 Sb9 170(2) 10_676 1_554
Zn29 Zn42 Sb9 64.5(13) 10_665 1_554
Zn39 Zn42 Sb9 68.2(13) 1_565 1_554
Zn39 Zn42 Sb9 56.6(9) 10_665 1_554
Zn17 Zn42 Sb9 59.4(9) . 1_554
Sb9 Zn42 Sb9 101.7(14) 10_676 1_554
Sb13 Zn42 Sb9 115.3(15) . 1_554
Zn43 Zn42 Sb9 153.8(19) 10_676 1_554
Zn29 Zn42 Sb9 60.7(10) 1_565 1_554
Zn19 Zn42 Sb18 65.3(16) . 3_565
Zn13 Zn42 Sb18 70.2(13) 10_676 3_565
Zn29 Zn42 Sb18 77.0(15) 10_665 3_565
Zn39 Zn42 Sb18 172(2) 1_565 3_565
Zn39 Zn42 Sb18 93.4(14) 10_665 3_565
Zn17 Zn42 Sb18 112.6(15) . 3_565
Sb9 Zn42 Sb18 109.5(15) 10_676 3_565
Sb13 Zn42 Sb18 104.1(14) . 3_565
Zn43 Zn42 Sb18 87.8(14) 10_676 3_565
Zn29 Zn42 Sb18 163.8(19) 1_565 3_565
Sb9 Zn42 Sb18 117.7(15) 1_554 3_565
Zn13 Zn43 Zn45 134(3) . .
Zn13 Zn43 Sb14 87(2) . 11_566
Zn45 Zn43 Sb14 84.0(15) . 11_566
Zn13 Zn43 Zn12 137(3) . .
Zn45 Zn43 Zn12 9.1(10) . .
Sb14 Zn43 Zn12 92.8(11) 11_566 .
Zn13 Zn43 Sb13 77.2(19) . 10_676
Zn45 Zn43 Sb13 66.1(12) . 10_676
Sb14 Zn43 Sb13 114.9(12) 11_566 10_676
Zn12 Zn43 Sb13 63.8(8) . 10_676
Zn13 Zn43 Zn42 36.6(17) . 10_676
Zn45 Zn43 Zn42 126.1(19) . 10_676
Sb14 Zn43 Zn42 122.9(16) 11_566 10_676
Zn12 Zn43 Zn42 122.1(16) . 10_676
Sb13 Zn43 Zn42 60.2(12) 10_676 10_676
Zn13 Zn43 Sb9 77.1(19) . .
Zn45 Zn43 Sb9 139.8(18) . .
Sb14 Zn43 Sb9 129.5(13) 11_566 .
Zn12 Zn43 Sb9 131.1(13) . .
Sb13 Zn43 Sb9 107.5(11) 10_676 .
Zn42 Zn43 Sb9 59.1(12) 10_676 .
Zn13 Zn43 Sb4 166(3) . 7
Zn45 Zn43 Sb4 56.8(11) . 7
Sb14 Zn43 Sb4 85.2(10) 11_566 7
Zn12 Zn43 Sb4 55.5(7) . 7
Sb13 Zn43 Sb4 116.8(12) 10_676 7
Zn42 Zn43 Sb4 151.3(16) 10_676 7
Sb9 Zn43 Sb4 99.5(10) . 7
Zn32 Zn44 Zn47 37(3) . .
Zn32 Zn44 Zn34 56(2) . .
Zn47 Zn44 Zn34 20(3) . .
Zn32 Zn44 Zn21 121(3) . 13_565
Zn47 Zn44 Zn21 140(3) . 13_565
Zn34 Zn44 Zn21 144.0(17) . 13_565
Zn32 Zn44 Sb16 93(3) . .
Zn47 Zn44 Sb16 79(3) . .
Zn34 Zn44 Sb16 70.6(11) . .
Zn21 Zn44 Sb16 140.1(17) 13_565 .
Zn32 Zn44 Zn33 52(2) . .
Zn47 Zn44 Zn33 79(3) . .
Zn34 Zn44 Zn33 96.6(15) . .
Zn21 Zn44 Zn33 68.9(9) 13_565 .
Sb16 Zn44 Zn33 141.9(17) . .
Zn32 Zn44 Sb17 83(3) . 13_565
Zn47 Zn44 Sb17 70(3) . 13_565
Zn34 Zn44 Sb17 68.3(10) . 13_565
Zn21 Zn44 Sb17 75.7(10) 13_565 13_565
Sb16 Zn44 Sb17 132.4(14) . 13_565
Zn33 Zn44 Sb17 66.7(9) . 13_565
Zn32 Zn44 Sb16 86(3) . 13_665
Zn47 Zn44 Sb16 122(4) . 13_665
Zn34 Zn44 Sb16 139.9(18) . 13_665
Zn21 Zn44 Sb16 63.7(8) 13_565 13_665
Sb16 Zn44 Sb16 103.5(11) . 13_665
Zn33 Zn44 Sb16 62.9(8) . 13_665
Sb17 Zn44 Sb16 123.4(13) 13_565 13_665
Zn32 Zn44 Zn20 127(3) . 13_565
Zn47 Zn44 Zn20 153(3) . 13_565
Zn34 Zn44 Zn20 158.0(16) . 13_565
Zn21 Zn44 Zn20 14.5(4) 13_565 13_565
Sb16 Zn44 Zn20 127.0(14) . 13_565
Zn33 Zn44 Zn20 76.7(9) . 13_565
Sb17 Zn44 Zn20 89.9(10) 13_565 13_565
Sb16 Zn44 Zn20 55.4(7) 13_665 13_565
Zn12 Zn45 Zn43 128(4) . .
Zn12 Zn45 Zn38 126(4) . 11_566
Zn43 Zn45 Zn38 104(2) . 11_566
Zn12 Zn45 Sb4 89(3) . 7
Zn43 Zn45 Sb4 77.5(13) . 7
Zn38 Zn45 Sb4 90.6(10) 11_566 7
Zn12 Zn45 Sb12 83(3) . 11_566
Zn43 Zn45 Sb12 137.8(19) . 11_566
Zn38 Zn45 Sb12 62.1(7) 11_566 11_566
Sb4 Zn45 Sb12 137.2(11) 7 11_566
Zn12 Zn45 Sb13 93(3) . 10_676
Zn43 Zn45 Sb13 65.2(12) . 10_676
Zn38 Zn45 Sb13 123.6(14) 11_566 10_676
Sb4 Zn45 Sb13 133.3(10) 7 10_676
Sb12 Zn45 Sb13 89.2(8) 11_566 10_676
Zn12 Zn45 Zn14 127(4) . 11_566
Zn43 Zn45 Zn14 103.3(19) . 11_566
Zn38 Zn45 Zn14 0.4(4) 11_566 11_566
Sb4 Zn45 Zn14 90.3(9) 7 11_566
Sb12 Zn45 Zn14 62.5(6) 11_566 11_566
Sb13 Zn45 Zn14 123.8(14) 10_676 11_566
Zn12 Zn45 Zn13 133(4) . .
Zn43 Zn45 Zn13 14.1(9) . .
Zn38 Zn45 Zn13 100.7(15) 11_566 .
Sb4 Zn45 Zn13 91.2(10) 7 .
Sb12 Zn45 Zn13 124.2(13) 11_566 .
Sb13 Zn45 Zn13 55.0(6) 10_676 .
Zn14 Zn45 Zn13 100.6(14) 11_566 .
Zn12 Zn45 Sb14 169(4) . 11_566
Zn43 Zn45 Sb14 51.7(13) . 11_566
Zn38 Zn45 Sb14 51.8(9) 11_566 11_566
Sb4 Zn45 Sb14 80.8(10) 7 11_566
Sb12 Zn45 Sb14 102.5(12) 11_566 11_566
Sb13 Zn45 Sb14 95.9(12) 10_676 11_566
Zn14 Zn45 Sb14 51.6(7) 11_566 11_566
Zn13 Zn45 Sb14 50.5(7) . 11_566
Zn36 Zn46 Zn26 3(2) . .
Zn36 Zn46 Zn25 33(2) . .
Zn26 Zn46 Zn25 35.2(9) . .
Zn36 Zn46 Sb18 76(3) . 2_665
Zn26 Zn46 Sb18 74.3(12) . 2_665
Zn25 Zn46 Sb18 66.0(7) . 2_665
Zn36 Zn46 Sb1 73(3) . .
Zn26 Zn46 Sb1 75.6(12) . .
Zn25 Zn46 Sb1 67.7(8) . .
Sb18 Zn46 Sb1 132.0(12) 2_665 .
Zn36 Zn46 Zn6 132(3) . 2
Zn26 Zn46 Zn6 129.9(15) . 2
Zn25 Zn46 Zn6 164.1(12) . 2
Sb18 Zn46 Zn6 108.4(9) 2_665 2
Sb1 Zn46 Zn6 119.5(10) . 2
Zn36 Zn46 Sb7 75(3) . 2
Zn26 Zn46 Sb7 73.4(12) . 2
Zn25 Zn46 Sb7 108.2(12) . 2
Sb18 Zn46 Sb7 111.1(9) 2_665 2
Sb1 Zn46 Sb7 94.6(8) . 2
Zn6 Zn46 Sb7 58.7(5) 2 2
Zn36 Zn46 Sb11 170(3) . 2_665
Zn26 Zn46 Sb11 172.1(15) . 2_665
Zn25 Zn46 Sb11 137.4(10) . 2_665
Sb18 Zn46 Sb11 100.4(9) 2_665 2_665
Sb1 Zn46 Sb11 104.9(9) . 2_665
Zn6 Zn46 Sb11 57.0(6) 2 2_665
Sb7 Zn46 Sb11 114.3(10) 2 2_665
Zn36 Zn46 Zn27 27(2) . 12
Zn26 Zn46 Zn27 28.1(10) . 12
Zn25 Zn46 Zn27 54.2(8) . 12
Sb18 Zn46 Zn27 101.9(11) 2_665 12
Sb1 Zn46 Zn27 58.5(8) . 12
Zn6 Zn46 Zn27 115.6(10) 2 12
Sb7 Zn46 Zn27 57.5(7) 2 12
Sb11 Zn46 Zn27 157.7(11) 2_665 12
Zn36 Zn46 Zn18 78(3) . 2_665
Zn26 Zn46 Zn18 74.9(11) . 2_665
Zn25 Zn46 Zn18 97.3(10) . 2_665
Sb18 Zn46 Zn18 54.8(5) 2_665 2_665
Sb1 Zn46 Zn18 144.8(12) . 2_665
Zn6 Zn46 Zn18 68.6(6) 2 2_665
Sb7 Zn46 Zn18 58.7(5) 2 2_665
Sb11 Zn46 Zn18 107.0(9) 2_665 2_665
Zn27 Zn46 Zn18 86.6(9) 12 2_665
Zn36 Zn46 Zn27 25(2) . .
Zn26 Zn46 Zn27 28.1(10) . .
Zn25 Zn46 Zn27 23.8(6) . .
Sb18 Zn46 Zn27 87.2(10) 2_665 .
Sb1 Zn46 Zn27 51.3(7) . .
Zn6 Zn46 Zn27 149.1(11) 2 .
Sb7 Zn46 Zn27 91.0(10) 2 .
Sb11 Zn46 Zn27 148.1(10) 2_665 .
Zn27 Zn46 Zn27 33.6(6) 12 .
Zn18 Zn46 Zn27 102.7(10) 2_665 .
Zn32 Zn47 Zn34 171(7) . .
Zn32 Zn47 Zn44 37(3) . .
Zn34 Zn47 Zn44 136(5) . .
Zn32 Zn47 Sb17 94(4) . 13_565
Zn34 Zn47 Sb17 89(3) . 13_565
Zn44 Zn47 Sb17 83(3) . 13_565
Zn32 Zn47 Sb16 88(4) . .
Zn34 Zn47 Sb16 84(3) . .
Zn44 Zn47 Sb16 73(3) . .
Sb17 Zn47 Sb16 136(2) 13_565 .
Zn32 Zn47 Zn33 47(3) . .
Zn34 Zn47 Zn33 142(4) . .
Zn44 Zn47 Zn33 74(3) . .
Sb17 Zn47 Zn33 67.8(13) 13_565 .
Sb16 Zn47 Zn33 134(2) . .
Zn32 Zn47 Sb8 94(4) . 3_565
Zn34 Zn47 Sb8 94(3) . 3_565
Zn44 Zn47 Sb8 131(4) . 3_565
Sb17 Zn47 Sb8 97.5(16) 13_565 3_565
Sb16 Zn47 Sb8 125.9(18) . 3_565
Zn33 Zn47 Sb8 61.7(11) . 3_565

loop_
_geom_bond_atom_site_label_1
_geom_bond_atom_site_label_2
_geom_bond_distance
_geom_bond_site_symmetry_2
Sb1 Zn27 2.53(2) 3
Sb1 Zn27 2.53(2) 2
Sb1 Zn27 2.53(2) .
Sb1 Zn36 2.53(2) 2
Sb1 Zn36 2.53(2) .
Sb1 Zn36 2.53(2) 3
Sb1 Zn1 2.636(9) .
Sb1 Zn46 2.65(3) .
Sb1 Zn46 2.65(3) 2
Sb1 Zn46 2.65(3) 3
Sb1 Zn26 2.684(15) 2
Sb1 Zn26 2.684(15) 3
Sb2 Zn10 2.487(11) .
Sb2 Zn3 2.639(4) 3
Sb2 Zn3 2.639(4) 2
Sb2 Zn3 2.639(4) .
Sb2 Zn20 2.998(8) 2_665
Sb2 Zn20 2.998(8) 1_545
Sb2 Zn20 2.998(8) 3_455
Sb3 Zn9 2.580(8) .
Sb3 Zn14 2.704(9) 13
Sb3 Zn14 2.704(9) 15_445
Sb3 Zn14 2.704(9) 14_455
Sb3 Zn38 2.706(12) 13
Sb3 Zn38 2.706(12) 15_445
Sb3 Zn38 2.706(12) 14_455
Sb3 Zn16 2.977(15) 15_445
Sb3 Zn16 2.977(15) 13
Sb3 Zn16 2.977(14) 14_455
Sb4 Zn45 2.63(3) 6_454
Sb4 Zn45 2.63(3) 4_444
Sb4 Zn45 2.63(3) 5_554
Sb4 Zn2 2.641(7) .
Sb4 Zn12 2.676(5) 6_454
Sb4 Zn12 2.676(5) 4_444
Sb4 Zn12 2.676(5) 5_554
Sb4 Zn43 3.07(3) 6_454
Sb4 Zn43 3.07(4) 5_554
Sb4 Zn43 3.07(3) 4_444
Sb5 Zn19 2.641(8) 6_455
Sb5 Zn19 2.641(8) 4_445
Sb5 Zn19 2.641(8) 5
Sb5 Zn17 2.641(7) 6_455
Sb5 Zn17 2.641(7) 5
Sb5 Zn17 2.642(7) 4_445
Sb5 Zn11 2.65(7) .
Sb5 Zn22 2.845(5) 5
Sb5 Zn22 2.845(5) 4_445
Sb5 Zn22 2.845(5) 6_455
Sb6 Zn7 2.622(4) 5
Sb6 Zn7 2.622(4) 6_455
Sb6 Zn7 2.622(4) 4_445
Sb6 Zn41 2.865(11) 17_445
Sb6 Zn41 2.865(12) 18_545
Sb6 Zn41 2.865(11) 16
Sb6 Zn41 2.877(12) 5
Sb6 Zn41 2.877(12) 6_455
Sb6 Zn41 2.877(12) 4_445
Sb6 Zn37 3.22(3) 17_445
Sb6 Zn37 3.22(3) 18_545
Sb6 Zn37 3.22(3) 16
Sb7 Zn29 2.56(2) .
Sb7 Zn28 2.596(8) .
Sb7 Zn24 2.629(6) .
Sb7 Zn36 2.631(19) 3
Sb7 Zn6 2.669(4) .
Sb7 Zn39 2.674(11) .
Sb7 Zn26 2.692(14) 3
Sb7 Zn25 2.702(10) .
Sb7 Zn46 2.72(2) 3
Sb7 Zn24 2.761(6) 11
Sb7 Zn27 2.78(2) 11
Sb7 Zn18 2.849(8) 1_545
Sb8 Zn47 2.64(5) 2_665
Sb8 Zn7 2.646(4) .
Sb8 Zn3 2.675(4) 1_565
Sb8 Zn20 2.678(8) .
Sb8 Zn21 2.681(8) .
Sb8 Zn33 2.691(9) 2_665
Sb8 Zn35 2.709(13) 2_665
Sb8 Zn37 2.78(3) 14_455
Sb8 Zn32 2.798(10) 2_665
Sb8 Zn40 2.80(3) 1_565
Sb8 Zn34 2.870(11) 2_665
Sb8 Zn30 2.880(6) .
Sb9 Zn39 2.578(12) 10_666
Sb9 Zn29 2.64(2) 10_666
Sb9 Zn28 2.650(8) 11_566
Sb9 Zn28 2.672(8) 10_666
Sb9 Zn17 2.707(7) 1_556
Sb9 Zn42 2.72(5) 10_676
Sb9 Zn13 2.727(5) .
Sb9 Zn2 2.732(3) 7
Sb9 Zn43 2.77(3) .
Sb9 Zn39 2.776(12) 1_566
Sb9 Zn42 2.78(5) 1_556
Sb9 Zn29 2.80(2) 1_566
Sb10 Zn21 2.613(8) 2_665
Sb10 Zn15 2.652(12) .
Sb10 Zn20 2.653(8) 2_665
Sb10 Zn40 2.673(13) .
Sb10 Zn16 2.698(10) .
Sb10 Zn4 2.705(4) .
Sb10 Zn8 2.742(4) .
Sb10 Zn14 2.824(19) .
Sb10 Zn3 2.855(4) .
Sb10 Zn38 3.12(3) .
Sb11 Zn6 2.725(4) 1_565
Sb11 Zn3 2.739(4) 1_565
Sb11 Zn31 2.762(15) .
Sb11 Zn1 2.772(3) 1_565
Sb11 Zn4 2.775(4) 3_565
Sb11 Zn4 2.818(4) 1_565
Sb11 Zn30 2.833(6) .
Sb11 Zn5 2.896(4) .
Sb11 Zn46 2.97(3) 3_565
Sb12 Zn31 2.571(15) 3_565
Sb12 Zn15 2.583(13) 3_665
Sb12 Zn30 2.638(6) 3_565
Sb12 Zn8 2.650(4) .
Sb12 Zn16 2.671(10) 3_665
Sb12 Zn40 2.695(15) 3_665
Sb12 Zn12 2.727(5) 12_656
Sb12 Zn45 2.74(3) 12_656
Sb12 Zn38 2.764(19) .
Sb12 Zn14 2.975(16) .
Sb12 Zn35 2.990(13) .
Sb12 Zn23 3.00(2) 2_665
Sb13 Zn23 2.60(2) 3_565
Sb13 Zn18 2.661(8) .
Sb13 Zn22 2.679(5) 3_565
Sb13 Zn13 2.689(5) 10_676
Sb13 Zn17 2.708(7) .
Sb13 Zn43 2.72(3) 10_676
Sb13 Zn6 2.726(4) 1_565
Sb13 Zn45 2.74(3) 10_676
Sb13 Zn42 2.75(4) .
Sb13 Zn12 2.821(5) 10_676
Sb13 Zn19 2.901(8) .
Sb13 Zn39 3.016(12) 1_565
Sb14 Zn43 2.54(3) 12_656
Sb14 Zn38 2.605(13) .
Sb14 Zn13 2.679(5) 12_656
Sb14 Zn14 2.704(11) .
Sb14 Zn6 2.726(4) .
Sb14 Zn4 2.783(4) .
Sb14 Zn5 2.811(4) 2_665
Sb14 Zn12 2.904(8) 10_666
Sb14 Zn45 3.22(5) 12_656
Sb15 Zn5 2.626(4) .
Sb15 Zn23 2.64(2) .
Sb15 Zn22 2.665(5) .
Sb15 Zn31 2.705(15) .
Sb15 Zn30 2.709(6) .
Sb15 Zn23 2.75(2) 3_565
Sb15 Zn22 2.771(5) 3_565
Sb15 Zn7 2.779(4) .
Sb15 Zn8 2.781(4) 3_565
Sb15 Zn11 2.81(3) 7_554
Sb16 Zn44 2.50(3) .
Sb16 Zn47 2.56(5) .
Sb16 Zn34 2.640(11) .
Sb16 Zn32 2.650(9) .
Sb16 Zn20 2.669(8) 1_655
Sb16 Zn15 2.681(12) 15
Sb16 Zn21 2.721(8) 1_655
Sb16 Zn40 2.735(14) 15
Sb16 Zn16 2.740(10) 15
Sb16 Zn44 2.78(3) 13_665
Sb16 Zn33 2.788(9) 13_665
Sb16 Zn9 2.802(4) 1_665
Sb17 Zn37 2.38(3) 15
Sb17 Zn47 2.49(5) 13_565
Sb17 Zn35 2.597(13) 3_565
Sb17 Zn44 2.63(3) 13_565
Sb17 Zn32 2.654(8) 13_565
Sb17 Zn34 2.662(11) 13_565
Sb17 Zn41 2.686(11) .
Sb17 Zn33 2.691(9) 3_565
Sb17 Zn37 2.72(3) .
Sb17 Zn8 2.751(4) 3_565
Sb17 Zn41 2.794(11) 15
Sb17 Zn33 2.848(9) 13_565
Sb18 Zn36 2.50(2) 3_565
Sb18 Zn46 2.58(3) 3_565
Sb18 Zn19 2.580(8) 2_665
Sb18 Zn26 2.592(14) 3_565
Sb18 Zn5 2.605(4) .
Sb18 Zn18 2.630(8) .
Sb18 Zn24 2.698(6) 3_565
Sb18 Zn25 2.723(10) 3_565
Sb18 Zn17 2.747(7) .
Sb18 Zn42 2.82(4) 2_665
Sb18 Zn13 2.860(5) 11_456
Sb18 Zn28 3.008(8) 11_565
Zn1 Sb11 2.772(3) 3_455
Zn1 Sb11 2.772(3) 2_665
Zn1 Sb11 2.772(3) 1_545
Zn2 Sb9 2.732(3) 6_454
Zn2 Sb9 2.732(3) 5_554
Zn2 Sb9 2.732(3) 4_444
Zn2 Zn28 3.067(8) 15_445
Zn2 Zn28 3.067(8) 13
Zn2 Zn28 3.067(8) 14_455
Zn3 Sb8 2.675(4) 1_545
Zn3 Sb11 2.739(4) 1_545
Zn3 Zn4 2.812(5) .
Zn3 Zn30 2.835(7) 1_545
Zn3 Zn40 3.12(2) .
Zn4 Zn5 2.706(5) 2_665
Zn4 Sb11 2.775(4) 2_665
Zn4 Sb11 2.818(4) 1_545
Zn5 Zn4 2.706(5) 3_565
Zn5 Sb14 2.811(4) 3_565
Zn6 Zn46 2.72(3) 3
Zn6 Sb11 2.725(4) 1_545
Zn6 Sb13 2.726(4) 1_545
Zn6 Zn12 2.978(7) 10_666
Zn7 Sb6 2.622(4) 7_554
Zn7 Zn8 2.819(5) 3_565
Zn7 Zn37 2.85(3) 14_455
Zn7 Zn30 3.118(7) .
Zn8 Sb17 2.751(4) 2_665
Zn8 Sb15 2.781(4) 2_665
Zn8 Zn7 2.819(5) 2_665
Zn8 Zn14 2.920(9) .
Zn8 Zn38 2.968(13) .
Zn9 Zn10 2.509(13) .
Zn9 Sb16 2.802(4) 1_445
Zn9 Sb16 2.802(4) 3_565
Zn9 Sb16 2.802(4) 2_655
Zn9 Zn16 3.153(13) 15_445
Zn9 Zn16 3.153(13) 13
Zn9 Zn16 3.153(13) 14_455
Zn10 Sb16 2.826(5) 2_655
Zn10 Sb16 2.826(5) 3_565
Zn10 Sb16 2.826(5) 1_445
Zn10 Zn20 2.923(9) 2_665
Zn10 Zn20 2.923(9) 1_545
Zn10 Zn20 2.923(9) 3_455
Zn10 Zn34 2.988(11) 3_565
Zn10 Zn34 2.988(11) 1_445
Zn10 Zn34 2.988(11) 2_655
Zn11 Zn22 1.786(18) 5
Zn11 Zn22 1.786(18) 4_445
Zn11 Zn22 1.786(18) 6_455
Zn11 Zn23 2.64(3) 5
Zn11 Zn23 2.64(3) 4_445
Zn11 Zn23 2.64(3) 6_455
Zn11 Sb15 2.81(3) 5
Zn11 Sb15 2.81(3) 6_455
Zn11 Sb15 2.81(3) 4_445
Zn12 Zn45 0.52(4) .
Zn12 Zn43 2.61(3) .
Zn12 Sb4 2.676(5) 7
Zn12 Sb12 2.727(5) 11_566
Zn12 Sb13 2.821(5) 10_676
Zn12 Sb14 2.904(8) 10_666
Zn12 Zn38 2.96(3) 11_566
Zn12 Zn6 2.978(7) 10_666
Zn13 Zn43 1.02(3) .
Zn13 Zn42 2.02(5) 10_676
Zn13 Sb14 2.679(5) 11_566
Zn13 Sb13 2.689(5) 10_676
Zn13 Sb18 2.860(5) 12_666
Zn13 Zn24 2.935(7) 11_566
Zn13 Zn19 2.966(9) 10_676
Zn13 Zn45 3.05(4) .
Zn14 Zn16 2.52(2) .
Zn14 Sb3 2.704(9) 13
Zn14 Zn45 2.98(4) 12_656
Zn14 Zn15 3.02(4) .
Zn15 Zn40 0.53(2) .
Zn15 Zn16 0.68(3) .
Zn15 Zn35 2.24(2) 2_655
Zn15 Sb12 2.582(13) 2_655
Zn15 Sb16 2.681(12) 14_455
Zn15 Zn33 3.14(3) 2_655
Zn16 Zn40 1.20(2) .
Zn16 Sb12 2.671(10) 2_655
Zn16 Zn35 2.693(18) 2_655
Zn16 Sb16 2.740(10) 14_455
Zn16 Zn38 2.85(3) .
Zn16 Sb3 2.977(14) 13
Zn16 Zn9 3.153(13) 13
Zn17 Zn18 1.380(10) .
Zn17 Zn19 2.026(10) .
Zn17 Sb5 2.642(7) 7_554
Zn17 Zn42 2.68(4) .
Zn17 Sb9 2.707(7) 1_554
Zn17 Zn19 2.823(11) 2_665
Zn17 Zn28 2.853(10) 11_565
Zn17 Zn39 2.905(13) 1_565
Zn18 Zn39 2.098(14) 1_565
Zn18 Zn29 2.62(2) 1_565
Zn18 Zn24 2.763(9) 11_565
Zn18 Sb9 2.841(8) 1_554
Zn18 Sb7 2.849(8) 1_565
Zn18 Zn42 2.90(4) .
Zn18 Zn19 2.933(11) .
Zn18 Zn36 2.99(2) 3_565
Zn18 Zn26 3.024(16) 3_565
Zn19 Zn42 1.49(4) .
Zn19 Sb18 2.580(8) 3_565
Zn19 Zn28 2.586(11) 10_665
Zn19 Sb5 2.641(8) 7_554
Zn19 Zn29 2.72(2) 10_665
Zn19 Sb9 2.804(8) 1_554
Zn19 Zn17 2.823(11) 3_565
Zn19 Zn13 2.966(9) 10_676
Zn19 Zn39 3.111(14) 1_565
Zn20 Zn21 0.913(10) .
Zn20 Sb10 2.653(8) 3_565
Zn20 Sb16 2.669(8) 1_455
Zn20 Zn34 2.733(13) 2_665
Zn20 Zn10 2.923(9) 1_565
Zn20 Zn44 2.95(4) 13_565
Zn20 Sb2 2.998(8) 1_565
Zn21 Zn44 2.32(4) 13_565
Zn21 Sb10 2.613(8) 3_565
Zn21 Sb16 2.721(8) 1_455
Zn21 Zn33 2.760(12) 13_565
Zn21 Zn32 2.789(12) 13_565
Zn21 Zn34 2.842(13) 2_665
Zn22 Zn23 1.18(2) .
Zn22 Zn11 1.786(18) 7_554
Zn22 Sb13 2.679(5) 2_665
Zn22 Sb15 2.771(5) 2_665
Zn22 Sb5 2.845(5) 7_554
Zn22 Zn31 2.849(17) 2_665
Zn22 Zn22 3.016(8) 3_565
Zn22 Zn22 3.016(8) 2_665
Zn23 Zn31 1.96(3) 2_665
Zn23 Zn30 2.51(2) 2_665
Zn23 Sb13 2.60(2) 2_665
Zn23 Zn11 2.64(3) 7_554
Zn23 Sb15 2.75(2) 2_665
Zn23 Sb12 3.00(2) 3_565
Zn24 Zn25 1.789(12) .
Zn24 Zn29 2.33(2) 12
Zn24 Sb18 2.698(6) 2_665
Zn24 Zn27 2.70(3) .
Zn24 Sb7 2.761(6) 12
Zn24 Zn18 2.763(9) 12_655
Zn24 Zn39 2.824(13) 12
Zn24 Sb9 2.852(6) 12_656
Zn24 Zn13 2.935(7) 12_656
Zn24 Zn26 2.958(17) 11
Zn24 Zn26 2.977(16) .
Zn25 Zn27 1.33(3) .
Zn25 Zn26 1.485(17) .
Zn25 Zn36 1.84(3) .
Zn25 Zn46 2.41(3) .
Zn25 Zn27 2.54(3) 12
Zn25 Zn26 2.70(2) 11
Zn25 Sb18 2.723(10) 2_665
Zn25 Zn27 2.81(3) 11
Zn25 Sb7 2.850(10) 12
Zn26 Zn36 0.72(3) .
Zn26 Zn46 1.45(3) .
Zn26 Zn27 1.88(3) 12
Zn26 Zn27 1.95(3) .
Zn26 Sb18 2.592(14) 2_665
Zn26 Sb7 2.692(14) 2
Zn26 Zn25 2.70(2) 12
Zn26 Zn24 2.958(17) 12
Zn26 Zn18 3.024(16) 2_665
Zn27 Zn27 1.78(3) 12
Zn27 Zn27 1.78(3) 11
Zn27 Zn26 1.88(3) 11
Zn27 Zn36 2.40(4) 11
Zn27 Zn36 2.46(4) .
Zn27 Zn25 2.54(3) 11
Zn27 Sb7 2.78(2) 12
Zn27 Sb1 2.80(2) 10
Zn28 Zn29 1.81(2) .
Zn28 Zn39 2.311(14) .
Zn28 Zn19 2.586(11) 10_665
Zn28 Sb9 2.650(8) 12_656
Zn28 Sb9 2.672(8) 10_666
Zn28 Zn17 2.853(10) 12_655
Zn28 Zn42 2.91(4) 10_665
Zn28 Sb18 3.008(8) 12_655
Zn28 Zn18 3.063(11) 12_655
Zn28 Zn2 3.067(8) 13
Zn29 Zn39 0.91(2) .
Zn29 Zn42 2.03(5) 10_665
Zn29 Zn24 2.33(2) 11
Zn29 Zn18 2.62(2) 1_545
Zn29 Sb9 2.64(2) 10_666
Zn29 Zn19 2.72(2) 10_665
Zn29 Zn42 2.76(5) 1_545
Zn29 Sb9 2.80(2) 1_544
Zn29 Sb18 3.08(2) 12_655
Zn30 Zn31 0.833(16) .
Zn30 Zn23 2.51(2) 3_565
Zn30 Sb12 2.638(6) 2_665
Zn30 Zn3 2.835(7) 1_565
Zn31 Zn23 1.96(3) 3_565
Zn31 Sb12 2.571(15) 2_665
Zn31 Zn22 2.849(17) 3_565
Zn32 Zn47 0.75(5) .
Zn32 Zn44 0.76(4) .
Zn32 Zn34 1.720(14) .
Zn32 Zn33 2.170(13) .
Zn32 Sb17 2.654(8) 13_565
Zn32 Zn21 2.789(12) 13_565
Zn32 Sb8 2.798(10) 3_565
Zn32 Sb16 2.825(10) 13_665
Zn32 Zn35 2.992(16) .
Zn33 Zn35 1.273(15) .
Zn33 Zn37 1.60(3) 13_565
Zn33 Zn44 2.55(4) .
Zn33 Zn47 2.61(5) .
Zn33 Sb8 2.691(9) 3_565
Zn33 Sb17 2.691(9) 2_665
Zn33 Zn21 2.760(12) 13_565
Zn33 Sb16 2.788(9) 13_665
Zn33 Zn40 2.84(2) 3_665
Zn33 Sb17 2.848(9) 13_565
Zn33 Zn41 2.947(14) 13_565
Zn34 Zn47 0.97(6) .
Zn34 Zn44 2.02(4) .
Zn34 Sb17 2.662(11) 13_565
Zn34 Zn20 2.733(13) 3_565
Zn34 Sb16 2.827(11) 3_675
Zn34 Zn21 2.842(13) 3_565
Zn34 Sb8 2.870(11) 3_565
Zn34 Zn10 2.988(11) 1_665
Zn34 Zn33 2.990(14) 15
Zn34 Zn35 3.031(17) 15
Zn35 Zn40 2.033(19) 3_665
Zn35 Zn37 2.20(3) 13_565
Zn35 Zn15 2.24(3) 3_665
Zn35 Sb17 2.597(13) 2_665
Zn35 Zn16 2.693(18) 3_665
Zn35 Sb8 2.709(13) 3_565
Zn35 Sb16 2.805(13) 13_665
Zn35 Zn34 3.031(17) 14_455
Zn36 Zn46 0.74(3) .
Zn36 Zn27 2.40(4) 12
Zn36 Sb18 2.50(2) 2_665
Zn36 Sb7 2.631(19) 2
Zn36 Zn18 2.99(2) 2_665
Zn37 Zn33 1.60(3) 13_565
Zn37 Zn41 1.63(3) .
Zn37 Zn35 2.20(3) 13_565
Zn37 Sb17 2.38(3) 14_455
Zn37 Zn41 2.58(3) 15
Zn37 Sb8 2.78(3) 15
Zn37 Zn7 2.85(3) 15
Zn37 Zn41 2.94(3) 14_455
Zn37 Sb6 3.22(3) 16
Zn38 Zn45 2.62(5) 12_656
Zn38 Sb3 2.706(12) 13
Zn38 Zn12 2.96(3) 12_656
Zn39 Zn42 2.06(5) 1_545
Zn39 Zn18 2.098(13) 1_545
Zn39 Sb9 2.578(11) 10_666
Zn39 Zn42 2.66(5) 10_665
Zn39 Sb9 2.776(11) 1_544
Zn39 Zn24 2.824(13) 11
Zn39 Zn17 2.905(13) 1_545
Zn39 Sb13 3.016(12) 1_545
Zn39 Zn19 3.111(14) 1_545
Zn40 Zn35 2.033(19) 2_655
Zn40 Sb12 2.695(15) 2_655
Zn40 Sb16 2.735(14) 14_455
Zn40 Sb8 2.80(3) 1_545
Zn40 Zn33 2.84(2) 2_655
Zn41 Zn41 1.698(11) 15
Zn41 Zn41 1.698(11) 14_455
Zn41 Zn37 2.58(3) 14_455
Zn41 Sb17 2.794(11) 14_455
Zn41 Sb6 2.865(11) 16
Zn41 Sb6 2.877(12) 7_554
Zn41 Zn41 2.941(19) 3_565
Zn41 Zn41 2.941(19) 2_665
Zn41 Zn37 2.94(3) 15
Zn41 Zn33 2.947(14) 13_565
Zn42 Zn13 2.02(4) 10_676
Zn42 Zn29 2.03(5) 10_665
Zn42 Zn39 2.06(5) 1_565
Zn42 Zn39 2.66(5) 10_665
Zn42 Sb9 2.72(4) 10_676
Zn42 Zn43 2.75(6) 10_676
Zn42 Zn29 2.76(5) 1_565
Zn42 Sb9 2.78(4) 1_554
Zn42 Sb18 2.82(4) 3_565
Zn43 Zn45 2.25(5) .
Zn43 Sb14 2.54(3) 11_566
Zn43 Sb13 2.72(3) 10_676
Zn43 Zn42 2.75(6) 10_676
Zn43 Sb4 3.07(3) 7
Zn44 Zn47 1.21(7) .
Zn44 Zn21 2.32(4) 13_565
Zn44 Sb17 2.63(3) 13_565
Zn44 Sb16 2.78(3) 13_665
Zn44 Zn20 2.95(4) 13_565
Zn45 Zn38 2.62(5) 11_566
Zn45 Sb4 2.63(3) 7
Zn45 Sb12 2.74(3) 11_566
Zn45 Sb13 2.74(3) 10_676
Zn45 Zn14 2.98(4) 11_566
Zn45 Sb14 3.22(5) 11_566
Zn46 Sb18 2.58(3) 2_665
Zn46 Zn6 2.72(3) 2
Zn46 Sb7 2.72(2) 2
Zn46 Sb11 2.97(3) 2_665
Zn46 Zn27 3.03(4) 12
Zn46 Zn18 3.06(3) 2_665
Zn47 Sb17 2.49(5) 13_565
Zn47 Sb8 2.64(5) 3_565
